data_1515613
loop_
_publ_author_name
'Gao, Jing'
'Yan, Jun'
'Mitchell, Scott G.'
'Miras, Haralampos N.'
'Boulay, Antoine G.'
'Long, De-Liang'
'Cronin, Leroy'

_publ_section_title
;
 Self-assembly of a family of macrocyclic polyoxotungstates with emergent
 material properties
;
_journal_issue 8
_journal_name_full 'Chemical Science'
_journal_page_first 1502
_journal_paper_doi 10.1039/c1sc00150g
_journal_volume 2
_journal_year 2011
_chemical_formula_sum 'H130 K24 O177 Te8 W28'
_chemical_formula_weight 10070.04
_chemical_name_systematic
;
?
;
_space_group_IT_number 14
_symmetry_cell_setting monoclinic
_symmetry_space_group_name_Hall '-P 2yn'
_symmetry_space_group_name_H-M 'P 1 21/n 1'
_atom_sites_solution_hydrogens none
_atom_sites_solution_primary direct
_atom_sites_solution_secondary difmap
_audit_creation_method SHELXL-97
_cell_angle_alpha 90.00
_cell_angle_beta 104.374(2)
_cell_angle_gamma 90.00
_cell_formula_units_Z 4
_cell_length_a 19.7207(4)
_cell_length_b 37.8627(11)
_cell_length_c 22.6396(4)
_cell_measurement_reflns_used 17437
_cell_measurement_temperature 150(2)
_cell_measurement_theta_max 25.62
_cell_measurement_theta_min 2.89
_cell_volume 16375.3(7)
_computing_cell_refinement
;
CrysAlisPro, Oxford Diffraction Ltd.,
Version 1.171.34.40 (release 27-08-2010 CrysAlis171 .NET)
(compiled Aug 27 2010,11:50:40)
;
_computing_data_collection
;
CrysAlisPro, Oxford Diffraction Ltd.,
Version 1.171.34.40 (release 27-08-2010 CrysAlis171 .NET)
(compiled Aug 27 2010,11:50:40)
;
_computing_data_reduction
;
CrysAlisPro, Oxford Diffraction Ltd.,
Version 1.171.34.40 (release 27-08-2010 CrysAlis171 .NET)
(compiled Aug 27 2010,11:50:40)
;
_computing_structure_refinement 'SHELXL-97 (Sheldrick, 2008)'
_computing_structure_solution 'SHELXS-97 (Sheldrick, 2008)'
_diffrn_ambient_temperature 150(2)
_diffrn_measured_fraction_theta_full 0.998
_diffrn_measured_fraction_theta_max 0.998
_diffrn_measurement_device_type 'Oxford Diffraction Gemini'
_diffrn_measurement_method '\w & \p scans'
_diffrn_radiation_monochromator graphite
_diffrn_radiation_source 'fine-focus sealed tube'
_diffrn_radiation_type MoK\a
_diffrn_radiation_wavelength 0.71073
_diffrn_reflns_av_R_equivalents 0.1236
_diffrn_reflns_av_sigmaI/netI 0.1246
_diffrn_reflns_limit_h_max 24
_diffrn_reflns_limit_h_min -23
_diffrn_reflns_limit_k_max 45
_diffrn_reflns_limit_k_min -46
_diffrn_reflns_limit_l_max 27
_diffrn_reflns_limit_l_min -27
_diffrn_reflns_number 131331
_diffrn_reflns_theta_full 25.68
_diffrn_reflns_theta_max 25.68
_diffrn_reflns_theta_min 2.89
_diffrn_standards_decay_% none
_exptl_absorpt_coefficient_mu 21.718
_exptl_absorpt_correction_T_max 0.589
_exptl_absorpt_correction_T_min 0.152
_exptl_absorpt_correction_type analytical
_exptl_absorpt_process_details
;
CrysAlisPro, Oxford Diffraction Ltd.,
Version 1.171.34.40 (release 27-08-2010 CrysAlis171 .NET)
(compiled Aug 27 2010,11:50:40)
Analytical numeric absorption correction using a multifaceted crystal
model based on expressions derived by R.C. Clark & J.S. Reid.
(Clark, R. C. & Reid, J. S. (1995). Acta Cryst. A51, 887-897)
;
_exptl_crystal_colour colourless
_exptl_crystal_density_diffrn 4.085
_exptl_crystal_density_method 'not measured'
_exptl_crystal_description block
_exptl_crystal_F_000 17960
_exptl_crystal_size_max 0.19
_exptl_crystal_size_mid 0.05
_exptl_crystal_size_min 0.03
_refine_diff_density_max 2.97
_refine_diff_density_min -2.57
_refine_diff_density_rms 0.509
_refine_ls_extinction_coef none
_refine_ls_extinction_method none
_refine_ls_goodness_of_fit_ref 1.054
_refine_ls_hydrogen_treatment none
_refine_ls_matrix_type full
_refine_ls_number_parameters 1735
_refine_ls_number_reflns 31020
_refine_ls_number_restraints 0
_refine_ls_restrained_S_all 1.054
_refine_ls_R_factor_all 0.1251
_refine_ls_R_factor_gt 0.0681
_refine_ls_shift/su_max 0.001
_refine_ls_shift/su_mean 0.000
_refine_ls_structure_factor_coef Fsqd
_refine_ls_weighting_details 'calc w=1/[\s^2^(Fo^2^)+(0.0278P)^2^+692.7341P] where P=(Fo^2^+2Fc^2^)/3'
_refine_ls_weighting_scheme calc
_refine_ls_wR_factor_gt 0.1189
_refine_ls_wR_factor_ref 0.1452
_reflns_number_gt 19446
_reflns_number_total 31020
_reflns_threshold_expression >2\s(I)
_cod_data_source_file c1sc00150g.txt
_cod_data_source_block jg2181
_cod_original_cell_volume 16375.3(6)
_cod_original_sg_symbol_H-M P2(1)/n
_cod_database_code 1515613

loop_
_symmetry_equiv_pos_as_xyz
'x, y, z'
'-x+1/2, y+1/2, -z+1/2'
'-x, -y, -z'
'x-1/2, -y-1/2, z-1/2'

loop_
_atom_site_label
_atom_site_type_symbol
_atom_site_fract_x
_atom_site_fract_y
_atom_site_fract_z
_atom_site_U_iso_or_equiv
_atom_site_adp_type
_atom_site_occupancy
_atom_site_symmetry_multiplicity
_atom_site_calc_flag
_atom_site_refinement_flags
W1 W 0.03996(5) 0.10053(3) 0.16191(4) 0.0194(2) Uani 1 1 d .
W2 W 0.48057(5) 0.09123(3) 0.08104(4) 0.0200(2) Uani 1 1 d .
W3 W -0.10396(5) 0.28024(3) 0.18027(4) 0.0197(2) Uani 1 1 d .
W4 W 0.50105(5) 0.28538(3) 0.12746(4) 0.0200(2) Uani 1 1 d .
W5 W 0.07423(5) 0.27121(3) 0.24022(4) 0.0172(2) Uani 1 1 d .
W6 W -0.00136(5) 0.16589(3) 0.35985(4) 0.0216(2) Uani 1 1 d .
W7 W 0.30798(5) 0.33901(3) 0.29061(4) 0.0215(2) Uani 1 1 d .
W8 W 0.38740(5) 0.10527(3) 0.18876(4) 0.0194(2) Uani 1 1 d .
W9 W 0.00964(5) 0.34593(3) 0.15743(5) 0.0220(2) Uani 1 1 d .
W10 W -0.18906(5) 0.27403(3) 0.01345(4) 0.0223(2) Uani 1 1 d .
W11 W 0.32313(5) 0.27015(3) 0.08646(4) 0.0186(2) Uani 1 1 d .
W12 W 0.37770(5) 0.02492(3) 0.11655(5) 0.0227(2) Uani 1 1 d .
W13 W 0.05945(5) 0.02385(3) 0.24440(5) 0.0224(2) Uani 1 1 d .
W14 W -0.06237(5) 0.08537(3) 0.26213(5) 0.0221(2) Uani 1 1 d .
W15 W 0.38596(5) 0.34874(3) 0.15467(5) 0.0217(2) Uani 1 1 d .
W16 W -0.06878(5) 0.34641(3) -0.01025(5) 0.0253(3) Uani 1 1 d .
W17 W 0.10333(5) 0.33116(3) 0.03304(4) 0.0219(2) Uani 1 1 d .
W18 W 0.60711(5) 0.28849(3) 0.28925(5) 0.0228(2) Uani 1 1 d .
W19 W 0.54574(5) 0.20895(3) 0.23808(5) 0.0228(2) Uani 1 1 d .
W20 W 0.48110(5) 0.35639(3) 0.32010(5) 0.0273(3) Uani 1 1 d .
W21 W 0.13701(6) 0.01895(3) 0.41173(5) 0.0289(3) Uani 1 1 d .
W22 W 0.00877(6) 0.08796(3) 0.43243(5) 0.0266(3) Uani 1 1 d .
W23 W -0.12411(5) 0.19809(3) 0.08346(5) 0.0236(2) Uani 1 1 d .
W24 W 0.39577(5) 0.08443(3) -0.08552(5) 0.0275(3) Uani 1 1 d .
W25 W 0.39390(5) 0.16505(3) -0.02421(5) 0.0256(3) Uani 1 1 d .
W26 W 0.24986(5) 0.03853(3) 0.32719(5) 0.0283(3) Uani 1 1 d .
W27 W 0.18288(5) 0.02822(3) 0.04626(5) 0.0304(3) Uani 1 1 d .
W28 W 0.28629(5) 0.01109(3) -0.04653(5) 0.0321(3) Uani 1 1 d .
Te1 Te 0.40862(7) 0.26596(4) 0.25181(7) 0.0176(4) Uani 1 1 d .
Te2 Te 0.01125(7) 0.25971(4) 0.07220(7) 0.0175(3) Uani 1 1 d .
Te3 Te 0.12893(8) 0.10847(4) 0.32560(7) 0.0187(4) Uani 1 1 d .
Te4 Te 0.00170(7) 0.18483(4) 0.21309(7) 0.0181(4) Uani 1 1 d .
Te5 Te 0.20274(7) 0.30004(4) 0.16663(7) 0.0171(3) Uani 1 1 d .
Te6 Te 0.40711(8) 0.18735(5) 0.12146(7) 0.0212(4) Uani 1 1 d .
Te7 Te 0.21529(8) 0.07154(5) 0.18133(8) 0.0228(4) Uani 1 1 d .
Te8 Te 0.28227(8) 0.10335(5) 0.02704(7) 0.0221(4) Uani 1 1 d .
K1 K 0.6349(3) 0.33282(18) 0.0380(3) 0.0365(15) Uani 1 1 d .
K2 K 0.0299(3) 0.36568(17) -0.1339(3) 0.0339(15) Uani 1 1 d .
K3 K 0.1732(3) -0.07862(18) 0.4987(3) 0.0386(16) Uani 1 1 d .
K4 K 0.6978(3) 0.20772(18) 0.3987(3) 0.0370(16) Uani 1 1 d .
K5 K 0.3123(3) 0.1620(2) -0.2015(3) 0.0435(18) Uani 1 1 d .
K6' K -0.0758(10) 0.2039(5) -0.0668(8) 0.021(5) Uiso 0.40 1 d P
K6 K -0.0820(6) 0.2176(3) -0.0761(5) 0.026(3) Uani 0.60 1 d P
K7 K -0.0560(3) 0.23247(18) 0.4564(3) 0.0399(16) Uani 1 1 d .
K8 K -0.2743(3) 0.1898(2) -0.0613(3) 0.052(2) Uani 1 1 d .
K9 K -0.3362(4) 0.28813(19) -0.1156(3) 0.0496(19) Uani 1 1 d .
K10 K -0.1379(4) 0.1044(2) 0.0602(3) 0.040(2) Uani 0.80 1 d P
K11 K 0.2268(5) 0.4003(2) 0.1532(3) 0.046(2) Uani 0.80 1 d P
K12' K 0.3044(15) 0.1415(9) 0.3338(13) 0.026(8) Uiso 0.222(18) 1 d P
K12 K 0.3106(4) 0.1837(2) 0.2415(4) 0.041(3) Uani 0.778(18) 1 d P
K13 K 0.4145(4) -0.0569(3) 0.0296(4) 0.056(3) Uani 0.80 1 d P
K14 K -0.1840(4) 0.1645(2) 0.2412(4) 0.050(2) Uani 0.80 1 d P
K15 K 0.4141(4) -0.0091(3) -0.1348(4) 0.055(3) Uani 0.80 1 d P
K16 K 0.5574(5) 0.3949(3) 0.4810(4) 0.068(3) Uani 0.80 1 d P
K17 K 0.0000 0.0000 0.5000 0.100(5) Uani 1 2 d S
K18 K 0.1746(5) 0.2138(3) 0.0628(4) 0.058(3) Uani 0.80 1 d P
K19 K 0.4629(5) 0.4383(3) 0.1815(5) 0.071(3) Uani 0.80 1 d P
K20 K 0.6082(5) 0.3767(3) 0.2303(5) 0.026(3) Uani 0.50 1 d P
K21 K -0.0025(5) 0.0195(3) 0.0468(5) 0.030(3) Uani 0.50 1 d P
K22 K 0.5841(12) 0.1757(6) 0.0754(14) 0.066(9) Uani 0.50 1 d P
K22' K 0.5794(15) 0.1934(11) 0.0720(11) 0.117(14) Uani 0.50 1 d P
K23 K 0.2652(7) -0.0325(3) 0.1906(6) 0.037(3) Uani 0.50 1 d P
K24' K 0.0640(10) 0.0409(5) -0.1326(9) 0.065(6) Uiso 0.50 1 d P
K24 K 0.0962(8) 0.0458(4) -0.1405(8) 0.057(5) Uani 0.50 1 d P
K25 K -0.0933(7) 0.4258(3) 0.1050(6) 0.074(5) Uani 0.60 1 d P
K25' K -0.2200(13) 0.3619(7) 0.0964(11) 0.057(7) Uani 0.30 1 d P
K26 K 0.7082(8) 0.3087(5) 0.4607(7) 0.060(4) Uani 0.50 1 d P
K27 K 0.2447(13) -0.0879(7) -0.1140(14) 0.067(8) Uani 0.30 1 d P
K27' K 0.2873(16) -0.0840(8) -0.1519(17) 0.044(9) Uani 0.20 1 d P
K28 K 0.3429(11) -0.1016(7) 0.5783(12) 0.060(8) Uani 0.30 1 d P
K29 K 0.0329(11) 0.4210(6) 0.2996(10) 0.064(6) Uiso 0.40 1 d P
K29' K 0.007(2) 0.4356(12) 0.2786(18) 0.054(10) Uiso 0.20 1 d P
O1 O 0.3411(8) 0.2223(4) 0.1267(7) 0.023(4) Uiso 1 1 d .
O2 O 0.0678(7) 0.2204(4) 0.2115(6) 0.015(3) Uiso 1 1 d .
O3 O 0.3562(8) 0.1517(4) 0.1486(7) 0.020(4) Uiso 1 1 d .
O4 O 0.0750(8) 0.3195(4) 0.2321(7) 0.019(4) Uiso 1 1 d .
O5 O 0.1456(8) 0.1057(5) 0.1839(7) 0.025(4) Uiso 1 1 d .
O6 O -0.0156(8) 0.2675(4) 0.2501(7) 0.022(4) Uiso 1 1 d .
O7 O 0.3199(8) 0.3435(4) 0.1989(7) 0.022(4) Uiso 1 1 d .
O8 O 0.4485(7) 0.1982(4) 0.2138(7) 0.022(4) Uani 1 1 d .
O9 O 0.1444(7) 0.2662(4) 0.1913(6) 0.015(3) Uiso 1 1 d .
O10 O 0.0824(8) 0.3412(4) 0.1219(7) 0.020(4) Uani 1 1 d .
O11 O 0.4067(8) 0.2673(4) 0.0658(7) 0.022(4) Uiso 1 1 d .
O12 O 0.2658(7) 0.2963(4) 0.2561(7) 0.018(4) Uani 1 1 d .
O13 O 0.0616(8) 0.1478(4) 0.1995(7) 0.020(4) Uiso 1 1 d .
O14 O 0.2624(7) 0.2661(5) 0.1463(7) 0.023(4) Uani 1 1 d .
O15 O 0.4101(7) 0.2893(4) 0.1774(6) 0.016(3) Uiso 1 1 d .
O16 O -0.0540(8) 0.3531(4) 0.0861(7) 0.020(4) Uani 1 1 d .
O17 O 0.3163(8) 0.3179(4) 0.0889(7) 0.024(4) Uani 1 1 d .
O18 O 0.1389(8) 0.2907(4) 0.0775(7) 0.023(4) Uani 1 1 d .
O19 O 0.5122(7) 0.2407(4) 0.1532(6) 0.017(4) Uiso 1 1 d .
O20 O -0.1056(8) 0.2341(4) 0.1611(7) 0.023(4) Uani 1 1 d .
O21 O -0.1633(8) 0.2840(5) 0.2251(6) 0.025(4) Uani 1 1 d .
O22 O 0.0503(8) 0.0528(4) 0.1640(7) 0.024(4) Uiso 1 1 d .
O23 O 0.3850(7) 0.3721(5) 0.3059(7) 0.025(4) Uani 1 1 d .
O24 O -0.1570(7) 0.2925(4) 0.1064(7) 0.022(4) Uani 1 1 d .
O25 O 0.0175(8) 0.1094(4) 0.0855(7) 0.022(4) Uani 1 1 d .
O26 O -0.0020(7) 0.2831(4) 0.1414(7) 0.019(4) Uiso 1 1 d .
O27 O -0.0257(8) 0.1907(4) 0.1199(6) 0.020(4) Uani 1 1 d .
O28 O -0.0479(8) 0.1318(4) 0.2825(7) 0.020(4) Uiso 1 1 d .
O29 O 0.3638(8) 0.0121(4) 0.0372(7) 0.024(4) Uiso 1 1 d .
O30 O 0.1237(8) 0.2677(4) 0.3132(7) 0.023(4) Uani 1 1 d .
O31 O 0.0580(7) 0.0834(4) 0.2662(6) 0.018(4) Uiso 1 1 d .
O32 O 0.1837(8) 0.0713(4) 0.0871(6) 0.020(4) Uani 1 1 d .
O33 O 0.4534(8) 0.3605(5) 0.2196(7) 0.025(4) Uani 1 1 d .
O34 O 0.0713(7) 0.1175(4) 0.3781(7) 0.020(4) Uani 1 1 d .
O35 O -0.0466(8) 0.1015(4) 0.1769(7) 0.023(4) Uani 1 1 d .
O36 O -0.2433(8) 0.2259(5) 0.2495(7) 0.030(4) Uiso 1 1 d .
O37 O 0.1531(9) 0.0298(5) 0.2567(7) 0.029(4) Uani 1 1 d .
O38 O 0.0048(7) 0.2997(4) 0.0238(7) 0.018(4) Uani 1 1 d .
O39 O -0.1395(8) 0.3142(4) -0.0003(7) 0.024(4) Uiso 1 1 d .
O40 O 0.2508(8) 0.0574(4) -0.0027(7) 0.024(4) Uiso 1 1 d .
O41 O 0.4536(8) 0.3319(4) 0.1100(7) 0.021(4) Uani 1 1 d .
O42 O 0.0537(8) 0.1790(4) 0.3060(7) 0.025(4) Uiso 1 1 d .
O43 O -0.0392(8) 0.0394(4) 0.2327(7) 0.020(4) Uiso 1 1 d .
O44 O 0.2832(8) 0.0252(4) 0.1142(8) 0.026(4) Uani 1 1 d .
O45 O 0.0670(8) 0.0139(5) 0.3233(7) 0.026(4) Uiso 1 1 d .
O46 O 0.6191(8) 0.2443(5) 0.2516(7) 0.026(4) Uani 1 1 d .
O47 O -0.0618(8) 0.3277(5) 0.1969(7) 0.027(4) Uani 1 1 d .
O48 O 0.4701(8) 0.1090(5) 0.1652(7) 0.030(4) Uani 1 1 d .
O49 O 0.4685(8) 0.0465(4) 0.1179(7) 0.023(4) Uiso 1 1 d .
O50 O 0.3639(8) 0.3886(4) 0.1167(7) 0.027(4) Uani 1 1 d .
O51 O 0.0192(8) 0.3872(4) 0.1908(7) 0.025(4) Uani 1 1 d .
O52 O 0.1731(9) 0.3608(5) 0.0524(8) 0.034(5) Uani 1 1 d .
O53 O -0.0829(7) 0.2457(4) 0.0416(7) 0.023(4) Uani 1 1 d .
O54 O 0.2846(8) 0.1052(5) 0.1772(7) 0.026(4) Uani 1 1 d .
O55 O 0.4095(8) 0.3073(4) 0.2976(7) 0.019(4) Uani 1 1 d .
O56 O 0.3613(7) 0.0846(5) 0.0853(7) 0.024(4) Uani 1 1 d .
O57 O 0.2660(8) 0.2615(4) 0.0194(7) 0.025(4) Uiso 1 1 d .
O58 O 0.5459(8) 0.2873(5) 0.0703(7) 0.030(4) Uani 1 1 d .
O59 O 0.6838(8) 0.3102(4) 0.2842(7) 0.024(4) Uiso 1 1 d .
O60 O 0.5527(8) 0.3274(4) 0.3021(7) 0.022(4) Uiso 1 1 d .
O61 O 0.5665(8) 0.1913(5) 0.3116(8) 0.035(5) Uani 1 1 d .
O62 O 0.3881(8) 0.0571(4) 0.1932(7) 0.022(4) Uiso 1 1 d .
O63 O 0.0256(8) 0.3639(4) 0.0084(7) 0.027(4) Uani 1 1 d .
O64 O 0.4058(8) -0.0125(4) 0.1553(8) 0.030(4) Uani 1 1 d .
O65 O 0.2381(8) 0.3688(5) 0.2724(7) 0.025(4) Uani 1 1 d .
O66 O 0.4554(8) 0.1355(4) 0.0539(7) 0.025(4) Uani 1 1 d .
O67 O 0.3441(8) 0.1758(4) 0.0354(7) 0.024(4) Uani 1 1 d .
O68 O 0.2048(9) 0.0025(5) 0.3684(8) 0.033(5) Uani 1 1 d .
O69 O 0.4581(8) 0.0736(5) 0.0053(7) 0.025(4) Uani 1 1 d .
O70 O 0.3487(8) 0.0434(5) -0.0701(7) 0.030(4) Uani 1 1 d .
O71 O 0.1058(8) 0.3172(5) -0.0384(8) 0.032(5) Uani 1 1 d .
O72 O 0.0484(8) 0.1856(5) 0.4247(7) 0.026(4) Uiso 1 1 d .
O73 O 0.3323(8) 0.1132(4) -0.0313(7) 0.026(4) Uani 1 1 d .
O74 O -0.0456(8) 0.0715(5) 0.3406(7) 0.029(4) Uani 1 1 d .
O75 O 0.4121(8) 0.1172(5) 0.2636(7) 0.026(4) Uani 1 1 d .
O76 O -0.1973(9) 0.2545(5) -0.0585(7) 0.031(4) Uiso 1 1 d .
O77 O 0.0406(9) -0.0160(5) 0.2089(8) 0.037(5) Uani 1 1 d .
O78 O -0.0751(9) 0.1941(5) 0.3378(8) 0.034(5) Uani 1 1 d .
O79 O 0.5701(8) 0.0918(5) 0.0983(8) 0.033(5) Uani 1 1 d .
O80 O 0.2381(10) -0.1482(5) 0.5286(8) 0.042(5) Uani 1 1 d .
O81 O 0.1693(9) 0.0668(5) 0.3645(7) 0.032(5) Uani 1 1 d .
O82 O 0.2689(9) 0.2327(5) 0.3169(7) 0.033(5) Uani 1 1 d .
O83 O -0.1322(9) 0.1749(5) 0.0147(8) 0.034(4) Uiso 1 1 d .
O84 O 0.5799(9) 0.1778(5) 0.1965(8) 0.031(4) Uani 1 1 d .
O85 O 0.2927(9) 0.0087(5) 0.2902(9) 0.043(5) Uani 1 1 d .
O86 O -0.0417(9) 0.1295(5) 0.4035(8) 0.032(4) Uani 1 1 d .
O87 O -0.2715(8) 0.2916(5) 0.0057(7) 0.027(4) Uiso 1 1 d .
O88 O 0.3196(9) -0.0286(5) -0.0628(8) 0.036(5) Uani 1 1 d .
O89 O 0.6920(9) 0.3006(6) 0.1486(8) 0.045(6) Uani 1 1 d .
O90 O -0.1112(8) 0.3867(5) -0.0220(8) 0.032(4) Uani 1 1 d .
O91 O 0.5635(8) 0.3026(5) 0.1947(7) 0.028(4) Uiso 1 1 d .
O92 O 0.3246(16) 0.1291(9) 0.3411(13) 0.044(8) Uiso 0.778(18) 1 d P
O93 O -0.2018(8) 0.2305(5) 0.0546(7) 0.029(4) Uani 1 1 d .
O94 O 0.4590(9) 0.1965(5) -0.0091(8) 0.037(5) Uani 1 1 d .
O95 O -0.0722(8) 0.3345(5) -0.0853(8) 0.037(5) Uani 1 1 d .
O96 O 0.1098(8) 0.0358(6) -0.0146(8) 0.044(6) Uani 1 1 d .
O97 O 0.3331(9) 0.0962(6) -0.1509(8) 0.043(5) Uani 1 1 d .
O98 O 0.5060(7) 0.2581(4) 0.2734(7) 0.025(4) Uani 1 1 d .
O99 O 0.3129(9) 0.3276(5) 0.3665(8) 0.033(4) Uiso 1 1 d .
O100 O 0.2465(8) 0.0795(5) 0.2793(8) 0.037(5) Uani 1 1 d .
O101 O 0.4380(8) 0.1298(5) -0.0660(7) 0.028(4) Uani 1 1 d .
O102 O -0.1525(9) 0.0831(5) 0.2353(8) 0.036(5) Uani 1 1 d .
O103 O 0.1496(9) 0.0001(6) 0.0919(9) 0.045(6) Uani 1 1 d .
O104 O 0.6300(9) 0.2731(5) 0.3651(8) 0.036(5) Uani 1 1 d .
O105 O 0.1977(9) 0.0311(5) 0.4784(7) 0.035(5) Uani 1 1 d .
O106 O 0.8100(10) 0.2457(5) 0.3788(10) 0.052(6) Uani 1 1 d .
O107 O 0.0658(9) 0.0479(5) 0.4248(8) 0.032(4) Uiso 1 1 d .
O108 O -0.0330(11) 0.4267(6) -0.0993(9) 0.054(6) Uani 1 1 d .
O109 O 0.5000 0.0000 0.0000 0.053(8) Uani 1 2 d S
O110 O -0.1094(10) 0.0342(5) 0.1065(9) 0.048(6) Uani 1 1 d .
O111 O 0.2147(9) 0.0163(6) -0.1101(9) 0.055(6) Uani 1 1 d .
O112 O -0.3656(11) 0.1475(7) -0.1559(10) 0.069(8) Uani 1 1 d .
O113 O 0.4922(9) 0.3449(5) 0.3956(8) 0.039(5) Uiso 1 1 d .
O114 O -0.1027(9) 0.1646(5) 0.4837(7) 0.035(5) Uani 1 1 d .
O115 O 0.2199(10) 0.1428(5) 0.4095(9) 0.047(5) Uani 1 1 d .
O116 O 0.4594(9) 0.0649(5) -0.1166(7) 0.036(5) Uani 1 1 d .
O117 O 0.1093(9) -0.0217(5) 0.4323(8) 0.036(5) Uiso 1 1 d .
O118 O -0.1605(9) 0.1680(6) 0.1246(9) 0.045(5) Uani 1 1 d .
O119 O 0.2292(9) -0.0058(5) 0.0052(8) 0.034(4) Uiso 1 1 d .
O120 O 0.3326(9) 0.1825(6) -0.0876(8) 0.042(5) Uani 1 1 d .
O121 O 0.1735(10) 0.1221(6) -0.0607(8) 0.047(5) Uani 1 1 d .
O122 O 0.3145(10) 0.0511(5) 0.3903(8) 0.045(5) Uani 1 1 d .
O123 O -0.0545(9) 0.0673(5) 0.4614(9) 0.042(5) Uani 1 1 d .
O124 O 0.0622(9) 0.1054(5) 0.4983(8) 0.038(5) Uiso 1 1 d .
O125 O 0.7191(16) 0.1543(8) 0.3204(13) 0.105(10) Uani 1 1 d .
O126 O 0.5206(9) 0.3971(5) 0.3250(10) 0.051(6) Uani 1 1 d .
O127 O 0.0473(12) 0.1753(6) 0.0268(9) 0.066(7) Uani 1 1 d .
O128 O 0.1871(13) 0.1841(7) 0.1744(9) 0.077(8) Uani 1 1 d .
O129 O -0.3830(10) 0.2320(6) -0.0427(9) 0.054(6) Uani 1 1 d .
O130 O 0.4345(12) 0.0245(6) 0.3046(10) 0.070(7) Uani 1 1 d .
O131 O 0.2761(9) -0.0524(6) 0.4409(9) 0.045(5) Uani 1 1 d .
O132 O -0.0160(13) 0.2741(7) 0.3725(10) 0.073(8) Uani 1 1 d .
O133 O 0.6721(10) 0.2354(5) 0.0887(10) 0.051(6) Uani 1 1 d .
O134 O 0.6776(11) 0.1263(7) 0.1886(10) 0.069(7) Uani 1 1 d .
O135 O 0.6901(11) 0.4067(6) 0.3345(10) 0.061(6) Uani 1 1 d .
O136 O -0.0621(11) 0.2710(6) -0.1420(9) 0.057(6) Uiso 1 1 d .
O138 O 0.5588(10) 0.2540(6) 0.4530(10) 0.054(6) Uani 1 1 d .
O139 O 0.1337(11) -0.0580(6) 0.1728(10) 0.058(6) Uiso 1 1 d .
O140 O 0.2420(13) 0.1191(8) -0.2977(12) 0.056(7) Uiso 0.80 1 d P
O141 O 0.0885(13) 0.3915(7) -0.2314(11) 0.053(7) Uiso 0.80 1 d P
O142 O -0.0426(14) 0.3497(8) 0.3118(13) 0.067(8) Uiso 0.80 1 d P
O143 O 0.5336(14) 0.3917(8) 0.1126(12) 0.058(8) Uiso 0.80 1 d P
O144 O 0.5785(14) 0.1287(8) -0.0529(12) 0.047(8) Uiso 0.70 1 d P
O145 O 0.449(2) 0.4397(11) 0.4342(18) 0.094(13) Uiso 0.70 1 d P
O146 O -0.1587(14) 0.1068(8) -0.0606(12) 0.061(8) Uiso 0.80 1 d P
O147 O -0.2328(14) 0.4068(8) -0.0008(12) 0.062(8) Uiso 0.80 1 d P
O148 O 0.2811(15) -0.0668(8) 0.0675(13) 0.070(9) Uiso 0.80 1 d P
O149 O -0.3080(15) 0.1459(9) 0.0306(13) 0.073(9) Uiso 0.80 1 d P
O150 O -0.300(2) 0.1529(12) 0.1664(18) 0.045(11) Uiso 0.50 1 d P
O151 O 0.8135(13) 0.1018(7) 0.3704(12) 0.054(7) Uiso 0.80 1 d P
O152 O 0.5925(18) 0.4671(10) 0.2413(16) 0.059(10) Uiso 0.60 1 d P
O153 O 0.328(2) 0.4409(13) 0.200(2) 0.066(13) Uiso 0.50 1 d P
O154 O 0.127(2) 0.4415(11) 0.1872(18) 0.072(12) Uiso 0.60 1 d P
O155 O 0.358(2) 0.0291(13) 0.5039(19) 0.061(13) Uiso 0.50 1 d P
O156 O 0.3520(19) -0.0792(11) 0.1955(17) 0.043(10) Uiso 0.50 1 d P
O157 O 0.072(2) 0.0012(14) 0.620(2) 0.072(14) Uiso 0.50 1 d P
O158 O 0.032(3) 0.4312(16) 0.070(2) 0.031(14) Uiso 0.30 1 d P
O159 O 0.212(3) -0.0121(14) 0.578(2) 0.078(15) Uiso 0.50 1 d P
O160 O 0.162(2) -0.0657(12) 0.248(2) 0.059(12) Uiso 0.50 1 d P

loop_
_atom_site_aniso_label
_atom_site_aniso_U_11
_atom_site_aniso_U_22
_atom_site_aniso_U_33
_atom_site_aniso_U_23
_atom_site_aniso_U_13
_atom_site_aniso_U_12
W1 0.0159(5) 0.0223(6) 0.0189(5) -0.0028(4) 0.0020(4) -0.0011(4)
W2 0.0141(5) 0.0227(6) 0.0218(5) -0.0010(5) 0.0018(4) 0.0021(4)
W3 0.0151(5) 0.0276(7) 0.0164(5) 0.0012(4) 0.0038(4) 0.0031(4)
W4 0.0144(5) 0.0237(6) 0.0220(5) 0.0014(5) 0.0044(4) -0.0002(4)
W5 0.0146(5) 0.0219(6) 0.0146(5) 0.0008(4) 0.0026(4) -0.0004(4)
W6 0.0272(6) 0.0204(6) 0.0181(5) 0.0004(4) 0.0073(4) 0.0016(5)
W7 0.0143(5) 0.0288(7) 0.0196(5) -0.0019(5) 0.0010(4) 0.0013(4)
W8 0.0153(5) 0.0217(6) 0.0205(5) -0.0020(4) 0.0029(4) -0.0019(4)
W9 0.0211(5) 0.0221(6) 0.0219(5) 0.0014(5) 0.0038(4) 0.0036(4)
W10 0.0137(5) 0.0326(7) 0.0176(5) 0.0028(5) -0.0017(4) 0.0021(5)
W11 0.0153(5) 0.0241(6) 0.0160(5) 0.0009(4) 0.0032(4) 0.0001(4)
W12 0.0163(5) 0.0220(6) 0.0289(6) -0.0051(5) 0.0039(4) 0.0000(4)
W13 0.0223(5) 0.0173(6) 0.0274(6) -0.0012(5) 0.0060(5) -0.0014(4)
W14 0.0176(5) 0.0228(6) 0.0257(6) -0.0020(5) 0.0052(4) -0.0023(4)
W15 0.0180(5) 0.0218(6) 0.0259(6) 0.0038(5) 0.0069(4) 0.0002(4)
W16 0.0175(5) 0.0323(7) 0.0234(6) 0.0108(5) 0.0001(4) 0.0035(5)
W17 0.0165(5) 0.0300(7) 0.0180(5) 0.0068(5) 0.0020(4) 0.0007(5)
W18 0.0143(5) 0.0266(7) 0.0255(6) -0.0013(5) 0.0008(4) 0.0000(4)
W19 0.0169(5) 0.0240(7) 0.0253(6) 0.0001(5) 0.0011(4) 0.0023(4)
W20 0.0152(5) 0.0307(7) 0.0332(6) -0.0099(5) 0.0009(5) -0.0002(5)
W21 0.0361(6) 0.0245(7) 0.0261(6) 0.0061(5) 0.0079(5) 0.0061(5)
W22 0.0349(6) 0.0221(7) 0.0263(6) 0.0056(5) 0.0142(5) 0.0018(5)
W23 0.0184(5) 0.0265(7) 0.0221(5) 0.0001(5) -0.0024(4) -0.0002(5)
W24 0.0246(6) 0.0348(7) 0.0222(6) -0.0022(5) 0.0039(5) 0.0099(5)
W25 0.0262(6) 0.0279(7) 0.0224(5) 0.0032(5) 0.0053(5) 0.0055(5)
W26 0.0235(6) 0.0276(7) 0.0307(6) 0.0004(5) 0.0011(5) 0.0036(5)
W27 0.0145(5) 0.0353(8) 0.0400(7) -0.0149(6) 0.0040(5) -0.0036(5)
W28 0.0187(6) 0.0395(8) 0.0356(7) -0.0187(6) 0.0018(5) -0.0024(5)
Te1 0.0146(8) 0.0224(10) 0.0153(8) 0.0011(7) 0.0030(6) 0.0016(7)
Te2 0.0142(8) 0.0231(10) 0.0135(8) 0.0012(7) 0.0006(6) 0.0003(7)
Te3 0.0181(8) 0.0207(10) 0.0163(8) -0.0002(7) 0.0022(7) -0.0007(7)
Te4 0.0149(8) 0.0210(10) 0.0179(8) 0.0026(7) 0.0033(7) 0.0003(7)
Te5 0.0128(8) 0.0205(9) 0.0165(8) 0.0015(7) 0.0010(6) 0.0005(7)
Te6 0.0173(8) 0.0228(10) 0.0242(9) -0.0012(7) 0.0062(7) 0.0001(7)
Te7 0.0160(8) 0.0210(10) 0.0318(9) -0.0044(8) 0.0065(7) -0.0023(7)
Te8 0.0149(8) 0.0271(11) 0.0218(8) -0.0056(7) -0.0002(7) 0.0045(7)
K1 0.030(3) 0.047(4) 0.032(3) -0.005(3) 0.006(3) -0.005(3)
K2 0.028(3) 0.040(4) 0.033(3) 0.003(3) 0.006(3) 0.002(3)
K3 0.043(4) 0.039(4) 0.039(4) 0.004(3) 0.019(3) 0.005(3)
K4 0.026(3) 0.042(4) 0.043(4) 0.009(3) 0.006(3) 0.008(3)
K5 0.037(4) 0.057(5) 0.036(4) 0.017(3) 0.008(3) 0.015(3)
K6 0.039(7) 0.021(7) 0.016(5) 0.006(5) 0.004(4) -0.005(6)
K7 0.058(4) 0.035(4) 0.033(3) -0.002(3) 0.024(3) 0.002(3)
K8 0.041(4) 0.060(5) 0.060(5) -0.011(4) 0.022(4) -0.008(4)
K9 0.049(4) 0.042(5) 0.043(4) -0.006(3) -0.016(3) 0.011(3)
K10 0.040(5) 0.037(5) 0.036(4) -0.005(4) -0.002(4) -0.004(4)
K11 0.066(6) 0.046(6) 0.025(4) 0.007(4) 0.009(4) 0.023(5)
K12 0.039(5) 0.042(6) 0.049(6) 0.004(4) 0.024(4) 0.003(4)
K13 0.043(5) 0.067(7) 0.052(6) -0.004(5) -0.001(4) 0.026(5)
K14 0.035(5) 0.048(6) 0.072(6) 0.013(5) 0.023(4) 0.019(4)
K15 0.045(5) 0.066(7) 0.055(6) 0.010(5) 0.010(4) 0.031(5)
K16 0.078(7) 0.101(9) 0.029(5) -0.009(5) 0.022(5) -0.049(6)
K17 0.126(11) 0.052(9) 0.159(14) 0.055(9) 0.109(11) 0.031(8)
K18 0.061(6) 0.058(7) 0.055(6) -0.001(5) 0.017(5) -0.016(5)
K19 0.068(7) 0.029(6) 0.119(9) -0.045(6) 0.031(6) -0.009(5)
K20 0.015(5) 0.021(7) 0.037(7) 0.012(5) 0.001(5) 0.000(5)
K21 0.020(6) 0.044(8) 0.028(6) -0.016(6) 0.012(5) -0.019(5)
K22 0.018(9) 0.069(14) 0.099(17) 0.061(12) -0.006(9) -0.013(9)
K22' 0.061(14) 0.26(5) 0.037(12) 0.00(2) 0.026(11) 0.03(2)
K23 0.048(8) 0.022(7) 0.042(7) -0.008(6) 0.011(6) -0.018(6)
K24 0.027(8) 0.053(11) 0.090(13) 0.030(9) 0.014(8) 0.010(7)
K25 0.076(9) 0.035(8) 0.077(9) -0.009(7) -0.044(8) 0.030(7)
K25' 0.067(17) 0.045(17) 0.061(16) 0.017(13) 0.019(13) 0.034(13)
K26 0.052(9) 0.068(12) 0.058(10) -0.001(8) 0.012(8) -0.024(8)
K27 0.038(14) 0.047(18) 0.10(2) -0.010(16) -0.010(15) -0.014(13)
K27' 0.029(18) 0.011(18) 0.08(3) -0.024(17) -0.005(18) 0.004(14)
K28 0.034(13) 0.043(17) 0.09(2) -0.030(14) -0.006(13) 0.018(11)
O8 0.012(8) 0.025(11) 0.027(9) 0.005(8) 0.003(7) 0.006(7)
O10 0.022(9) 0.018(10) 0.021(9) -0.004(7) 0.003(7) -0.004(7)
O12 0.014(8) 0.014(10) 0.021(9) 0.001(7) -0.004(7) -0.004(7)
O14 0.013(8) 0.037(12) 0.020(9) 0.001(8) 0.005(7) 0.000(8)
O16 0.020(9) 0.020(10) 0.021(9) 0.000(7) 0.009(7) 0.006(7)
O17 0.015(9) 0.026(11) 0.029(10) -0.001(8) 0.006(7) -0.010(8)
O18 0.016(9) 0.026(11) 0.026(9) -0.004(8) 0.005(7) 0.000(8)
O20 0.027(9) 0.019(10) 0.026(9) 0.005(8) 0.013(8) 0.006(8)
O21 0.018(9) 0.048(13) 0.009(8) -0.006(8) 0.000(7) -0.005(8)
O23 0.013(8) 0.030(11) 0.029(10) -0.019(8) 0.000(7) -0.004(8)
O24 0.007(8) 0.026(11) 0.032(10) -0.016(8) 0.005(7) -0.001(7)
O25 0.017(9) 0.028(11) 0.022(9) -0.008(8) 0.006(7) 0.000(7)
O27 0.019(9) 0.032(11) 0.007(8) -0.007(7) -0.002(7) -0.002(8)
O30 0.024(9) 0.027(11) 0.020(9) 0.007(8) 0.007(7) 0.010(8)
O32 0.024(9) 0.022(10) 0.012(8) -0.002(7) 0.001(7) 0.002(8)
O33 0.022(9) 0.027(11) 0.025(9) 0.001(8) 0.002(8) -0.008(8)
O34 0.009(8) 0.032(11) 0.018(8) 0.003(8) 0.004(7) -0.001(7)
O35 0.030(10) 0.022(11) 0.014(8) 0.001(7) -0.002(7) 0.004(8)
O37 0.051(12) 0.022(11) 0.013(9) 0.004(8) 0.006(8) 0.014(9)
O38 0.019(9) 0.019(10) 0.021(9) 0.007(7) 0.012(7) -0.005(7)
O41 0.028(9) 0.016(10) 0.021(9) 0.003(7) 0.013(8) 0.004(8)
O44 0.020(9) 0.017(10) 0.042(11) -0.006(8) 0.010(8) -0.002(8)
O46 0.012(8) 0.033(12) 0.025(9) -0.001(8) -0.007(7) -0.004(8)
O47 0.024(9) 0.034(12) 0.022(9) 0.004(8) 0.003(8) 0.015(8)
O48 0.016(9) 0.039(13) 0.032(10) -0.009(9) 0.002(8) -0.007(8)
O50 0.025(9) 0.020(11) 0.039(11) 0.010(8) 0.014(8) 0.015(8)
O51 0.020(9) 0.025(11) 0.027(9) -0.002(8) 0.000(8) 0.006(8)
O52 0.029(10) 0.039(13) 0.033(11) 0.001(9) 0.005(9) -0.003(9)
O53 0.006(8) 0.029(11) 0.032(10) -0.005(8) -0.003(7) -0.003(7)
O54 0.016(9) 0.029(11) 0.035(10) -0.004(8) 0.009(8) -0.015(8)
O55 0.024(9) 0.013(10) 0.019(9) 0.004(7) 0.000(7) 0.008(7)
O56 0.013(8) 0.046(13) 0.011(8) -0.005(8) -0.001(7) 0.004(8)
O58 0.028(10) 0.039(13) 0.028(10) -0.005(9) 0.016(8) 0.008(9)
O61 0.017(9) 0.037(13) 0.044(11) 0.000(9) -0.003(8) -0.014(8)
O63 0.035(10) 0.024(11) 0.022(9) 0.018(8) 0.007(8) 0.010(8)
O64 0.027(10) 0.013(11) 0.049(12) -0.001(9) 0.006(9) 0.007(8)
O65 0.025(9) 0.028(11) 0.021(9) 0.008(8) 0.000(8) 0.012(8)
O66 0.027(9) 0.026(11) 0.024(9) -0.002(8) 0.010(8) 0.014(8)
O67 0.019(9) 0.028(11) 0.020(9) 0.010(8) -0.004(7) 0.009(8)
O68 0.040(11) 0.018(11) 0.035(11) 0.010(8) -0.004(9) 0.005(9)
O69 0.018(9) 0.035(12) 0.018(9) 0.004(8) -0.003(7) 0.003(8)
O70 0.026(10) 0.031(12) 0.030(10) -0.013(9) -0.002(8) -0.001(8)
O71 0.014(9) 0.044(13) 0.034(11) 0.010(9) 0.000(8) 0.006(8)
O73 0.028(10) 0.023(11) 0.025(9) -0.001(8) 0.006(8) 0.006(8)
O74 0.031(10) 0.032(12) 0.025(10) -0.001(8) 0.009(8) -0.002(9)
O75 0.018(9) 0.028(11) 0.031(10) 0.009(8) 0.004(8) 0.003(8)
O77 0.037(11) 0.023(12) 0.054(13) -0.007(10) 0.018(10) -0.005(9)
O78 0.034(10) 0.048(14) 0.032(10) 0.009(9) 0.027(9) 0.002(9)
O79 0.022(10) 0.041(13) 0.035(11) 0.009(9) 0.007(8) 0.001(9)
O80 0.051(12) 0.042(14) 0.039(12) 0.004(10) 0.020(10) 0.014(10)
O81 0.036(11) 0.038(13) 0.023(10) 0.003(9) 0.011(8) 0.009(9)
O82 0.046(11) 0.037(13) 0.020(9) -0.015(9) 0.015(9) 0.000(9)
O84 0.033(10) 0.023(11) 0.035(10) 0.009(8) 0.005(8) 0.019(8)
O85 0.031(11) 0.048(15) 0.048(12) -0.008(11) 0.002(10) 0.002(10)
O86 0.054(12) 0.014(11) 0.032(10) 0.002(8) 0.014(9) -0.010(9)
O88 0.028(10) 0.043(13) 0.032(11) -0.015(9) -0.001(8) -0.016(9)
O89 0.025(10) 0.083(18) 0.023(10) -0.003(10) -0.003(8) 0.000(10)
O90 0.027(10) 0.019(11) 0.045(11) 0.006(9) -0.003(9) 0.016(8)
O93 0.015(9) 0.045(13) 0.024(9) -0.006(9) 0.001(8) -0.001(8)
O94 0.034(11) 0.040(13) 0.040(11) 0.010(10) 0.015(9) 0.000(9)
O95 0.024(10) 0.047(14) 0.039(11) 0.012(10) 0.005(9) -0.009(9)
O96 0.013(9) 0.069(16) 0.050(13) -0.024(11) 0.005(9) 0.001(9)
O97 0.040(12) 0.065(16) 0.021(10) -0.016(10) 0.000(9) 0.010(11)
O98 0.013(9) 0.025(11) 0.041(11) 0.003(8) 0.013(8) -0.006(7)
O100 0.025(10) 0.040(13) 0.041(11) -0.011(10) -0.001(9) 0.007(9)
O101 0.033(10) 0.032(12) 0.019(9) 0.010(8) 0.005(8) 0.002(9)
O102 0.033(11) 0.035(13) 0.043(12) -0.005(9) 0.013(9) -0.008(9)
O103 0.028(11) 0.061(16) 0.049(12) -0.024(11) 0.016(10) -0.011(10)
O104 0.033(11) 0.035(13) 0.038(11) -0.005(9) 0.007(9) 0.017(9)
O105 0.052(12) 0.039(13) 0.022(10) 0.007(9) 0.023(9) 0.012(10)
O106 0.037(12) 0.036(14) 0.086(16) 0.003(12) 0.020(11) -0.019(10)
O108 0.064(14) 0.047(15) 0.052(14) -0.001(11) 0.013(12) 0.000(12)
O109 0.055(19) 0.04(2) 0.07(2) 0.013(16) 0.028(17) -0.003(15)
O110 0.044(12) 0.031(13) 0.059(14) -0.021(11) -0.007(10) -0.002(10)
O111 0.030(11) 0.087(19) 0.046(13) -0.022(12) 0.005(10) -0.004(11)
O112 0.049(14) 0.10(2) 0.053(14) 0.042(14) -0.006(11) -0.009(13)
O114 0.033(11) 0.044(13) 0.021(10) 0.007(9) -0.004(8) -0.007(9)
O115 0.045(12) 0.039(14) 0.060(14) -0.001(11) 0.018(11) 0.006(10)
O116 0.036(11) 0.050(14) 0.023(10) -0.003(9) 0.010(8) 0.011(10)
O118 0.028(11) 0.052(15) 0.057(13) -0.004(11) 0.016(10) -0.010(10)
O120 0.038(11) 0.072(16) 0.022(10) -0.004(10) 0.018(9) 0.018(11)
O121 0.042(12) 0.050(15) 0.044(12) 0.016(11) 0.003(10) 0.019(11)
O122 0.049(13) 0.039(14) 0.042(12) 0.010(10) 0.000(10) 0.005(10)
O123 0.032(11) 0.047(14) 0.051(13) 0.019(11) 0.019(10) 0.009(10)
O125 0.13(2) 0.10(3) 0.11(2) -0.011(19) 0.06(2) 0.00(2)
O126 0.019(10) 0.022(12) 0.103(18) -0.017(12) -0.004(11) -0.008(9)
O127 0.097(18) 0.070(18) 0.036(12) 0.015(12) 0.029(12) -0.033(14)
O128 0.11(2) 0.08(2) 0.031(12) 0.016(12) -0.002(13) -0.038(16)
O129 0.033(12) 0.077(18) 0.051(13) -0.011(12) 0.007(10) 0.001(11)
O130 0.069(16) 0.061(18) 0.059(15) -0.005(13) -0.027(12) 0.019(13)
O131 0.030(11) 0.053(15) 0.052(13) 0.000(11) 0.008(10) -0.002(10)
O132 0.101(19) 0.07(2) 0.052(15) -0.022(13) 0.033(14) -0.017(15)
O133 0.052(13) 0.043(14) 0.077(15) -0.011(12) 0.050(12) -0.004(11)
O134 0.056(15) 0.08(2) 0.062(16) -0.021(14) 0.000(12) 0.014(14)
O135 0.063(15) 0.065(18) 0.057(14) -0.008(12) 0.019(12) 0.013(13)
O138 0.033(12) 0.037(14) 0.091(17) -0.001(12) 0.017(12) 0.007(10)

loop_
_atom_type_symbol
_atom_type_description
_atom_type_scat_dispersion_real
_atom_type_scat_dispersion_imag
_atom_type_scat_source
W W -0.8490 6.8722 'International Tables Vol C Tables 4.2.6.8 and 6.1.1.4'
Te Te -0.5308 1.6751 'International Tables Vol C Tables 4.2.6.8 and 6.1.1.4'
K K 0.2009 0.2494 'International Tables Vol C Tables 4.2.6.8 and 6.1.1.4'
O O 0.0106 0.0060 'International Tables Vol C Tables 4.2.6.8 and 6.1.1.4'
H H 0.0000 0.0000 'International Tables Vol C Tables 4.2.6.8 and 6.1.1.4'

loop_
_geom_angle_atom_site_label_1
_geom_angle_atom_site_label_2
_geom_angle_atom_site_label_3
_geom_angle
_geom_angle_site_symmetry_1
_geom_angle_site_symmetry_3
O25 W1 O22 102.8(7) . .
O25 W1 O35 99.5(7) . .
O22 W1 O35 96.9(7) . .
O25 W1 O13 103.4(7) . .
O22 W1 O13 151.1(7) . .
O35 W1 O13 90.8(7) . .
O25 W1 O5 102.7(7) . .
O22 W1 O5 89.4(7) . .
O35 W1 O5 154.9(6) . .
O13 W1 O5 73.0(6) . .
O25 W1 O31 172.5(6) . .
O22 W1 O31 73.5(6) . .
O35 W1 O31 74.9(6) . .
O13 W1 O31 81.8(6) . .
O5 W1 O31 83.8(6) . .
O25 W1 K10 52.7(5) . .
O22 W1 K10 98.0(5) . .
O35 W1 K10 47.6(5) . .
O13 W1 K10 107.6(5) . .
O5 W1 K10 155.3(5) . .
O31 W1 K10 120.9(4) . .
O25 W1 K21 61.9(6) . .
O22 W1 K21 41.8(5) . .
O35 W1 K21 94.8(5) . .
O13 W1 K21 164.9(5) . .
O5 W1 K21 105.8(5) . .
O31 W1 K21 113.2(4) . .
K10 W1 K21 67.0(2) . .
O79 W2 O69 102.7(8) . .
O79 W2 O66 104.2(8) . .
O69 W2 O66 92.2(7) . .
O79 W2 O49 98.3(7) . .
O69 W2 O49 93.4(7) . .
O66 W2 O49 155.0(6) . .
O79 W2 O48 96.8(7) . .
O69 W2 O48 160.3(6) . .
O66 W2 O48 86.0(7) . .
O49 W2 O48 80.6(7) . .
O79 W2 O56 164.1(7) . .
O69 W2 O56 89.3(6) . .
O66 W2 O56 85.5(6) . .
O49 W2 O56 70.3(6) . .
O48 W2 O56 71.0(5) . .
O79 W2 K15 58.9(6) . 3_655
O69 W2 K15 89.2(5) . 3_655
O66 W2 K15 162.8(5) . 3_655
O49 W2 K15 41.7(5) . 3_655
O48 W2 K15 98.3(5) . 3_655
O56 W2 K15 111.7(5) . 3_655
O79 W2 K22 57.7(7) . .
O69 W2 K22 106.8(7) . .
O66 W2 K22 46.9(6) . .
O49 W2 K22 151.1(6) . .
O48 W2 K22 86.2(7) . .
O56 W2 K22 129.0(6) . .
K15 W2 K22 116.5(4) 3_655 .
O79 W2 K13 57.4(6) . 3_655
O69 W2 K13 45.2(5) . 3_655
O66 W2 K13 103.8(5) . 3_655
O49 W2 K13 97.4(5) . 3_655
O48 W2 K13 153.8(4) . 3_655
O56 W2 K13 133.1(4) . 3_655
K15 W2 K13 65.73(19) 3_655 3_655
K22 W2 K13 83.3(5) . 3_655
O21 W3 O24 101.6(7) . .
O21 W3 O20 104.2(7) . .
O24 W3 O20 93.1(7) . .
O21 W3 O47 97.3(7) . .
O24 W3 O47 93.6(7) . .
O20 W3 O47 155.6(6) . .
O21 W3 O6 97.6(6) . .
O24 W3 O6 160.5(6) . .
O20 W3 O6 85.4(7) . .
O47 W3 O6 80.5(6) . .
O21 W3 O26 164.5(6) . .
O24 W3 O26 89.7(6) . .
O20 W3 O26 85.5(6) . .
O47 W3 O26 71.2(6) . .
O6 W3 O26 70.8(5) . .
O21 W3 K25' 80.0(7) . .
O24 W3 K25' 39.9(6) . .
O20 W3 K25' 131.1(6) . .
O47 W3 K25' 63.6(6) . .
O6 W3 K25' 143.1(6) . .
O26 W3 K25' 102.9(5) . .
O21 W3 K5 30.3(6) . 4_566
O24 W3 K5 103.5(5) . 4_566
O20 W3 K5 133.5(5) . 4_566
O47 W3 K5 67.0(4) . 4_566
O6 W3 K5 91.4(4) . 4_566
O26 W3 K5 136.7(4) . 4_566
K25' W3 K5 68.0(4) . 4_566
O58 W4 O19 103.8(7) . .
O58 W4 O91 104.0(7) . .
O19 W4 O91 93.6(7) . .
O58 W4 O41 96.6(7) . .
O19 W4 O41 156.7(6) . .
O91 W4 O41 92.1(7) . .
O58 W4 O11 92.8(7) . .
O19 W4 O11 85.8(6) . .
O91 W4 O11 162.8(6) . .
O41 W4 O11 82.1(6) . .
O58 W4 O15 160.7(7) . .
O19 W4 O15 87.1(6) . .
O91 W4 O15 90.8(6) . .
O41 W4 O15 70.2(5) . .
O11 W4 O15 71.9(5) . .
O58 W4 K7 47.9(6) . 4_665
O19 W4 K7 98.3(5) . 4_665
O91 W4 K7 151.4(5) . 4_665
O41 W4 K7 87.1(4) . 4_665
O11 W4 K7 45.0(4) . 4_665
O15 W4 K7 115.6(4) . 4_665
O58 W4 K1 27.1(6) . .
O19 W4 K1 122.1(4) . .
O91 W4 K1 82.7(5) . .
O41 W4 K1 81.0(4) . .
O11 W4 K1 112.2(4) . .
O15 W4 K1 150.2(4) . .
K7 W4 K1 68.97(13) 4_665 .
O58 W4 K22' 60.8(7) . .
O19 W4 K22' 43.5(6) . .
O91 W4 K22' 109.2(7) . .
O41 W4 K22' 151.6(6) . .
O11 W4 K22' 82.1(6) . .
O15 W4 K22' 126.0(6) . .
K7 W4 K22' 65.2(4) 4_665 .
K1 W4 K22' 83.4(4) . .
O30 W5 O4 99.1(7) . .
O30 W5 O6 102.3(7) . .
O4 W5 O6 96.9(7) . .
O30 W5 O9 102.9(6) . .
O4 W5 O9 90.8(6) . .
O6 W5 O9 152.1(6) . .
O30 W5 O2 102.3(7) . .
O4 W5 O2 156.1(6) . .
O6 W5 O2 88.9(6) . .
O9 W5 O2 74.2(6) . .
O30 W5 O26 172.5(7) . .
O4 W5 O26 74.9(6) . .
O6 W5 O26 74.4(6) . .
O9 W5 O26 81.9(5) . .
O2 W5 O26 84.5(6) . .
O30 W5 K9 29.9(6) . 4_666
O4 W5 K9 128.9(5) . 4_666
O6 W5 K9 95.8(5) . 4_666
O9 W5 K9 100.1(4) . 4_666
O2 W5 K9 73.0(4) . 4_666
O26 W5 K9 155.7(4) . 4_666
O72 W6 O78 103.5(8) . .
O72 W6 O42 98.1(7) . .
O78 W6 O42 102.8(7) . .
O72 W6 O86 95.2(7) . .
O78 W6 O86 99.1(7) . .
O42 W6 O86 150.9(7) . .
O72 W6 O28 167.7(7) . .
O78 W6 O28 88.7(7) . .
O42 W6 O28 80.3(6) . .
O86 W6 O28 81.2(6) . .
O72 W6 O34 89.7(7) . .
O78 W6 O34 164.0(7) . .
O42 W6 O34 83.9(6) . .
O86 W6 O34 70.4(6) . .
O28 W6 O34 78.0(6) . .
O72 W6 K9 50.1(5) . 4_666
O78 W6 K9 113.5(6) . 4_666
O42 W6 K9 48.1(5) . 4_666
O86 W6 K9 136.0(5) . 4_666
O28 W6 K9 126.2(4) . 4_666
O34 W6 K9 81.9(4) . 4_666
O72 W6 K7 51.9(5) . .
O78 W6 K7 54.0(6) . .
O42 W6 K7 120.3(5) . .
O86 W6 K7 88.1(5) . .
O28 W6 K7 139.1(4) . .
O34 W6 K7 134.6(4) . .
K9 W6 K7 87.95(16) 4_666 .
O72 W6 K14 145.3(5) . .
O78 W6 K14 42.8(6) . .
O42 W6 K14 98.0(5) . .
O86 W6 K14 85.3(5) . .
O28 W6 K14 46.5(4) . .
O34 W6 K14 122.5(4) . .
K9 W6 K14 138.72(17) 4_666 .
K7 W6 K14 93.56(17) . .
O99 W7 O65 103.9(7) . .
O99 W7 O12 96.1(7) . .
O65 W7 O12 102.4(7) . .
O99 W7 O23 97.7(7) . .
O65 W7 O23 99.3(7) . .
O12 W7 O23 150.6(6) . .
O99 W7 O7 166.7(7) . .
O65 W7 O7 89.4(6) . .
O12 W7 O7 79.2(6) . .
O23 W7 O7 81.5(6) . .
O99 W7 O55 88.2(7) . .
O65 W7 O55 166.3(6) . .
O12 W7 O55 82.4(6) . .
O23 W7 O55 72.3(6) . .
O7 W7 O55 78.9(5) . .
O99 W7 K6' 36.0(6) . 4_666
O65 W7 K6' 138.2(6) . 4_666
O12 W7 K6' 95.4(5) . 4_666
O23 W7 K6' 81.1(6) . 4_666
O7 W7 K6' 131.4(5) . 4_666
O55 W7 K6' 52.6(4) . 4_666
O99 W7 K11 147.5(6) . .
O65 W7 K11 44.2(5) . .
O12 W7 K11 97.4(5) . .
O23 W7 K11 84.6(5) . .
O7 W7 K11 45.9(4) . .
O55 W7 K11 122.9(4) . .
K6' W7 K11 165.7(3) 4_666 .
O99 W7 K6 38.6(6) . 4_666
O65 W7 K6 142.5(5) . 4_666
O12 W7 K6 87.3(5) . 4_666
O23 W7 K6 87.5(5) . 4_666
O7 W7 K6 128.2(4) . 4_666
O55 W7 K6 49.7(4) . 4_666
K6' W7 K6 8.2(3) 4_666 4_666
K11 W7 K6 170.8(2) . 4_666
O75 W8 O62 102.4(7) . .
O75 W8 O48 102.2(7) . .
O62 W8 O48 95.6(7) . .
O75 W8 O54 99.4(7) . .
O62 W8 O54 90.0(7) . .
O48 W8 O54 155.9(7) . .
O75 W8 O3 101.4(7) . .
O62 W8 O3 153.9(6) . .
O48 W8 O3 89.7(7) . .
O54 W8 O3 75.6(6) . .
O75 W8 O56 174.8(7) . .
O62 W8 O56 74.0(6) . .
O48 W8 O56 74.6(6) . .
O54 W8 O56 84.6(6) . .
O3 W8 O56 82.9(6) . .
O75 W8 K12 60.0(6) . .
O62 W8 K12 142.1(5) . .
O48 W8 K12 119.9(6) . .
O54 W8 K12 63.3(5) . .
O3 W8 K12 48.1(4) . .
O56 W8 K12 125.2(4) . .
O51 W9 O16 103.4(7) . .
O51 W9 O10 105.7(7) . .
O16 W9 O10 94.0(6) . .
O51 W9 O47 97.5(7) . .
O16 W9 O47 92.4(6) . .
O10 W9 O47 153.7(7) . .
O51 W9 O4 95.8(7) . .
O16 W9 O4 160.3(7) . .
O10 W9 O4 85.1(6) . .
O47 W9 O4 80.4(6) . .
O51 W9 O26 163.0(6) . .
O16 W9 O26 89.7(6) . .
O10 W9 O26 83.8(6) . .
O47 W9 O26 70.8(6) . .
O4 W9 O26 70.6(6) . .
O51 W9 K25 52.2(5) . .
O16 W9 K25 51.7(5) . .
O10 W9 K25 111.9(6) . .
O47 W9 K25 92.0(5) . .
O4 W9 K25 146.1(5) . .
O26 W9 K25 137.8(4) . .
O87 W10 O76 101.5(8) . .
O87 W10 O39 100.9(7) . .
O76 W10 O39 96.8(7) . .
O87 W10 O93 98.3(7) . .
O76 W10 O93 95.4(7) . .
O39 W10 O93 154.7(7) . .
O87 W10 O24 90.8(7) . .
O76 W10 O24 167.5(7) . .
O39 W10 O24 82.0(6) . .
O93 W10 O24 81.3(6) . .
O87 W10 O53 168.3(7) . .
O76 W10 O53 85.9(7) . .
O39 W10 O53 87.0(6) . .
O93 W10 O53 71.8(6) . .
O24 W10 O53 81.7(5) . .
O87 W10 K9 46.6(5) . .
O76 W10 K9 56.1(6) . .
O39 W10 K9 95.3(5) . .
O93 W10 K9 109.9(5) . .
O24 W10 K9 136.4(4) . .
O53 W10 K9 141.9(4) . .
O87 W10 K8 88.6(6) . .
O76 W10 K8 46.1(6) . .
O39 W10 K8 142.9(5) . .
O93 W10 K8 53.5(5) . .
O24 W10 K8 134.1(5) . .
O53 W10 K8 90.2(4) . .
K9 W10 K8 65.52(17) . .
O87 W10 K6 140.8(6) . .
O76 W10 K6 39.4(6) . .
O39 W10 K6 89.2(5) . .
O93 W10 K6 86.2(5) . .
O24 W10 K6 128.2(4) . .
O53 W10 K6 46.8(4) . .
K9 W10 K6 95.2(2) . .
K8 W10 K6 63.01(19) . .
O87 W10 K25' 58.0(7) . .
O76 W10 K25' 143.7(7) . .
O39 W10 K25' 62.8(6) . .
O93 W10 K25' 115.8(6) . .
O24 W10 K25' 46.0(6) . .
O53 W10 K25' 120.0(5) . .
K9 W10 K25' 94.2(4) . .
K8 W10 K25' 144.7(4) . .
K6 W10 K25' 151.2(4) . .
O57 W11 O17 100.6(8) . .
O57 W11 O11 101.7(7) . .
O17 W11 O11 98.3(7) . .
O57 W11 O1 103.6(7) . .
O17 W11 O1 152.4(7) . .
O11 W11 O1 89.7(7) . .
O57 W11 O14 102.3(7) . .
O17 W11 O14 89.7(7) . .
O11 W11 O14 152.8(6) . .
O1 W11 O14 72.4(6) . .
O57 W11 O15 172.8(7) . .
O17 W11 O15 73.7(6) . .
O11 W11 O15 75.1(6) . .
O1 W11 O15 83.0(6) . .
O14 W11 O15 82.4(5) . .
O57 W11 K18 53.5(6) . .
O17 W11 K18 122.5(5) . .
O11 W11 K18 133.6(5) . .
O1 W11 K18 64.9(5) . .
O14 W11 K18 56.8(5) . .
O15 W11 K18 133.3(4) . .
O64 W12 O29 103.8(8) . .
O64 W12 O44 102.6(8) . .
O29 W12 O44 94.0(7) . .
O64 W12 O49 99.3(7) . .
O29 W12 O49 92.3(7) . .
O44 W12 O49 155.0(7) . .
O64 W12 O62 96.1(7) . .
O29 W12 O62 159.7(7) . .
O44 W12 O62 84.9(6) . .
O49 W12 O62 81.0(6) . .
O64 W12 O56 164.0(7) . .
O29 W12 O56 89.1(6) . .
O44 W12 O56 85.6(6) . .
O49 W12 O56 70.3(6) . .
O62 W12 O56 70.7(6) . .
O64 W12 K23 55.9(6) . .
O29 W12 K23 108.9(5) . .
O44 W12 K23 47.1(6) . .
O49 W12 K23 150.0(5) . .
O62 W12 K23 85.1(5) . .
O56 W12 K23 129.1(4) . .
O64 W12 K13 60.6(6) . .
O29 W12 K13 43.7(5) . .
O44 W12 K13 107.9(5) . .
O49 W12 K13 93.2(5) . .
O62 W12 K13 155.0(5) . .
O56 W12 K13 130.3(4) . .
K23 W12 K13 88.3(2) . .
O64 W12 K15 68.3(6) . 3_655
O29 W12 K15 87.8(5) . 3_655
O44 W12 K15 170.9(5) . 3_655
O49 W12 K15 33.4(5) . 3_655
O62 W12 K15 96.5(4) . 3_655
O56 W12 K15 103.3(4) . 3_655
K23 W12 K15 123.9(2) . 3_655
K13 W12 K15 67.6(2) . 3_655
O77 W13 O45 103.7(8) . .
O77 W13 O37 106.0(8) . .
O45 W13 O37 92.5(7) . .
O77 W13 O43 96.2(7) . .
O45 W13 O43 91.8(7) . .
O37 W13 O43 155.6(7) . .
O77 W13 O22 95.3(8) . .
O45 W13 O22 160.5(7) . .
O37 W13 O22 86.2(6) . .
O43 W13 O22 81.9(6) . .
O77 W13 O31 162.0(7) . .
O45 W13 O31 89.7(6) . .
O37 W13 O31 84.9(6) . .
O43 W13 O31 71.0(6) . .
O22 W13 O31 70.8(6) . .
O77 W13 K19 53.6(7) . 2_545
O45 W13 K19 50.1(6) . 2_545
O37 W13 K19 105.6(5) . 2_545
O43 W13 K19 95.6(5) . 2_545
O22 W13 K19 148.5(5) . 2_545
O31 W13 K19 138.0(4) . 2_545
O77 W13 K24' 27.5(7) . 3
O45 W13 K24' 113.4(6) . 3
O37 W13 K24' 128.6(6) . 3
O43 W13 K24' 70.6(5) . 3
O22 W13 K24' 82.0(5) . 3
O31 W13 K24' 135.4(5) . 3
K19 W13 K24' 67.8(3) 2_545 3
O102 W14 O74 104.7(8) . .
O102 W14 O28 102.7(8) . .
O74 W14 O28 93.0(7) . .
O102 W14 O43 98.2(8) . .
O74 W14 O43 94.3(7) . .
O28 W14 O43 155.3(6) . .
O102 W14 O35 93.7(7) . .
O74 W14 O35 161.6(7) . .
O28 W14 O35 84.4(6) . .
O43 W14 O35 81.2(6) . .
O102 W14 O31 161.7(7) . .
O74 W14 O31 90.9(6) . .
O28 W14 O31 85.9(6) . .
O43 W14 O31 70.5(6) . .
O35 W14 O31 70.8(5) . .
O102 W14 K14 55.5(6) . .
O74 W14 K14 108.0(6) . .
O28 W14 K14 47.5(5) . .
O43 W14 K14 148.6(5) . .
O35 W14 K14 83.6(4) . .
O31 W14 K14 129.1(4) . .
O50 W15 O33 103.7(8) . .
O50 W15 O7 103.8(7) . .
O33 W15 O7 93.6(7) . .
O50 W15 O41 98.4(7) . .
O33 W15 O41 92.4(7) . .
O7 W15 O41 155.0(7) . .
O50 W15 O17 95.3(7) . .
O33 W15 O17 160.9(7) . .
O7 W15 O17 84.3(6) . .
O41 W15 O17 82.1(6) . .
O50 W15 O15 163.7(7) . .
O33 W15 O15 89.4(7) . .
O7 W15 O15 84.8(6) . .
O41 W15 O15 70.9(6) . .
O17 W15 O15 71.5(6) . .
O50 W15 K11 55.1(5) . .
O33 W15 K11 109.6(5) . .
O7 W15 K11 49.1(5) . .
O41 W15 K11 148.2(5) . .
O17 W15 K11 83.3(5) . .
O15 W15 K11 129.7(4) . .
O50 W15 K19 47.8(6) . .
O33 W15 K19 56.2(6) . .
O7 W15 K19 109.0(5) . .
O41 W15 K19 94.5(5) . .
O17 W15 K19 142.3(5) . .
O15 W15 K19 142.7(4) . .
K11 W15 K19 80.2(2) . .
O90 W16 O95 100.3(9) . .
O90 W16 O39 104.0(8) . .
O95 W16 O39 95.5(7) . .
O90 W16 O63 97.8(8) . .
O95 W16 O63 96.0(7) . .
O39 W16 O63 153.1(7) . .
O90 W16 O16 89.4(7) . .
O95 W16 O16 170.2(8) . .
O39 W16 O16 82.8(6) . .
O63 W16 O16 81.7(6) . .
O90 W16 O38 166.7(7) . .
O95 W16 O38 89.8(7) . .
O39 W16 O38 83.5(6) . .
O63 W16 O38 72.3(6) . .
O16 W16 O38 80.5(5) . .
O90 W16 K12' 64.5(7) . 4_565
O95 W16 K12' 43.2(7) . 4_565
O39 W16 K12' 81.7(7) . 4_565
O63 W16 K12' 122.6(6) . 4_565
O16 W16 K12' 145.1(6) . 4_565
O38 W16 K12' 128.2(6) . 4_565
O90 W16 K2 91.9(6) . .
O95 W16 K2 41.0(6) . .
O39 W16 K2 136.2(5) . .
O63 W16 K2 57.2(5) . .
O16 W16 K2 138.7(4) . .
O38 W16 K2 89.9(3) . .
K12' W16 K2 68.8(4) 4_565 .
O90 W16 K25 47.1(6) . .
O95 W16 K25 146.2(7) . .
O39 W16 K25 100.9(5) . .
O63 W16 K25 82.4(5) . .
O16 W16 K25 43.2(5) . .
O38 W16 K25 121.2(4) . .
K12' W16 K25 110.4(5) 4_565 .
K2 W16 K25 119.0(3) . .
O71 W17 O52 103.2(8) . .
O71 W17 O18 99.3(8) . .
O52 W17 O18 103.0(8) . .
O71 W17 O63 97.6(7) . .
O52 W17 O63 100.2(8) . .
O18 W17 O63 147.2(6) . .
O71 W17 O10 168.2(7) . .
O52 W17 O10 88.6(7) . .
O18 W17 O10 77.1(6) . .
O63 W17 O10 80.7(6) . .
O71 W17 O38 88.6(7) . .
O52 W17 O38 167.2(7) . .
O18 W17 O38 79.3(6) . .
O63 W17 O38 73.1(6) . .
O10 W17 O38 79.7(5) . .
O71 W17 K28 61.1(8) . 2
O52 W17 K28 54.5(7) . 2
O18 W17 K28 139.0(6) . 2
O63 W17 K28 73.7(6) . 2
O10 W17 K28 128.6(6) . 2
O38 W17 K28 130.8(5) . 2
O71 W17 K2 44.2(6) . .
O52 W17 K2 96.1(6) . .
O18 W17 K2 142.3(5) . .
O63 W17 K2 55.6(5) . .
O10 W17 K2 136.2(4) . .
O38 W17 K2 89.1(4) . .
K28 W17 K2 41.9(4) 2 .
O71 W17 K11 132.0(6) . .
O52 W17 K11 28.8(6) . .
O18 W17 K11 94.8(5) . .
O63 W17 K11 94.5(5) . .
O10 W17 K11 59.8(4) . .
O38 W17 K11 139.2(4) . .
K28 W17 K11 78.5(4) 2 .
K2 W17 K11 116.25(15) . .
O59 W18 O104 101.7(8) . .
O59 W18 O60 100.1(7) . .
O104 W18 O60 97.2(7) . .
O59 W18 O46 100.3(7) . .
O104 W18 O46 96.5(8) . .
O60 W18 O46 152.5(6) . .
O59 W18 O91 87.5(7) . .
O104 W18 O91 170.7(7) . .
O60 W18 O91 81.9(6) . .
O46 W18 O91 80.7(7) . .
O59 W18 O98 167.2(6) . .
O104 W18 O98 89.4(7) . .
O60 W18 O98 84.7(6) . .
O46 W18 O98 71.7(6) . .
O91 W18 O98 81.3(6) . .
O59 W18 K20 56.9(6) . .
O104 W18 K20 130.1(6) . .
O60 W18 K20 52.3(5) . .
O46 W18 K20 129.2(5) . .
O91 W18 K20 56.1(5) . .
O98 W18 K20 120.1(5) . .
O59 W18 K26 75.0(5) . .
O104 W18 K26 33.6(7) . .
O60 W18 K26 82.3(5) . .
O46 W18 K26 120.9(5) . .
O91 W18 K26 153.9(5) . .
O98 W18 K26 117.7(5) . .
K20 W18 K26 97.8(3) . .
O59 W18 K4 97.9(5) . .
O104 W18 K4 35.8(6) . .
O60 W18 K4 132.5(5) . .
O46 W18 K4 61.9(5) . .
O91 W18 K4 142.6(5) . .
O98 W18 K4 87.2(4) . .
K20 W18 K4 151.99(19) . .
K26 W18 K4 60.7(3) . .
O61 W19 O84 103.1(8) . .
O61 W19 O8 100.1(7) . .
O84 W19 O8 101.2(7) . .
O61 W19 O46 97.1(7) . .
O84 W19 O46 100.3(8) . .
O8 W19 O46 148.5(7) . .
O61 W19 O19 168.5(7) . .
O84 W19 O19 88.3(7) . .
O8 W19 O19 78.7(6) . .
O46 W19 O19 79.3(6) . .
O61 W19 O98 89.8(8) . .
O84 W19 O98 165.7(7) . .
O8 W19 O98 82.2(6) . .
O46 W19 O98 71.6(6) . .
O19 W19 O98 78.7(6) . .
O61 W19 K22' 141.5(8) . .
O84 W19 K22' 38.9(8) . .
O8 W19 K22' 95.0(6) . .
O46 W19 K22' 87.6(7) . .
O19 W19 K22' 49.7(6) . .
O98 W19 K22' 127.5(7) . .
O61 W19 K4 37.1(5) . .
O84 W19 K4 100.1(5) . .
O8 W19 K4 135.8(5) . .
O46 W19 K4 60.9(5) . .
O19 W19 K4 140.1(4) . .
O98 W19 K4 86.4(4) . .
K22' W19 K4 125.0(4) . .
O61 W19 K2 26.7(6) . 4_666
O84 W19 K2 91.3(6) . 4_666
O8 W19 K2 79.0(5) . 4_666
O46 W19 K2 123.1(5) . 4_666
O19 W19 K2 157.2(4) . 4_666
O98 W19 K2 103.0(4) . 4_666
K22' W19 K2 128.1(6) . 4_666
K4 W19 K2 62.24(12) . 4_666
O61 W19 K22 133.0(7) . .
O84 W19 K22 29.9(6) . .
O8 W19 K22 94.1(6) . .
O46 W19 K22 93.2(6) . .
O19 W19 K22 58.4(5) . .
O98 W19 K22 136.7(5) . .
K22' W19 K22 9.4(7) . .
K4 W19 K22 122.1(3) . .
K2 W19 K22 118.7(3) 4_666 .
O126 W20 O113 102.6(10) . .
O126 W20 O60 100.5(8) . .
O113 W20 O60 98.5(8) . .
O126 W20 O23 98.3(8) . .
O113 W20 O23 96.9(8) . .
O60 W20 O23 152.4(6) . .
O126 W20 O33 89.8(9) . .
O113 W20 O33 167.5(8) . .
O60 W20 O33 80.0(6) . .
O23 W20 O33 80.0(6) . .
O126 W20 O55 167.7(8) . .
O113 W20 O55 86.3(7) . .
O60 W20 O55 86.2(6) . .
O23 W20 O55 72.1(6) . .
O33 W20 O55 81.2(6) . .
O126 W20 K20 59.2(7) . .
O113 W20 K20 131.6(6) . .
O60 W20 K20 50.3(5) . .
O23 W20 K20 128.1(5) . .
O33 W20 K20 56.3(4) . .
O55 W20 K20 120.5(4) . .
O126 W20 K6' 134.5(8) . 4_666
O113 W20 K6' 33.6(7) . 4_666
O60 W20 K6' 99.0(5) . 4_666
O23 W20 K6' 81.7(6) . 4_666
O33 W20 K6' 134.1(5) . 4_666
O55 W20 K6' 53.1(4) . 4_666
K20 W20 K6' 148.5(3) . 4_666
O126 W20 K16 62.4(8) . .
O113 W20 K16 40.3(7) . .
O60 W20 K16 106.4(5) . .
O23 W20 K16 100.1(5) . .
O33 W20 K16 152.0(5) . .
O55 W20 K16 125.8(4) . .
K20 W20 K16 106.4(2) . .
K6' W20 K16 72.7(3) 4_666 .
O126 W20 K6 141.6(8) . 4_666
O113 W20 K6 39.7(7) . 4_666
O60 W20 K6 94.4(5) . 4_666
O23 W20 K6 83.1(5) . 4_666
O33 W20 K6 127.8(4) . 4_666
O55 W20 K6 46.6(4) . 4_666
K20 W20 K6 144.6(2) . 4_666
K6' W20 K6 7.4(3) 4_666 4_666
K16 W20 K6 79.5(2) . 4_666
O117 W21 O105 101.3(8) . .
O117 W21 O107 100.3(8) . .
O105 W21 O107 95.1(8) . .
O117 W21 O68 98.8(8) . .
O105 W21 O68 96.4(7) . .
O107 W21 O68 155.2(7) . .
O117 W21 O45 89.9(7) . .
O105 W21 O45 168.7(7) . .
O107 W21 O45 82.2(7) . .
O68 W21 O45 82.2(6) . .
O117 W21 O81 167.6(7) . .
O105 W21 O81 89.1(7) . .
O107 W21 O81 85.2(7) . .
O68 W21 O81 73.1(6) . .
O45 W21 O81 79.8(6) . .
O117 W21 K17 51.6(6) . .
O105 W21 K17 91.1(5) . .
O107 W21 K17 50.7(5) . .
O68 W21 K17 150.5(5) . .
O45 W21 K17 95.6(4) . .
O81 W21 K17 135.7(4) . .
O117 W21 K19 46.3(6) . 2_545
O105 W21 K19 144.4(6) . 2_545
O107 W21 K19 104.2(6) . 2_545
O68 W21 K19 78.3(5) . 2_545
O45 W21 K19 46.4(5) . 2_545
O81 W21 K19 121.7(4) . 2_545
K17 W21 K19 79.03(15) . 2_545
O124 W22 O123 100.9(9) . .
O124 W22 O86 97.9(8) . .
O123 W22 O86 98.1(8) . .
O124 W22 O107 97.7(8) . .
O123 W22 O107 99.8(8) . .
O86 W22 O107 153.6(7) . .
O124 W22 O74 169.0(7) . .
O123 W22 O74 90.1(8) . .
O86 W22 O74 79.4(7) . .
O107 W22 O74 81.3(7) . .
O124 W22 O34 89.0(7) . .
O123 W22 O34 167.7(7) . .
O86 W22 O34 73.0(6) . .
O107 W22 O34 86.0(6) . .
O74 W22 O34 80.0(6) . .
O124 W22 K17 93.9(6) . .
O123 W22 K17 47.4(6) . .
O86 W22 K17 145.2(5) . .
O107 W22 K17 54.1(5) . .
O74 W22 K17 94.3(5) . .
O34 W22 K17 140.0(4) . .
O118 W23 O83 100.9(9) . .
O118 W23 O27 100.4(8) . .
O83 W23 O27 99.5(7) . .
O118 W23 O93 101.4(8) . .
O83 W23 O93 97.2(7) . .
O27 W23 O93 149.3(7) . .
O118 W23 O20 89.2(8) . .
O83 W23 O20 169.9(7) . .
O27 W23 O20 78.3(6) . .
O93 W23 O20 80.7(6) . .
O118 W23 O53 168.6(8) . .
O83 W23 O53 89.4(7) . .
O27 W23 O53 82.4(6) . .
O93 W23 O53 72.2(6) . .
O20 W23 O53 80.6(6) . .
O118 W23 K10 53.4(7) . .
O83 W23 K10 52.4(6) . .
O27 W23 K10 87.2(5) . .
O93 W23 K10 123.3(5) . .
O20 W23 K10 136.7(4) . .
O53 W23 K10 138.0(4) . .
O118 W23 K6' 139.1(7) . .
O83 W23 K6' 38.4(6) . .
O27 W23 K6' 86.6(5) . .
O93 W23 K6' 90.8(5) . .
O20 W23 K6' 131.5(5) . .
O53 W23 K6' 51.7(5) . .
K10 W23 K6' 87.3(3) . .
O118 W23 K8 94.1(6) . .
O83 W23 K8 47.5(6) . .
O27 W23 K8 146.3(4) . .
O93 W23 K8 52.3(5) . .
O20 W23 K8 132.6(4) . .
O53 W23 K8 89.3(4) . .
K10 W23 K8 77.29(17) . .
K6' W23 K8 63.1(3) . .
O118 W23 K6 144.9(7) . .
O83 W23 K6 44.0(6) . .
O27 W23 K6 90.0(5) . .
O93 W23 K6 84.4(5) . .
O20 W23 K6 125.9(4) . .
O53 W23 K6 45.4(4) . .
K10 W23 K6 94.3(2) . .
K6' W23 K6 7.7(3) . .
K8 W23 K6 62.01(19) . .
O97 W24 O116 101.3(8) . .
O97 W24 O70 95.2(9) . .
O116 W24 O70 99.3(8) . .
O97 W24 O101 98.2(8) . .
O116 W24 O101 99.1(8) . .
O70 W24 O101 154.6(7) . .
O97 W24 O69 168.3(7) . .
O116 W24 O69 90.4(7) . .
O70 W24 O69 81.8(7) . .
O101 W24 O69 80.7(7) . .
O97 W24 O73 88.0(7) . .
O116 W24 O73 168.7(7) . .
O70 W24 O73 86.0(7) . .
O101 W24 O73 73.0(6) . .
O69 W24 O73 80.5(6) . .
O97 W24 K15 95.2(7) . .
O116 W24 K15 49.5(7) . .
O70 W24 K15 50.7(5) . .
O101 W24 K15 147.9(5) . .
O69 W24 K15 91.6(5) . .
O73 W24 K15 136.8(5) . .
O97 W24 K13 142.4(6) . 3_655
O116 W24 K13 43.1(6) . 3_655
O70 W24 K13 101.7(5) . 3_655
O101 W24 K13 80.4(5) . 3_655
O69 W24 K13 49.2(4) . 3_655
O73 W24 K13 126.2(4) . 3_655
K15 W24 K13 71.3(2) . 3_655
O97 W24 K5 33.2(7) . .
O116 W24 K5 105.4(6) . .
O70 W24 K5 125.7(5) . .
O101 W24 K5 65.0(5) . .
O69 W24 K5 143.9(5) . .
O73 W24 K5 79.0(4) . .
K15 W24 K5 123.38(17) . .
K13 W24 K5 129.15(18) 3_655 .
O94 W25 O120 103.2(9) . .
O94 W25 O67 101.6(8) . .
O120 W25 O67 97.3(7) . .
O94 W25 O101 99.7(8) . .
O120 W25 O101 99.2(7) . .
O67 W25 O101 149.2(7) . .
O94 W25 O66 87.6(7) . .
O120 W25 O66 169.2(8) . .
O67 W25 O66 79.4(6) . .
O101 W25 O66 79.6(6) . .
O94 W25 O73 164.2(7) . .
O120 W25 O73 91.1(8) . .
O67 W25 O73 82.9(6) . .
O101 W25 O73 71.0(6) . .
O66 W25 O73 78.3(6) . .
O94 W25 K26 120.0(7) . 4_565
O120 W25 K26 50.5(5) . 4_565
O67 W25 K26 48.6(5) . 4_565
O101 W25 K26 132.9(5) . 4_565
O66 W25 K26 123.1(4) . 4_565
O73 W25 K26 74.4(5) . 4_565
O94 W25 K22 41.4(7) . .
O120 W25 K22 143.4(7) . .
O67 W25 K22 99.2(7) . .
O101 W25 K22 82.5(7) . .
O66 W25 K22 47.3(5) . .
O73 W25 K22 123.2(5) . .
K26 W25 K22 144.1(6) 4_565 .
O94 W25 K22' 32.1(8) . .
O120 W25 K22' 135.1(8) . .
O67 W25 K22' 97.0(6) . .
O101 W25 K22' 89.4(7) . .
O66 W25 K22' 55.7(7) . .
O73 W25 K22' 132.8(7) . .
K26 W25 K22' 137.7(5) 4_565 .
K22 W25 K22' 10.0(7) . .
O94 W25 K5 108.5(6) . .
O120 W25 K5 32.4(6) . .
O67 W25 K5 125.3(5) . .
O101 W25 K5 66.8(5) . .
O66 W25 K5 144.4(4) . .
O73 W25 K5 80.1(4) . .
K26 W25 K5 76.7(2) 4_565 .
K22 W25 K5 133.3(4) . .
K22' W25 K5 131.6(4) . .
O94 W25 K7 33.8(6) . 4_665
O120 W25 K7 71.9(7) . 4_665
O67 W25 K7 93.1(5) . 4_665
O101 W25 K7 116.7(5) . 4_665
O66 W25 K7 118.4(5) . 4_665
O73 W25 K7 162.0(4) . 4_665
K26 W25 K7 89.7(3) 4_565 4_665
K22 W25 K7 74.8(3) . 4_665
K22' W25 K7 65.1(6) . 4_665
K5 W25 K7 88.07(14) . 4_665
O122 W26 O85 103.3(9) . .
O122 W26 O100 99.3(8) . .
O85 W26 O100 102.0(8) . .
O122 W26 O68 97.2(8) . .
O85 W26 O68 96.2(8) . .
O100 W26 O68 151.8(7) . .
O122 W26 O37 167.2(8) . .
O85 W26 O37 89.4(7) . .
O100 W26 O37 78.7(7) . .
O68 W26 O37 80.1(7) . .
O122 W26 O81 90.2(8) . .
O85 W26 O81 163.9(8) . .
O100 W26 O81 84.1(7) . .
O68 W26 O81 73.1(7) . .
O37 W26 O81 77.1(6) . .
O122 W26 K12' 64.4(8) . .
O85 W26 K12' 119.1(8) . .
O100 W26 K12' 36.6(7) . .
O68 W26 K12' 142.5(6) . .
O37 W26 K12' 110.4(6) . .
O81 W26 K12' 74.5(6) . .
O103 W27 O96 102.1(9) . .
O103 W27 O32 101.5(8) . .
O96 W27 O32 98.6(8) . .
O103 W27 O119 99.9(8) . .
O96 W27 O119 97.2(8) . .
O32 W27 O119 149.9(7) . .
O103 W27 O44 87.6(7) . .
O96 W27 O44 170.2(8) . .
O32 W27 O44 78.6(6) . .
O119 W27 O44 81.4(7) . .
O103 W27 O40 165.7(7) . .
O96 W27 O40 90.4(7) . .
O32 W27 O40 83.2(6) . .
O119 W27 O40 71.3(7) . .
O44 W27 O40 80.0(6) . .
O103 W27 K21 54.2(7) . .
O96 W27 K21 52.6(6) . .
O32 W27 K21 87.9(5) . .
O119 W27 K21 121.9(5) . .
O44 W27 K21 136.1(4) . .
O40 W27 K21 140.0(5) . .
O103 W27 K16 113.0(7) . 4_565
O96 W27 K16 41.7(7) . 4_565
O32 W27 K16 57.3(5) . 4_565
O119 W27 K16 130.4(5) . 4_565
O44 W27 K16 133.5(5) . 4_565
O40 W27 K16 81.0(4) . 4_565
K21 W27 K16 61.7(3) . 4_565
O103 W27 K23 44.9(6) . .
O96 W27 K23 145.6(7) . .
O32 W27 K23 98.4(5) . .
O119 W27 K23 82.3(5) . .
O44 W27 K23 44.1(5) . .
O40 W27 K23 121.3(4) . .
K21 W27 K23 98.5(3) . .
K16 W27 K23 146.8(2) 4_565 .
O103 W27 K21 67.8(6) . 3
O96 W27 K21 39.2(7) . 3
O32 W27 K21 122.7(5) . 3
O119 W27 K21 85.0(5) . 3
O44 W27 K21 149.4(5) . 3
O40 W27 K21 121.1(4) . 3
K21 W27 K21 38.8(3) . 3
K16 W27 K21 75.1(3) 4_565 3
K23 W27 K21 107.0(2) . 3
O88 W28 O111 101.2(9) . .
O88 W28 O70 101.2(8) . .
O111 W28 O70 98.1(9) . .
O88 W28 O119 98.8(8) . .
O111 W28 O119 93.7(8) . .
O70 W28 O119 154.3(7) . .
O88 W28 O29 88.7(7) . .
O111 W28 O29 169.7(8) . .
O70 W28 O29 82.3(6) . .
O119 W28 O29 82.1(7) . .
O88 W28 O40 166.2(7) . .
O111 W28 O40 89.9(8) . .
O70 W28 O40 85.0(6) . .
O119 W28 O40 72.1(7) . .
O29 W28 O40 79.8(6) . .
O88 W28 K15 49.3(6) . .
O111 W28 K15 95.6(6) . .
O70 W28 K15 53.2(5) . .
O119 W28 K15 148.0(6) . .
O29 W28 K15 92.9(4) . .
O40 W28 K15 138.3(4) . .
O88 W28 K13 40.7(6) . .
O111 W28 K13 140.6(8) . .
O70 W28 K13 99.4(5) . .
O119 W28 K13 85.5(6) . .
O29 W28 K13 48.8(5) . .
O40 W28 K13 126.5(4) . .
K15 W28 K13 68.2(2) . .
O88 W28 K24 121.7(6) . .
O111 W28 K24 23.4(7) . .
O70 W28 K24 102.9(6) . .
O119 W28 K24 79.8(6) . .
O29 W28 K24 146.5(5) . .
O40 W28 K24 67.9(5) . .
K15 W28 K24 117.0(3) . .
K13 W28 K24 154.7(3) . .
O88 W28 K27 33.1(6) . .
O111 W28 K27 75.5(8) . .
O70 W28 K27 125.0(7) . .
O119 W28 K27 80.1(7) . .
O29 W28 K27 112.7(6) . .
O40 W28 K27 147.7(6) . .
K15 W28 K27 72.8(5) . .
K13 W28 K27 65.5(4) . .
K24 W28 K27 91.6(4) . .
O55 Te1 O98 96.8(7) . .
O55 Te1 O15 95.8(6) . .
O98 Te1 O15 93.7(6) . .
O55 Te1 K12 132.9(5) . .
O98 Te1 K12 111.9(5) . .
O15 Te1 K12 117.6(5) . .
O55 Te1 K6 47.4(5) . 4_666
O98 Te1 K6 88.5(5) . 4_666
O15 Te1 K6 143.1(5) . 4_666
K12 Te1 K6 95.4(2) . 4_666
O38 Te2 O26 96.1(7) . .
O38 Te2 O53 95.5(7) . .
O26 Te2 O53 96.4(6) . .
O38 Te2 K18 106.3(5) . .
O26 Te2 K18 124.9(5) . .
O53 Te2 K18 129.4(5) . .
O38 Te2 K6 82.7(5) . .
O26 Te2 K6 143.9(5) . .
O53 Te2 K6 48.3(5) . .
K18 Te2 K6 89.4(2) . .
O38 Te2 K6' 90.8(5) . .
O26 Te2 K6' 145.2(5) . .
O53 Te2 K6' 48.9(5) . .
K18 Te2 K6' 85.0(3) . .
K6 Te2 K6' 8.4(3) . .
O34 Te3 O81 96.3(7) . .
O34 Te3 O31 94.8(6) . .
O81 Te3 O31 93.5(7) . .
O34 Te3 K12' 128.7(6) . .
O81 Te3 K12' 88.7(7) . .
O31 Te3 K12' 136.0(6) . .
O34 Te3 K9 72.6(5) . 4_666
O81 Te3 K9 128.7(5) . 4_666
O31 Te3 K9 136.3(5) . 4_666
K12' Te3 K9 65.1(5) . 4_666
O2 Te4 O13 93.6(6) . .
O2 Te4 O27 84.8(6) . .
O13 Te4 O27 86.0(6) . .
O2 Te4 O42 85.8(6) . .
O13 Te4 O42 85.2(6) . .
O27 Te4 O42 166.7(6) . .
O2 Te4 K14 145.0(5) . .
O13 Te4 K14 121.3(5) . .
O27 Te4 K14 99.7(4) . .
O42 Te4 K14 93.4(4) . .
O14 Te5 O9 94.1(6) . .
O14 Te5 O12 86.1(6) . .
O9 Te5 O12 85.9(6) . .
O14 Te5 O18 85.0(6) . .
O9 Te5 O18 84.7(6) . .
O12 Te5 O18 166.5(6) . .
O14 Te5 K11 124.1(5) . .
O9 Te5 K11 141.8(5) . .
O12 Te5 K11 95.1(4) . .
O18 Te5 K11 98.3(5) . .
O14 Te5 K18 45.3(5) . .
O9 Te5 K18 67.3(4) . .
O12 Te5 K18 118.4(5) . .
O18 Te5 K18 48.7(5) . .
K11 Te5 K18 139.86(18) . .
O3 Te6 O1 92.9(7) . .
O3 Te6 O67 85.0(6) . .
O1 Te6 O67 86.8(6) . .
O3 Te6 O8 85.5(6) . .
O1 Te6 O8 84.5(6) . .
O67 Te6 O8 166.7(6) . .
O3 Te6 K12 46.8(5) . .
O1 Te6 K12 59.2(5) . .
O67 Te6 K12 112.6(4) . .
O8 Te6 K12 54.2(4) . .
O3 Te6 K22' 136.3(8) . .
O1 Te6 K22' 130.8(8) . .
O67 Te6 K22' 96.0(6) . .
O8 Te6 K22' 97.2(6) . .
K12 Te6 K22' 150.9(4) . .
O3 Te6 K22 126.3(6) . .
O1 Te6 K22 140.8(6) . .
O67 Te6 K22 95.3(6) . .
O8 Te6 K22 97.8(6) . .
K12 Te6 K22 148.3(4) . .
K22' Te6 K22 10.0(7) . .
O54 Te7 O5 94.5(7) . .
O54 Te7 O32 89.3(7) . .
O5 Te7 O32 89.9(6) . .
O54 Te7 O100 86.1(7) . .
O5 Te7 O100 84.2(7) . .
O32 Te7 O100 172.2(7) . .
O54 Te7 K23 119.3(5) . .
O5 Te7 K23 146.0(5) . .
O32 Te7 K23 93.3(5) . .
O100 Te7 K23 94.5(5) . .
O73 Te8 O56 94.5(6) . .
O73 Te8 O40 96.5(7) . .
O56 Te8 O40 92.5(7) . .
O73 Te8 K26 76.4(5) . 4_565
O56 Te8 K26 140.1(6) . 4_565
O40 Te8 K26 126.8(5) . 4_565
O87 K1 O58 104.1(6) 1_655 .
O87 K1 O89 80.4(5) 1_655 .
O58 K1 O89 67.5(5) . .
O87 K1 O124 138.2(5) 1_655 4_665
O58 K1 O124 108.0(5) . 4_665
O89 K1 O124 136.7(6) . 4_665
O87 K1 O72 84.8(5) 1_655 4_665
O58 K1 O72 78.4(5) . 4_665
O89 K1 O72 137.8(6) . 4_665
O124 K1 O72 76.4(5) 4_665 4_665
O87 K1 K25' 71.9(6) 1_655 1_655
O58 K1 K25' 136.1(6) . 1_655
O89 K1 K25' 68.8(6) . 1_655
O124 K1 K25' 101.0(6) 4_665 1_655
O72 K1 K25' 141.5(6) 4_665 1_655
O87 K1 K9 42.2(4) 1_655 1_655
O58 K1 K9 102.0(4) . 1_655
O89 K1 K9 118.9(5) . 1_655
O124 K1 K9 104.3(4) 4_665 1_655
O72 K1 K9 44.7(3) 4_665 1_655
K25' K1 K9 101.9(5) 1_655 1_655
O87 K1 W4 116.9(4) 1_655 .
O58 K1 W4 17.2(3) . .
O89 K1 W4 61.9(4) . .
O124 K1 W4 100.7(4) 4_665 .
O72 K1 W4 91.3(3) 4_665 .
K25' K1 W4 126.3(5) 1_655 .
K9 K1 W4 119.12(19) 1_655 .
O87 K1 K7 97.6(4) 1_655 4_665
O58 K1 K7 39.0(4) . 4_665
O89 K1 K7 103.9(4) . 4_665
O124 K1 K7 91.1(4) 4_665 4_665
O72 K1 K7 39.4(3) 4_665 4_665
K25' K1 K7 167.7(5) 1_655 4_665
K9 K1 K7 72.47(16) 1_655 4_665
W4 K1 K7 52.35(10) . 4_665
O87 K1 K20 133.8(4) 1_655 .
O58 K1 K20 75.5(4) . .
O89 K1 K20 56.2(4) . .
O124 K1 K20 80.7(4) 4_665 .
O72 K1 K20 137.6(4) 4_665 .
K25' K1 K20 77.6(5) 1_655 .
K9 K1 K20 175.0(2) 1_655 .
W4 K1 K20 58.50(14) . .
K7 K1 K20 107.04(18) 4_665 .
O61 K2 O95 98.3(6) 4_565 .
O61 K2 K28 104.5(7) 4_565 2
O95 K2 K28 131.6(7) . 2
O61 K2 O108 167.6(6) 4_565 .
O95 K2 O108 80.0(6) . .
K28 K2 O108 85.4(7) 2 .
O61 K2 O141 73.6(7) 4_565 .
O95 K2 O141 155.0(7) . .
K28 K2 O141 73.3(8) 2 .
O108 K2 O141 102.8(7) . .
O61 K2 O75 93.7(5) 4_565 4_565
O95 K2 O75 84.1(5) . 4_565
K28 K2 O75 135.0(6) 2 4_565
O108 K2 O75 73.8(5) . 4_565
O141 K2 O75 73.1(6) . 4_565
O61 K2 O71 71.9(5) 4_565 .
O95 K2 O71 74.4(5) . .
K28 K2 O71 73.1(6) 2 .
O108 K2 O71 118.9(6) . .
O141 K2 O71 122.8(6) . .
O75 K2 O71 151.7(5) 4_565 .
O61 K2 O63 121.2(5) 4_565 .
O95 K2 O63 53.1(5) . .
K28 K2 O63 78.6(6) 2 .
O108 K2 O63 67.6(5) . .
O141 K2 O63 151.1(6) . .
O75 K2 O63 125.6(4) 4_565 .
O71 K2 O63 52.6(4) . .
O61 K2 W16 115.1(4) 4_565 .
O95 K2 W16 24.3(4) . .
K28 K2 W16 108.3(6) 2 .
O108 K2 W16 67.5(4) . .
O141 K2 W16 169.7(6) . .
O75 K2 W16 100.0(3) 4_565 .
O71 K2 W16 66.8(3) . .
O63 K2 W16 29.9(3) . .
O61 K2 W17 95.6(4) 4_565 .
O95 K2 W17 66.9(4) . .
K28 K2 W17 68.8(5) 2 .
O108 K2 W17 95.0(4) . .
O141 K2 W17 136.4(5) . .
O75 K2 W17 150.5(3) 4_565 .
O71 K2 W17 23.9(3) . .
O63 K2 W17 29.6(3) . .
W16 K2 W17 50.87(8) . .
O61 K2 W19 17.1(4) 4_565 4_565
O95 K2 W19 100.1(4) . 4_565
K28 K2 W19 113.9(6) 2 4_565
O108 K2 W19 150.8(5) . 4_565
O141 K2 W19 65.2(6) . 4_565
O75 K2 W19 77.1(3) 4_565 4_565
O71 K2 W19 88.6(4) . 4_565
O63 K2 W19 135.3(4) . 4_565
W16 K2 W19 121.45(16) . 4_565
W17 K2 W19 112.07(15) . 4_565
O61 K2 K4 42.5(4) 4_565 4_565
O95 K2 K4 105.2(4) . 4_565
K28 K2 K4 68.8(6) 2 4_565
O108 K2 K4 149.9(5) . 4_565
O141 K2 K4 84.9(5) . 4_565
O75 K2 K4 135.7(4) 4_565 4_565
O71 K2 K4 39.8(3) . 4_565
O63 K2 K4 91.5(3) . 4_565
W16 K2 K4 105.22(16) . 4_565
W17 K2 K4 61.89(12) . 4_565
W19 K2 K4 58.71(12) 4_565 4_565
O123 K3 O117 75.2(5) 3_556 .
O123 K3 O50 109.1(6) 3_556 2_545
O117 K3 O50 82.0(5) . 2_545
O123 K3 O131 149.2(6) 3_556 .
O117 K3 O131 76.0(5) . .
O50 K3 O131 77.2(5) 2_545 .
O123 K3 O80 115.1(6) 3_556 .
O117 K3 O80 160.9(6) . .
O50 K3 O80 79.4(5) 2_545 .
O131 K3 O80 95.6(6) . .
O123 K3 O151 66.3(6) 3_556 3_656
O117 K3 O151 132.6(7) . 3_656
O50 K3 O151 135.7(7) 2_545 3_656
O131 K3 O151 130.5(6) . 3_656
O80 K3 O151 65.7(6) . 3_656
O123 K3 O159 77.7(10) 3_556 .
O117 K3 O159 71.9(10) . .
O50 K3 O159 150.5(10) 2_545 .
O131 K3 O159 83.3(10) . .
O80 K3 O159 124.8(10) . .
O151 K3 O159 73.7(11) 3_656 .
O123 K3 K28 131.0(6) 3_556 .
O117 K3 K28 136.7(6) . .
O50 K3 K28 111.3(5) 2_545 .
O131 K3 K28 67.9(6) . .
O80 K3 K28 49.5(6) . .
O151 K3 K28 65.5(7) 3_656 .
O159 K3 K28 80.7(10) . .
O123 K3 K19 84.7(4) 3_556 2_545
O117 K3 K19 43.7(4) . 2_545
O50 K3 K19 40.2(4) 2_545 2_545
O131 K3 K19 82.1(4) . 2_545
O80 K3 K19 118.8(4) . 2_545
O151 K3 K19 147.4(5) 3_656 2_545
O159 K3 K19 115.7(10) . 2_545
K28 K3 K19 144.2(5) . 2_545
O123 K3 K11 149.6(5) 3_556 2_545
O117 K3 K11 87.1(4) . 2_545
O50 K3 K11 42.8(3) 2_545 2_545
O131 K3 K11 37.2(4) . 2_545
O80 K3 K11 76.4(4) . 2_545
O151 K3 K11 139.1(5) 3_656 2_545
O159 K3 K11 120.4(9) . 2_545
K28 K3 K11 78.6(5) . 2_545
K19 K3 K11 65.68(19) 2_545 2_545
O123 K3 K17 35.9(4) 3_556 .
O117 K3 K17 41.0(4) . .
O50 K3 K17 105.8(4) 2_545 .
O131 K3 K17 113.4(4) . .
O80 K3 K17 150.9(4) . .
O151 K3 K17 93.8(5) 3_656 .
O159 K3 K17 62.3(9) . .
K28 K3 K17 141.9(4) . .
K19 K3 K17 67.56(17) 2_545 .
K11 K3 K17 127.07(19) 2_545 .
O71 K4 O106 157.5(6) 4_666 .
O71 K4 O125 107.7(7) 4_666 .
O106 K4 O125 91.2(8) . .
O71 K4 O104 96.4(5) 4_666 .
O106 K4 O104 81.1(6) . .
O125 K4 O104 126.9(8) . .
O71 K4 O80 71.7(5) 4_666 3_656
O106 K4 O80 104.2(6) . 3_656
O125 K4 O80 71.5(8) . 3_656
O104 K4 O80 161.2(5) . 3_656
O71 K4 O61 71.6(5) 4_666 .
O106 K4 O61 127.9(6) . .
O125 K4 O61 70.3(8) . .
O104 K4 O61 73.8(5) . .
O80 K4 O61 114.2(6) 3_656 .
O71 K4 O57 82.2(5) 4_666 4_666
O106 K4 O57 75.4(6) . 4_666
O125 K4 O57 139.9(8) . 4_666
O104 K4 O57 88.8(5) . 4_666
O80 K4 O57 75.4(5) 3_656 4_666
O61 K4 O57 146.3(5) . 4_666
O71 K4 W18 109.2(4) 4_666 .
O106 K4 W18 76.0(5) . .
O125 K4 W18 105.8(7) . .
O104 K4 W18 21.4(3) . .
O80 K4 W18 177.3(4) 3_656 .
O61 K4 W18 64.1(4) . .
O57 K4 W18 107.2(4) 4_666 .
O71 K4 K26 97.4(5) 4_666 .
O106 K4 K26 66.0(5) . .
O125 K4 K26 154.2(7) . .
O104 K4 K26 41.3(4) . .
O80 K4 K26 124.1(5) 3_656 .
O61 K4 K26 113.3(5) . .
O57 K4 K26 48.7(4) 4_666 .
W18 K4 K26 58.6(2) . .
O71 K4 W19 91.8(4) 4_666 .
O106 K4 W19 106.7(5) . .
O125 K4 W19 68.7(7) . .
O104 K4 W19 63.8(4) . .
O80 K4 W19 129.4(4) 3_656 .
O61 K4 W19 21.3(3) . .
O57 K4 W19 151.2(4) 4_666 .
W18 K4 W19 48.38(7) . .
K26 K4 W19 105.0(3) . .
O71 K4 K28 55.1(5) 4_666 3_656
O106 K4 K28 135.3(6) . 3_656
O125 K4 K28 56.1(7) . 3_656
O104 K4 K28 141.9(5) . 3_656
O80 K4 K28 41.0(5) 3_656 3_656
O61 K4 K28 73.2(5) . 3_656
O57 K4 K28 108.8(5) 4_666 3_656
W18 K4 K28 137.3(4) . 3_656
K26 K4 K28 149.5(4) . 3_656
W19 K4 K28 90.0(4) . 3_656
O71 K4 K2 43.6(4) 4_666 4_666
O106 K4 K2 158.8(5) . 4_666
O125 K4 K2 69.4(6) . 4_666
O104 K4 K2 103.3(4) . 4_666
O80 K4 K2 78.5(4) 3_656 4_666
O61 K4 K2 38.4(4) . 4_666
O57 K4 K2 124.9(4) 4_666 4_666
W18 K4 K2 100.39(15) . 4_666
K26 K4 K2 130.3(3) . 4_666
W19 K4 K2 59.05(12) . 4_666
K28 K4 K2 38.9(3) 3_656 4_666
O120 K5 O59 84.9(5) . 4_565
O120 K5 O97 83.5(6) . .
O59 K5 O97 116.4(6) 4_565 .
O120 K5 O21 111.5(6) . 4_665
O59 K5 O21 86.5(5) 4_565 4_665
O97 K5 O21 154.3(5) . 4_665
O120 K5 O140 149.5(7) . .
O59 K5 O140 82.1(7) 4_565 .
O97 K5 O140 77.9(7) . .
O21 K5 O140 95.1(7) 4_665 .
O120 K5 O142 92.2(7) . 4_665
O59 K5 O142 165.9(8) 4_565 4_665
O97 K5 O142 76.8(7) . 4_665
O21 K5 O142 81.8(7) 4_665 4_665
O140 K5 O142 106.5(8) . 4_665
O120 K5 W25 21.1(4) . .
O59 K5 W25 104.2(4) 4_565 .
O97 K5 W25 67.5(4) . .
O21 K5 W25 120.4(4) 4_665 .
O140 K5 W25 144.0(6) . .
O142 K5 W25 75.5(6) 4_665 .
O120 K5 W24 68.7(5) . .
O59 K5 W24 125.9(4) 4_565 .
O97 K5 W24 20.4(4) . .
O21 K5 W24 146.6(4) 4_665 .
O140 K5 W24 97.4(6) . .
O142 K5 W24 65.0(6) 4_665 .
W25 K5 W24 49.95(8) . .
O120 K5 W3 119.7(5) . 4_665
O59 K5 W3 103.5(4) 4_565 4_665
O97 K5 W3 135.8(4) . 4_665
O21 K5 W3 18.5(3) 4_665 4_665
O140 K5 W3 90.2(6) . 4_665
O142 K5 W3 66.1(6) 4_665 4_665
W25 K5 W3 121.36(18) . 4_665
W24 K5 W3 130.60(15) . 4_665
O120 K5 K20 111.2(5) . 4_565
O59 K5 K20 45.8(4) 4_565 4_565
O97 K5 K20 82.3(4) . 4_565
O21 K5 K20 109.4(4) 4_665 4_565
O140 K5 K20 42.7(5) . 4_565
O142 K5 K20 146.5(7) 4_665 4_565
W25 K5 K20 119.8(2) . 4_565
W24 K5 K20 100.7(2) . 4_565
W3 K5 K20 116.7(2) 4_665 4_565
O120 K5 K25' 174.2(6) . 4_665
O59 K5 K25' 93.7(5) 4_565 4_665
O97 K5 K25' 102.1(5) . 4_665
O21 K5 K25' 62.8(5) 4_665 4_665
O140 K5 K25' 35.2(6) . 4_665
O142 K5 K25' 87.8(7) 4_665 4_665
W25 K5 K25' 161.9(4) . 4_665
W24 K5 K25' 116.4(4) . 4_665
W3 K5 K25' 55.2(3) 4_665 4_665
K20 K5 K25' 71.3(3) 4_565 4_665
O120 K5 K26 33.2(4) . 4_565
O59 K5 K26 55.1(4) 4_565 4_565
O97 K5 K26 86.4(4) . 4_565
O21 K5 K26 117.8(4) 4_665 4_565
O140 K5 K26 120.7(6) . 4_565
O142 K5 K26 124.8(6) 4_665 4_565
W25 K5 K26 49.63(19) . 4_565
W24 K5 K26 81.4(2) . 4_565
W3 K5 K26 134.3(3) 4_665 4_565
K20 K5 K26 78.9(3) 4_565 4_565
K25' K5 K26 147.4(4) 4_665 4_565
K6 K6' O113 129(3) . 4_565
K6 K6' O83 124(3) . .
O113 K6' O83 106.3(9) 4_565 .
K6 K6' O99 98(3) . 4_565
O113 K6' O99 84.9(8) 4_565 4_565
O83 K6' O99 76.9(7) . 4_565
K6 K6' O53 77(3) . .
O113 K6' O53 143.4(9) 4_565 .
O83 K6' O53 61.5(6) . .
O99 K6' O53 121.2(8) 4_565 .
K6 K6' O127 131(3) . .
O113 K6' O127 64.8(7) 4_565 .
O83 K6' O127 76.2(7) . .
O99 K6' O127 131.0(9) 4_565 .
O53 K6' O127 78.6(7) . .
K6 K6' O138 71(3) . 4_565
O113 K6' O138 85.2(8) 4_565 4_565
O83 K6' O138 128.7(9) . 4_565
O99 K6' O138 154.3(9) 4_565 4_565
O53 K6' O138 79.4(7) . 4_565
O127 K6' O138 63.9(7) . 4_565
K6 K6' O55 78(3) . 4_565
O113 K6' O55 59.2(6) 4_565 4_565
O83 K6' O55 134.6(9) . 4_565
O99 K6' O55 59.9(6) 4_565 4_565
O53 K6' O55 154.4(8) . 4_565
O127 K6' O55 121.3(8) . 4_565
O138 K6' O55 94.8(7) 4_565 4_565
K6 K6' O136 23(2) . .
O113 K6' O136 106.5(8) 4_565 .
O83 K6' O136 147.0(9) . .
O99 K6' O136 103.4(8) 4_565 .
O53 K6' O136 92.7(7) . .
O127 K6' O136 121.1(8) . .
O138 K6' O136 57.2(6) 4_565 .
O55 K6' O136 63.9(6) 4_565 .
K6 K6' O76 50(3) . .
O113 K6' O76 160.6(9) 4_565 .
O83 K6' O76 75.4(7) . .
O99 K6' O76 76.6(7) 4_565 .
O53 K6' O76 54.8(5) . .
O127 K6' O76 132.9(8) . .
O138 K6' O76 109.1(8) 4_565 .
O55 K6' O76 105.4(7) 4_565 .
O136 K6' O76 72.7(6) . .
K6 K6' W23 108(3) . .
O113 K6' W23 122.1(7) 4_565 .
O83 K6' W23 24.7(4) . .
O99 K6' W23 97.5(6) 4_565 .
O53 K6' W23 37.3(4) . .
O127 K6' W23 71.5(5) . .
O138 K6' W23 107.8(7) 4_565 .
O55 K6' W23 157.4(7) 4_565 .
O136 K6' W23 128.3(7) . .
O76 K6' W23 67.0(5) . .
K6 K6' W20 112(3) . 4_565
O113 K6' W20 21.9(5) 4_565 4_565
O83 K6' W20 118.0(7) . 4_565
O99 K6' W20 71.5(6) 4_565 4_565
O53 K6' W20 164.6(7) . 4_565
O127 K6' W20 86.3(6) . 4_565
O138 K6' W20 91.2(6) 4_565 4_565
O55 K6' W20 37.5(4) 4_565 4_565
O136 K6' W20 92.4(6) . 4_565
O76 K6' W20 140.5(7) . 4_565
W23 K6' W20 139.2(5) . 4_565
K6' K6 O136 152(3) . .
K6' K6 O99 71(3) . 4_565
O136 K6 O99 114.6(7) . 4_565
K6' K6 O76 121(3) . .
O136 K6 O76 86.3(7) . .
O99 K6 O76 80.4(6) 4_565 .
K6' K6 O53 92(3) . .
O136 K6 O53 106.3(7) . .
O99 K6 O53 119.4(6) 4_565 .
O76 K6 O53 59.2(5) . .
K6' K6 O138 99(3) . 4_565
O136 K6 O138 64.4(7) . 4_565
O99 K6 O138 154.9(7) 4_565 4_565
O76 K6 O138 123.5(7) . 4_565
O53 K6 O138 83.0(6) . 4_565
K6' K6 O113 43(3) . 4_565
O136 K6 O113 110.3(7) . 4_565
O99 K6 O113 75.7(6) 4_565 4_565
O76 K6 O113 155.0(7) . 4_565
O53 K6 O113 128.3(6) . 4_565
O138 K6 O113 81.3(6) 4_565 4_565
K6' K6 O83 47(3) . .
O136 K6 O83 160.7(8) . .
O99 K6 O83 69.4(5) 4_565 .
O76 K6 O83 75.5(6) . .
O53 K6 O83 58.7(5) . .
O138 K6 O83 120.7(7) 4_565 .
O113 K6 O83 89.0(6) 4_565 .
K6' K6 O55 91(3) . 4_565
O136 K6 O55 71.0(6) . 4_565
O99 K6 O55 59.6(5) 4_565 4_565
O76 K6 O55 116.3(6) . 4_565
O53 K6 O55 175.2(7) . 4_565
O138 K6 O55 99.1(6) 4_565 4_565
O113 K6 O55 56.5(5) 4_565 4_565
O83 K6 O55 123.0(6) . 4_565
K6' K6 O127 42(3) . .
O136 K6 O127 124.4(7) . .
O99 K6 O127 112.3(7) 4_565 .
O76 K6 O127 129.8(6) . .
O53 K6 O127 73.4(5) . .
O138 K6 O127 60.4(6) 4_565 .
O113 K6 O127 56.0(6) 4_565 .
O83 K6 O127 65.9(5) . .
O55 K6 O127 111.3(6) 4_565 .
K6' K6 Te2 92(3) . .
O136 K6 Te2 94.1(6) . .
O99 K6 Te2 146.1(5) 4_565 .
O76 K6 Te2 84.0(4) . .
O53 K6 Te2 29.4(3) . .
O138 K6 Te2 53.9(5) 4_565 .
O113 K6 Te2 112.2(5) 4_565 .
O83 K6 Te2 77.6(4) . .
O55 K6 Te2 153.0(5) 4_565 .
O127 K6 Te2 58.0(4) . .
K6' K6 W7 79(3) . 4_565
O136 K6 W7 96.8(6) . 4_565
O99 K6 W7 23.4(4) 4_565 4_565
O76 K6 W7 94.0(5) . 4_565
O53 K6 W7 142.4(5) . 4_565
O138 K6 W7 134.4(5) 4_565 4_565
O113 K6 W7 66.4(4) 4_565 4_565
O83 K6 W7 91.1(4) . 4_565
O55 K6 W7 36.2(3) 4_565 4_565
O127 K6 W7 116.8(5) . 4_565
Te2 K6 W7 168.8(3) . 4_565
O132 K7 O11 144.3(6) . 4_566
O132 K7 O94 67.0(6) . 4_566
O11 K7 O94 77.3(5) 4_566 4_566
O132 K7 O106 81.5(7) . 1_455
O11 K7 O106 98.1(5) 4_566 1_455
O94 K7 O106 91.1(6) 4_566 1_455
O132 K7 O114 146.8(6) . .
O11 K7 O114 68.5(5) 4_566 .
O94 K7 O114 145.5(5) 4_566 .
O106 K7 O114 89.6(5) 1_455 .
O132 K7 O72 80.7(6) . .
O11 K7 O72 125.5(5) 4_566 .
O94 K7 O72 128.2(5) 4_566 .
O106 K7 O72 123.9(6) 1_455 .
O114 K7 O72 78.0(5) . .
O132 K7 O58 120.2(6) . 4_566
O11 K7 O58 59.3(4) 4_566 4_566
O94 K7 O58 89.9(5) 4_566 4_566
O106 K7 O58 156.5(5) 1_455 4_566
O114 K7 O58 76.6(5) . 4_566
O72 K7 O58 72.1(5) . 4_566
O132 K7 O78 69.5(6) . .
O11 K7 O78 143.7(5) 4_566 .
O94 K7 O78 134.3(6) 4_566 .
O106 K7 O78 68.8(6) 1_455 .
O114 K7 O78 77.4(5) . .
O72 K7 O78 55.1(5) . .
O58 K7 O78 124.6(5) 4_566 .
O132 K7 W6 78.7(5) . .
O11 K7 W6 136.2(4) 4_566 .
O94 K7 W6 143.2(4) 4_566 .
O106 K7 W6 96.8(5) 1_455 .
O114 K7 W6 70.6(4) . .
O72 K7 W6 27.4(3) . .
O58 K7 W6 96.3(4) 4_566 .
O78 K7 W6 28.6(3) . .
O132 K7 W4 138.1(5) . 4_566
O11 K7 W4 33.4(3) 4_566 4_566
O94 K7 W4 84.4(4) 4_566 4_566
O106 K7 W4 131.0(4) 1_455 4_566
O114 K7 W4 69.5(3) . 4_566
O72 K7 W4 95.3(4) . 4_566
O58 K7 W4 26.0(3) 4_566 4_566
O78 K7 W4 139.8(4) . 4_566
W6 K7 W4 115.27(17) . 4_566
O132 K7 W25 69.1(5) . 4_566
O11 K7 W25 76.9(4) 4_566 4_566
O94 K7 W25 20.1(4) 4_566 4_566
O106 K7 W25 71.5(4) 1_455 4_566
O114 K7 W25 137.6(4) . 4_566
O72 K7 W25 144.0(4) . 4_566
O58 K7 W25 106.3(4) 4_566 4_566
O78 K7 W25 125.6(4) . 4_566
W6 K7 W25 146.87(17) . 4_566
W4 K7 W25 94.47(13) 4_566 4_566
O132 K7 K22' 78.6(6) . 4_566
O11 K7 K22' 73.4(5) 4_566 4_566
O94 K7 K22' 36.2(6) 4_566 4_566
O106 K7 K22' 127.3(7) 1_455 4_566
O114 K7 K22' 130.1(6) . 4_566
O72 K7 K22' 100.2(6) . 4_566
O58 K7 K22' 56.4(6) 4_566 4_566
O78 K7 K22' 141.8(5) . 4_566
W6 K7 K22' 125.7(4) . 4_566
W4 K7 K22' 61.0(4) 4_566 4_566
W25 K7 K22' 55.9(5) 4_566 4_566
O99 K8 O129 148.3(7) 4_565 .
O99 K8 O149 125.9(8) 4_565 .
O129 K8 O149 84.1(8) . .
O99 K8 O76 79.1(5) 4_565 .
O129 K8 O76 86.0(6) . .
O149 K8 O76 134.0(7) . .
O99 K8 O112 78.1(6) 4_565 .
O129 K8 O112 93.9(7) . .
O149 K8 O112 90.1(8) . .
O76 K8 O112 135.4(6) . .
O99 K8 O83 69.8(5) 4_565 .
O129 K8 O83 132.5(6) . .
O149 K8 O83 79.8(7) . .
O76 K8 O83 74.4(5) . .
O112 K8 O83 130.3(7) . .
O99 K8 O93 113.8(5) 4_565 .
O129 K8 O93 78.3(5) . .
O149 K8 O93 79.3(7) . .
O76 K8 O93 54.8(5) . .
O112 K8 O93 167.3(6) . .
O83 K8 O93 54.9(5) . .
O99 K8 W10 101.2(4) 4_565 .
O129 K8 W10 74.0(5) . .
O149 K8 W10 108.7(7) . .
O76 K8 W10 26.2(3) . .
O112 K8 W10 156.0(5) . .
O83 K8 W10 69.5(4) . .
O93 K8 W10 30.5(3) . .
O99 K8 W23 93.6(4) 4_565 .
O129 K8 W23 106.4(4) . .
O149 K8 W23 72.4(6) . .
O76 K8 W23 67.7(4) . .
O112 K8 W23 151.2(5) . .
O83 K8 W23 26.0(3) . .
O93 K8 W23 30.1(3) . .
W10 K8 W23 52.42(10) . .
O99 K8 K6' 40.9(5) 4_565 .
O129 K8 K6' 136.6(6) . .
O149 K8 K6' 120.4(7) . .
O76 K8 K6' 50.8(4) . .
O112 K8 K6' 118.9(6) . .
O83 K8 K6' 41.1(4) . .
O93 K8 K6' 72.9(4) . .
W10 K8 K6' 64.6(3) . .
W23 K8 K6' 57.4(3) . .
O99 K8 K9 103.3(4) 4_565 .
O129 K8 K9 47.8(5) . .
O149 K8 K9 130.8(7) . .
O76 K8 K9 48.4(4) . .
O112 K8 K9 101.5(5) . .
O83 K8 K9 121.8(4) . .
O93 K8 K9 80.7(4) . .
W10 K8 K9 54.95(14) . .
W23 K8 K9 107.3(2) . .
K6' K8 K9 95.3(3) . .
O99 K8 K6 42.9(4) 4_565 .
O129 K8 K6 129.7(5) . .
O149 K8 K6 127.1(6) . .
O76 K8 K6 43.6(4) . .
O112 K8 K6 120.3(5) . .
O83 K8 K6 47.3(4) . .
O93 K8 K6 72.1(3) . .
W10 K8 K6 59.8(2) . .
W23 K8 K6 60.51(18) . .
K6' K8 K6 8.0(3) . .
K9 K8 K6 87.3(3) . .
O30 K9 O87 130.0(6) 4_565 .
O30 K9 O42 84.2(5) 4_565 4_565
O87 K9 O42 136.7(5) . 4_565
O30 K9 O72 109.4(5) 4_565 4_565
O87 K9 O72 82.6(5) . 4_565
O42 K9 O72 58.5(5) 4_565 4_565
O30 K9 O115 153.7(6) 4_565 4_565
O87 K9 O115 72.2(6) . 4_565
O42 K9 O115 85.3(6) 4_565 4_565
O72 K9 O115 85.2(5) 4_565 4_565
O30 K9 O82 67.5(5) 4_565 4_565
O87 K9 O82 108.6(5) . 4_565
O42 K9 O82 109.2(5) 4_565 4_565
O72 K9 O82 167.8(5) 4_565 4_565
O115 K9 O82 93.5(6) 4_565 4_565
O30 K9 O129 71.4(5) 4_565 .
O87 K9 O129 66.9(5) . .
O42 K9 O129 112.2(5) 4_565 .
O72 K9 O129 71.8(5) 4_565 .
O115 K9 O129 134.9(6) 4_565 .
O82 K9 O129 116.6(6) 4_565 .
O30 K9 O76 91.5(5) 4_565 .
O87 K9 O76 55.9(5) . .
O42 K9 O76 164.3(5) 4_565 .
O72 K9 O76 136.8(5) 4_565 .
O115 K9 O76 92.1(6) 4_565 .
O82 K9 O76 55.4(5) 4_565 .
O129 K9 O76 80.5(5) . .
O30 K9 W10 115.6(4) 4_565 .
O87 K9 W10 27.3(3) . .
O42 K9 W10 160.1(4) 4_565 .
O72 K9 W10 109.8(4) 4_565 .
O115 K9 W10 77.3(4) 4_565 .
O82 K9 W10 81.6(4) 4_565 .
O129 K9 W10 75.1(4) . .
O76 K9 W10 29.1(3) . .
O30 K9 W6 99.7(4) 4_565 4_565
O87 K9 W6 108.1(4) . 4_565
O42 K9 W6 30.9(3) 4_565 4_565
O72 K9 W6 27.7(3) 4_565 4_565
O115 K9 W6 83.0(4) 4_565 4_565
O82 K9 W6 140.0(4) 4_565 4_565
O129 K9 W6 92.1(4) . 4_565
O76 K9 W6 163.9(4) . 4_565
W10 K9 W6 135.1(2) . 4_565
O30 K9 W5 18.6(4) 4_565 4_565
O87 K9 W5 148.2(4) . 4_565
O42 K9 W5 66.9(4) 4_565 4_565
O72 K9 W5 103.5(4) 4_565 4_565
O115 K9 W5 138.8(5) 4_565 4_565
O82 K9 W5 69.8(4) 4_565 4_565
O129 K9 W5 85.2(4) . 4_565
O76 K9 W5 106.5(4) . 4_565
W10 K9 W5 132.98(19) . 4_565
W6 K9 W5 86.92(13) 4_565 4_565
O30 K9 K8 58.0(4) 4_565 .
O87 K9 K8 72.9(4) . .
O42 K9 K8 138.7(4) 4_565 .
O72 K9 K8 115.7(4) 4_565 .
O115 K9 K8 136.0(5) 4_565 .
O82 K9 K8 73.4(4) 4_565 .
O129 K9 K8 44.0(4) . .
O76 K9 K8 45.6(4) . .
W10 K9 K8 59.53(14) . .
W6 K9 K8 133.4(2) 4_565 .
W5 K9 K8 76.57(16) 4_565 .
O146 K10 K27 121.5(9) . 3
O146 K10 O35 150.1(7) . .
K27 K10 O35 87.5(7) 3 .
O146 K10 O110 111.9(8) . .
K27 K10 O110 74.3(7) 3 .
O35 K10 O110 66.2(5) . .
O146 K10 O83 67.0(7) . .
K27 K10 O83 118.2(7) 3 .
O35 K10 O83 107.5(5) . .
O110 K10 O83 166.5(6) . .
O146 K10 O118 118.9(8) . .
K27 K10 O118 74.8(7) 3 .
O35 K10 O118 72.7(5) . .
O110 K10 O118 128.8(6) . .
O83 K10 O118 55.6(5) . .
O146 K10 O25 94.8(7) . .
K27 K10 O25 142.4(7) 3 .
O35 K10 O25 55.4(4) . .
O110 K10 O25 83.6(5) . .
O83 K10 O25 83.1(5) . .
O118 K10 O25 97.5(5) . .
O146 K10 W23 96.0(7) . .
K27 K10 W23 101.4(6) 3 .
O35 K10 W23 83.8(4) . .
O110 K10 W23 149.8(5) . .
O83 K10 W23 29.0(3) . .
O118 K10 W23 28.6(4) . .
O25 K10 W23 82.7(4) . .
O146 K10 W1 121.5(6) . .
K27 K10 W1 115.3(6) 3 .
O35 K10 W1 28.6(3) . .
O110 K10 W1 70.4(4) . .
O83 K10 W1 98.4(4) . .
O118 K10 W1 87.7(4) . .
O25 K10 W1 27.1(3) . .
W23 K10 W1 85.54(17) . .
O146 K10 K27' 125.6(8) . 3
K27 K10 K27' 4.5(7) 3 3
O35 K10 K27' 83.6(6) . 3
O110 K10 K27' 74.8(6) . 3
O83 K10 K27' 117.2(6) . 3
O118 K10 K27' 71.4(6) . 3
O25 K10 K27' 138.8(6) . 3
W23 K10 K27' 98.7(4) . 3
W1 K10 K27' 111.7(5) . 3
O146 K10 K21 83.8(7) . .
K27 K10 K21 115.1(6) 3 .
O35 K10 K21 76.6(4) . .
O110 K10 K21 41.5(4) . .
O83 K10 K21 126.7(4) . .
O118 K10 K21 147.3(5) . .
O25 K10 K21 54.9(4) . .
W23 K10 K21 137.3(3) . .
W1 K10 K21 59.72(18) . .
K27' K10 K21 116.1(5) 3 .
O146 K10 K16 62.2(6) . 4_565
K27 K10 K16 166.5(7) 3 4_565
O35 K10 K16 87.9(4) . 4_565
O110 K10 K16 92.3(5) . 4_565
O83 K10 K16 75.3(4) . 4_565
O118 K10 K16 115.8(4) . 4_565
O25 K10 K16 32.9(3) . 4_565
W23 K10 K16 90.7(2) . 4_565
W1 K10 K16 59.27(16) . 4_565
K27' K10 K16 166.6(5) 3 4_565
K21 K10 K16 51.5(2) . 4_565
O153 K11 O52 142.1(11) . .
O153 K11 O154 94.7(14) . .
O52 K11 O154 112.9(9) . .
O153 K11 O131 78.2(12) . 2
O52 K11 O131 77.3(6) . 2
O154 K11 O131 88.2(9) . 2
O153 K11 O7 86.2(12) . .
O52 K11 O7 88.4(6) . .
O154 K11 O7 139.8(9) . .
O131 K11 O7 130.9(6) 2 .
O153 K11 O65 89.3(12) . .
O52 K11 O65 118.6(6) . .
O154 K11 O65 82.5(9) . .
O131 K11 O65 163.7(6) 2 .
O7 K11 O65 57.3(4) . .
O153 K11 O160 22.3(12) . 2
O52 K11 O160 157.2(9) . 2
O154 K11 O160 89.4(12) . 2
O131 K11 O160 99.7(10) 2 2
O7 K11 O160 76.5(10) . 2
O65 K11 O160 67.0(9) . 2
O153 K11 O50 62.8(11) . .
O52 K11 O50 83.1(5) . .
O154 K11 O50 153.8(10) . .
O131 K11 O50 74.7(5) 2 .
O7 K11 O50 56.9(4) . .
O65 K11 O50 108.9(5) . .
O160 K11 O50 74.4(9) 2 .
O153 K11 W15 74.7(11) . .
O52 K11 W15 82.5(4) . .
O154 K11 W15 163.4(9) . .
O131 K11 W15 101.8(4) 2 .
O7 K11 W15 29.3(3) . .
O65 K11 W15 84.6(4) . .
O160 K11 W15 75.9(8) 2 .
O50 K11 W15 27.8(3) . .
O153 K11 Te5 131.6(11) . .
O52 K11 Te5 59.5(4) . .
O154 K11 Te5 115.1(9) . .
O131 K11 Te5 135.9(5) 2 .
O7 K11 Te5 46.2(3) . .
O65 K11 Te5 60.3(4) . .
O160 K11 Te5 116.4(9) 2 .
O50 K11 Te5 90.7(4) . .
W15 K11 Te5 66.34(14) . .
O153 K11 W7 84.3(11) . .
O52 K11 W7 109.9(5) . .
O154 K11 W7 107.1(8) . .
O131 K11 W7 157.7(5) 2 .
O7 K11 W7 32.9(3) . .
O65 K11 W7 24.8(3) . .
O160 K11 W7 65.2(9) 2 .
O50 K11 W7 85.0(3) . .
W15 K11 W7 59.82(12) . .
Te5 K11 W7 51.90(11) . .
O153 K11 W17 160.0(11) . .
O52 K11 W17 18.0(4) . .
O154 K11 W17 101.4(9) . .
O131 K11 W17 90.4(5) 2 .
O7 K11 W17 89.0(4) . .
O65 K11 W17 104.5(4) . .
O160 K11 W17 165.4(9) 2 .
O50 K11 W17 98.5(4) . .
W15 K11 W17 91.84(18) . .
Te5 K11 W17 50.17(12) . .
W7 K11 W17 102.0(2) . .
O92 K12' K12 121(4) . .
O92 K12' O115 108(4) . .
K12 K12' O115 130.6(14) . .
O92 K12' O100 69(5) . .
K12 K12' O100 104.8(10) . .
O115 K12' O100 92.7(10) . .
O92 K12' O95 71(4) . 4_666
K12 K12' O95 96.7(10) . 4_666
O115 K12' O95 98.8(10) . 4_666
O100 K12' O95 139.6(14) . 4_666
O92 K12' O75 55(4) . .
K12 K12' O75 66.6(7) . .
O115 K12' O75 162.4(14) . .
O100 K12' O75 77.2(9) . .
O95 K12' O75 80.6(9) 4_666 .
O92 K12' Te3 107(5) . .
K12 K12' Te3 113.3(10) . .
O115 K12' Te3 45.8(6) . .
O100 K12' Te3 53.4(6) . .
O95 K12' Te3 143.4(10) 4_666 .
O75 K12' Te3 129.6(10) . .
O92 K12' W16 67(4) . 4_666
K12 K12' W16 120.5(9) . 4_666
O115 K12' W16 76.9(8) . 4_666
O100 K12' W16 128.2(11) . 4_666
O95 K12' W16 25.1(5) 4_666 4_666
O75 K12' W16 97.8(8) . 4_666
Te3 K12' W16 119.0(7) . 4_666
O92 K12' W26 54(4) . .
K12 K12' W26 128.0(9) . .
O115 K12' W26 80.7(8) . .
O100 K12' W26 24.0(5) . .
O95 K12' W26 121.1(11) 4_666 .
O75 K12' W26 84.6(8) . .
Te3 K12' W26 54.9(4) . .
W16 K12' W26 104.9(7) 4_666 .
O92 K12' K9 147(4) . 4_666
K12 K12' K9 89.7(9) . 4_666
O115 K12' K9 41.8(7) . 4_666
O100 K12' K9 115.6(9) . 4_666
O95 K12' K9 98.0(9) 4_666 4_666
O75 K12' K9 155.8(10) . 4_666
Te3 K12' K9 63.2(5) . 4_666
W16 K12' K9 89.8(6) 4_666 4_666
W26 K12' K9 115.8(6) . 4_666
O92 K12' K2 48(4) . 4_666
K12 K12' K2 85.7(7) . 4_666
O115 K12' K2 132.1(10) . 4_666
O100 K12' K2 108.4(10) . 4_666
O95 K12' K2 39.1(5) 4_666 4_666
O75 K12' K2 42.3(5) . 4_666
Te3 K12' K2 155.5(10) . 4_666
W16 K12' K2 56.1(4) 4_666 4_666
W26 K12' K2 101.5(7) . 4_666
K9 K12' K2 135.4(7) 4_666 4_666
O128 K12 K12' 104.5(8) . .
O128 K12 O3 89.5(7) . .
K12' K12 O3 114.9(8) . .
O128 K12 O82 88.7(7) . .
K12' K12 O82 80.8(8) . .
O3 K12 O82 164.1(6) . .
O128 K12 O8 131.5(6) . .
K12' K12 O8 119.8(8) . .
O3 K12 O8 55.7(5) . .
O82 K12 O8 115.5(6) . .
O128 K12 O92 110.3(8) . .
K12' K12 O92 9.9(8) . .
O3 K12 O92 106.3(7) . .
O82 K12 O92 89.1(7) . .
O8 K12 O92 111.3(7) . .
O128 K12 O1 81.7(6) . .
K12' K12 O1 167.9(8) . .
O3 K12 O1 54.1(5) . .
O82 K12 O1 110.0(5) . .
O8 K12 O1 51.3(4) . .
O92 K12 O1 158.0(7) . .
O128 K12 O75 125.0(7) . .
K12' K12 O75 63.3(8) . .
O3 K12 O75 57.3(5) . .
O82 K12 O75 134.7(6) . .
O8 K12 O75 66.9(4) . .
O92 K12 O75 53.4(7) . .
O1 K12 O75 104.7(4) . .
O128 K12 O54 73.6(7) . .
K12' K12 O54 76.8(7) . .
O3 K12 O54 46.5(4) . .
O82 K12 O54 146.8(5) . .
O8 K12 O54 97.0(5) . .
O92 K12 O54 71.8(7) . .
O1 K12 O54 95.3(5) . .
O75 K12 O54 51.5(4) . .
O128 K12 Te1 116.8(6) . .
K12' K12 Te1 126.3(7) . .
O3 K12 Te1 99.0(4) . .
O82 K12 Te1 67.9(4) . .
O8 K12 Te1 50.3(3) . .
O92 K12 Te1 126.1(6) . .
O1 K12 Te1 56.8(3) . .
O75 K12 Te1 111.3(4) . .
O54 K12 Te1 145.2(3) . .
O128 K12 W8 102.8(7) . .
K12' K12 W8 82.6(7) . .
O3 K12 W8 32.6(3) . .
O82 K12 W8 161.8(5) . .
O8 K12 W8 67.0(3) . .
O92 K12 W8 73.7(6) . .
O1 K12 W8 85.8(3) . .
O75 K12 W8 27.7(3) . .
O54 K12 W8 32.5(3) . .
Te1 K12 W8 117.24(19) . .
O128 K12 Te6 98.8(6) . .
K12' K12 Te6 137.3(7) . .
O3 K12 Te6 29.6(3) . .
O82 K12 Te6 135.5(5) . .
O8 K12 Te6 34.5(3) . .
O92 K12 Te6 127.4(6) . .
O1 K12 Te6 30.6(3) . .
O75 K12 Te6 74.0(3) . .
O54 K12 Te6 76.1(3) . .
Te1 K12 Te6 69.65(14) . .
W8 K12 Te6 57.27(12) . .
O88 K13 O144 122.5(8) . 3_655
O88 K13 O116 158.7(7) . 3_655
O144 K13 O116 76.3(7) 3_655 3_655
O88 K13 O29 58.9(5) . .
O144 K13 O29 154.4(7) 3_655 .
O116 K13 O29 109.1(6) 3_655 .
O88 K13 O69 111.3(6) . 3_655
O144 K13 O69 80.2(7) 3_655 3_655
O116 K13 O69 58.8(5) 3_655 3_655
O29 K13 O69 124.5(6) . 3_655
O88 K13 O109 81.7(5) . .
O144 K13 O109 139.9(6) 3_655 .
O116 K13 O109 77.1(5) 3_655 .
O29 K13 O109 64.1(4) . .
O69 K13 O109 60.4(4) 3_655 .
O88 K13 O148 77.2(7) . .
O144 K13 O148 80.1(9) 3_655 .
O116 K13 O148 118.7(7) 3_655 .
O29 K13 O148 75.4(7) . .
O69 K13 O148 160.1(8) 3_655 .
O109 K13 O148 139.5(7) . .
O88 K13 O79 70.6(5) . 3_655
O144 K13 O79 76.0(7) 3_655 3_655
O116 K13 O79 108.6(5) 3_655 3_655
O29 K13 O79 122.9(5) . 3_655
O69 K13 O79 52.4(4) 3_655 3_655
O109 K13 O79 84.8(4) . 3_655
O148 K13 O79 119.1(7) . 3_655
O88 K13 O64 107.0(5) . .
O144 K13 O64 110.0(7) 3_655 .
O116 K13 O64 71.2(5) 3_655 .
O29 K13 O64 52.3(5) . .
O69 K13 O64 125.1(5) 3_655 .
O109 K13 O64 88.8(4) . .
O148 K13 O64 65.4(7) . .
O79 K13 O64 173.4(6) 3_655 .
O88 K13 W28 24.8(4) . .
O144 K13 W28 139.9(7) 3_655 .
O116 K13 W28 142.2(5) 3_655 .
O29 K13 W28 34.5(3) . .
O69 K13 W28 124.3(4) 3_655 .
O109 K13 W28 75.4(2) . .
O148 K13 W28 71.0(6) . .
O79 K13 W28 94.1(4) 3_655 .
O64 K13 W28 82.8(3) . .
O88 K13 W24 144.8(5) . 3_655
O144 K13 W24 70.5(6) 3_655 3_655
O116 K13 W24 25.4(3) 3_655 3_655
O29 K13 W24 124.8(4) . 3_655
O69 K13 W24 34.5(3) 3_655 3_655
O109 K13 W24 72.55(18) . 3_655
O148 K13 W24 137.5(6) . 3_655
O79 K13 W24 83.3(3) 3_655 3_655
O64 K13 W24 96.3(3) . 3_655
W28 K13 W24 147.9(3) . 3_655
O88 K13 W12 83.8(4) . .
O144 K13 W12 134.7(6) 3_655 .
O116 K13 W12 88.6(4) 3_655 .
O29 K13 W12 26.4(3) . .
O69 K13 W12 127.3(5) 3_655 .
O109 K13 W12 73.5(2) . .
O148 K13 W12 70.2(6) . .
O79 K13 W12 148.6(4) 3_655 .
O64 K13 W12 26.0(3) . .
W28 K13 W12 59.04(14) . .
W24 K13 W12 110.4(2) 3_655 .
O150 K14 O36 81.7(11) . .
O150 K14 O118 73.3(10) . .
O36 K14 O118 101.8(6) . .
O150 K14 O78 162.9(11) . .
O36 K14 O78 82.1(6) . .
O118 K14 O78 115.4(5) . .
O150 K14 O28 139.3(11) . .
O36 K14 O28 138.4(6) . .
O118 K14 O28 88.2(5) . .
O78 K14 O28 57.6(5) . .
O150 K14 O125 76.6(11) . 1_455
O36 K14 O125 72.9(7) . 1_455
O118 K14 O125 149.8(8) . 1_455
O78 K14 O125 93.6(7) . 1_455
O28 K14 O125 115.9(7) . 1_455
O150 K14 O134 23.5(10) . 1_455
O36 K14 O134 94.4(6) . 1_455
O118 K14 O134 89.8(6) . 1_455
O78 K14 O134 154.7(6) . 1_455
O28 K14 O134 126.2(6) . 1_455
O125 K14 O134 61.7(8) 1_455 1_455
O150 K14 O102 87.6(11) . .
O36 K14 O102 164.4(6) . .
O118 K14 O102 85.8(6) . .
O78 K14 O102 107.1(6) . .
O28 K14 O102 54.5(5) . .
O125 K14 O102 93.6(7) 1_455 .
O134 K14 O102 71.8(6) 1_455 .
O150 K14 W14 112.8(10) . .
O36 K14 W14 165.4(5) . .
O118 K14 W14 84.7(5) . .
O78 K14 W14 83.3(4) . .
O28 K14 W14 27.7(3) . .
O125 K14 W14 107.8(7) 1_455 .
O134 K14 W14 98.7(5) 1_455 .
O102 K14 W14 26.9(3) . .
O150 K14 W6 170.8(11) . .
O36 K14 W6 106.7(5) . .
O118 K14 W6 107.8(4) . .
O78 K14 W6 24.6(4) . .
O28 K14 W6 33.2(3) . .
O125 K14 W6 102.0(7) 1_455 .
O134 K14 W6 148.5(6) 1_455 .
O102 K14 W6 83.4(4) . .
W14 K14 W6 58.70(12) . .
O150 K14 K27' 41.7(11) . 3
O36 K14 K27' 122.6(6) . 3
O118 K14 K27' 74.8(7) . 3
O78 K14 K27' 152.1(7) . 3
O28 K14 K27' 99.0(6) . 3
O125 K14 K27' 83.1(8) 1_455 3
O134 K14 K27' 30.1(6) 1_455 3
O102 K14 K27' 45.9(6) . 3
W14 K14 K27' 71.6(5) . 3
W6 K14 K27' 129.3(5) . 3
O150 K14 Te4 130.6(9) . .
O36 K14 Te4 106.6(4) . .
O118 K14 Te4 57.3(4) . .
O78 K14 Te4 60.0(3) . .
O28 K14 Te4 46.5(3) . .
O125 K14 Te4 152.9(7) 1_455 .
O134 K14 Te4 143.5(5) 1_455 .
O102 K14 Te4 89.1(3) . .
W14 K14 Te4 65.85(12) . .
W6 K14 Te4 51.42(11) . .
K27' K14 Te4 116.8(5) 3 .
O49 K15 O88 116.6(6) 3_655 .
O49 K15 O116 105.3(6) 3_655 .
O88 K15 O116 112.6(6) . .
O49 K15 O70 139.5(6) 3_655 .
O88 K15 O70 57.6(5) . .
O116 K15 O70 56.1(5) . .
O49 K15 O109 71.1(4) 3_655 .
O88 K15 O109 75.2(4) . .
O116 K15 O109 71.7(4) . .
O70 K15 O109 68.8(4) . .
O49 K15 O79 54.7(5) 3_655 3_655
O88 K15 O79 68.9(5) . 3_655
O116 K15 O79 151.8(5) . 3_655
O70 K15 O79 123.5(5) . 3_655
O109 K15 O79 82.1(4) . 3_655
O49 K15 W28 136.4(4) 3_655 .
O88 K15 W28 27.1(4) . .
O116 K15 W28 87.2(4) . .
O70 K15 W28 31.1(3) . .
O109 K15 W28 73.96(18) . .
O79 K15 W28 95.6(4) 3_655 .
O49 K15 K27' 98.4(6) 3_655 .
O88 K15 K27' 49.4(7) . .
O116 K15 K27' 155.6(6) . .
O70 K15 K27' 101.5(6) . .
O109 K15 K27' 111.8(6) . .
O79 K15 K27' 46.4(6) 3_655 .
W28 K15 K27' 71.4(5) . .
O49 K15 W24 127.2(5) 3_655 .
O88 K15 W24 87.1(4) . .
O116 K15 W24 26.9(3) . .
O70 K15 W24 29.7(4) . .
O109 K15 W24 71.0(2) . .
O79 K15 W24 147.9(4) 3_655 .
W28 K15 W24 60.78(14) . .
K27' K15 W24 129.4(5) . .
O49 K15 W2 28.8(4) 3_655 3_655
O88 K15 W2 89.3(5) . 3_655
O116 K15 W2 128.1(4) . 3_655
O70 K15 W2 132.1(4) . 3_655
O109 K15 W2 69.72(16) . 3_655
O79 K15 W2 26.9(3) 3_655 3_655
W28 K15 W2 113.2(2) . 3_655
K27' K15 W2 73.0(5) . 3_655
W24 K15 W2 140.2(3) . 3_655
O49 K15 W12 24.0(4) 3_655 3_655
O88 K15 W12 133.5(5) . 3_655
O116 K15 W12 82.1(4) . 3_655
O70 K15 W12 127.2(4) . 3_655
O109 K15 W12 68.15(16) . 3_655
O79 K15 W12 78.5(3) 3_655 3_655
W28 K15 W12 142.1(3) . 3_655
K27' K15 W12 122.1(5) . 3_655
W24 K15 W12 106.1(2) . 3_655
W2 K15 W12 52.00(10) 3_655 3_655
O49 K15 K29' 87.3(7) 3_655 4_665
O88 K15 K29' 151.8(7) . 4_665
O116 K15 K29' 42.4(7) . 4_665
O70 K15 K29' 94.8(7) . 4_665
O109 K15 K29' 101.2(6) . 4_665
O79 K15 K29' 139.0(7) 3_655 4_665
W28 K15 K29' 124.8(6) . 4_665
K27' K15 K29' 146.6(9) . 4_665
W24 K15 K29' 65.7(6) . 4_665
W2 K15 K29' 116.1(6) 3_655 4_665
W12 K15 K29' 65.7(6) 3_655 4_665
O25 K16 O145 90.5(9) 4_666 .
O25 K16 O121 137.6(7) 4_666 4_666
O145 K16 O121 130.4(10) . 4_666
O25 K16 O113 112.8(6) 4_666 .
O145 K16 O113 88.3(10) . .
O121 K16 O113 83.3(6) 4_666 .
O25 K16 O96 102.2(6) 4_666 4_666
O145 K16 O96 71.2(10) . 4_666
O121 K16 O96 84.3(6) 4_666 4_666
O113 K16 O96 139.6(6) . 4_666
O25 K16 O127 64.2(5) 4_666 4_666
O145 K16 O127 126.7(10) . 4_666
O121 K16 O127 92.6(7) 4_666 4_666
O113 K16 O127 64.0(6) . 4_666
O96 K16 O127 155.0(7) 4_666 4_666
O25 K16 O32 73.2(5) 4_666 4_666
O145 K16 O32 115.0(10) . 4_666
O121 K16 O32 78.3(5) 4_666 4_666
O113 K16 O32 156.3(7) . 4_666
O96 K16 O32 53.2(5) 4_666 4_666
O127 K16 O32 101.9(6) 4_666 4_666
O25 K16 O126 151.6(6) 4_666 .
O145 K16 O126 68.8(9) . .
O121 K16 O126 68.6(5) 4_666 .
O113 K16 O126 50.0(5) . .
O96 K16 O126 89.7(5) 4_666 .
O127 K16 O126 112.2(6) 4_666 .
O32 K16 O126 132.6(5) 4_666 .
O25 K16 K24' 138.6(6) 4_666 4_666
O145 K16 K24' 57.3(9) . 4_666
O121 K16 K24' 74.4(6) 4_666 4_666
O113 K16 K24' 93.2(5) . 4_666
O96 K16 K24' 46.4(5) 4_666 4_666
O127 K16 K24' 155.2(6) 4_666 4_666
O32 K16 K24' 96.1(5) 4_666 4_666
O126 K16 K24' 43.6(5) . 4_666
O25 K16 K24 146.9(6) 4_666 4_666
O145 K16 K24 68.1(9) . 4_666
O121 K16 K24 63.5(5) 4_666 4_666
O113 K16 K24 92.3(5) . 4_666
O96 K16 K24 48.0(5) 4_666 4_666
O127 K16 K24 149.0(5) 4_666 4_666
O32 K16 K24 92.7(4) 4_666 4_666
O126 K16 K24 42.5(4) . 4_666
K24' K16 K24 10.9(3) 4_666 4_666
O25 K16 W20 132.8(4) 4_666 .
O145 K16 W20 77.5(9) . .
O121 K16 W20 75.6(4) 4_666 .
O113 K16 W20 23.6(4) . .
O96 K16 W20 116.0(5) 4_666 .
O127 K16 W20 86.9(5) 4_666 .
O32 K16 W20 152.8(4) 4_666 .
O126 K16 W20 26.4(3) . .
K24' K16 W20 69.7(4) 4_666 .
K24 K16 W20 68.9(3) 4_666 .
O25 K16 W27 90.5(4) 4_666 4_666
O145 K16 W27 92.6(9) . 4_666
O121 K16 W27 78.5(4) 4_666 4_666
O113 K16 W27 156.7(5) . 4_666
O96 K16 W27 24.5(4) 4_666 4_666
O127 K16 W27 130.7(5) 4_666 4_666
O32 K16 W27 28.9(3) 4_666 4_666
O126 K16 W27 109.0(4) . 4_666
K24' K16 W27 68.1(4) 4_666 4_666
K24 K16 W27 66.7(3) 4_666 4_666
W20 K16 W27 134.9(2) . 4_666
O157 K17 O157 180.0(10) 3_556 .
O157 K17 O123 110.9(12) 3_556 3_556
O157 K17 O123 69.1(12) . 3_556
O157 K17 O123 69.1(12) 3_556 .
O157 K17 O123 110.9(12) . .
O123 K17 O123 180.000(2) 3_556 .
O157 K17 O107 111.3(11) 3_556 3_556
O157 K17 O107 68.7(11) . 3_556
O123 K17 O107 57.5(5) 3_556 3_556
O123 K17 O107 122.5(5) . 3_556
O157 K17 O107 68.7(11) 3_556 .
O157 K17 O107 111.3(11) . .
O123 K17 O107 122.5(5) 3_556 .
O123 K17 O107 57.5(5) . .
O107 K17 O107 180.000(2) 3_556 .
O157 K17 O117 75.8(10) 3_556 .
O157 K17 O117 104.2(10) . .
O123 K17 O117 69.5(5) 3_556 .
O123 K17 O117 110.5(5) . .
O107 K17 O117 125.6(5) 3_556 .
O107 K17 O117 54.4(5) . .
O157 K17 O117 104.2(10) 3_556 3_556
O157 K17 O117 75.8(10) . 3_556
O123 K17 O117 110.5(5) 3_556 3_556
O123 K17 O117 69.5(5) . 3_556
O107 K17 O117 54.4(5) 3_556 3_556
O107 K17 O117 125.6(5) . 3_556
O117 K17 O117 180.000(1) . 3_556
O157 K17 W22 109.4(11) 3_556 3_556
O157 K17 W22 70.6(11) . 3_556
O123 K17 W22 26.9(3) 3_556 3_556
O123 K17 W22 153.1(3) . 3_556
O107 K17 W22 31.3(3) 3_556 3_556
O107 K17 W22 148.7(3) . 3_556
O117 K17 W22 94.4(4) . 3_556
O117 K17 W22 85.6(4) 3_556 3_556
O157 K17 W22 70.6(11) 3_556 .
O157 K17 W22 109.4(11) . .
O123 K17 W22 153.1(3) 3_556 .
O123 K17 W22 26.9(3) . .
O107 K17 W22 148.7(3) 3_556 .
O107 K17 W22 31.3(3) . .
O117 K17 W22 85.6(4) . .
O117 K17 W22 94.4(4) 3_556 .
W22 K17 W22 180.0 3_556 .
O157 K17 W21 75.1(10) 3_556 .
O157 K17 W21 104.9(10) . .
O123 K17 W21 93.9(3) 3_556 .
O123 K17 W21 86.1(3) . .
O107 K17 W21 151.3(3) 3_556 .
O107 K17 W21 28.7(3) . .
O117 K17 W21 26.5(4) . .
O117 K17 W21 153.5(4) 3_556 .
W22 K17 W21 120.04(2) 3_556 .
W22 K17 W21 59.96(2) . .
O157 K17 W21 104.9(10) 3_556 3_556
O157 K17 W21 75.1(10) . 3_556
O123 K17 W21 86.1(3) 3_556 3_556
O123 K17 W21 93.9(3) . 3_556
O107 K17 W21 28.7(3) 3_556 3_556
O107 K17 W21 151.3(3) . 3_556
O117 K17 W21 153.5(4) . 3_556
O117 K17 W21 26.5(4) 3_556 3_556
W22 K17 W21 59.96(2) 3_556 3_556
W22 K17 W21 120.04(2) . 3_556
W21 K17 W21 180.0 . 3_556
K26 K18 O128 132.8(8) 4_565 .
K26 K18 O127 88.8(6) 4_565 .
O128 K18 O127 85.6(7) . .
K26 K18 O57 66.4(5) 4_565 .
O128 K18 O57 130.8(7) . .
O127 K18 O57 143.5(6) . .
K26 K18 O14 121.8(5) 4_565 .
O128 K18 O14 77.4(6) . .
O127 K18 O14 148.9(6) . .
O57 K18 O14 59.2(5) . .
K26 K18 O18 120.8(6) 4_565 .
O128 K18 O18 105.4(7) . .
O127 K18 O18 108.2(7) . .
O57 K18 O18 67.6(5) . .
O14 K18 O18 53.6(5) . .
K26 K18 O138 74.5(5) 4_565 4_565
O128 K18 O138 140.2(7) . 4_565
O127 K18 O138 63.9(6) . 4_565
O57 K18 O138 83.2(5) . 4_565
O14 K18 O138 115.7(6) . 4_565
O18 K18 O138 64.9(5) . 4_565
K26 K18 O1 88.6(5) 4_565 .
O128 K18 O1 77.3(6) . .
O127 K18 O1 154.0(7) . .
O57 K18 O1 56.3(4) . .
O14 K18 O1 44.8(4) . .
O18 K18 O1 95.4(5) . .
O138 K18 O1 139.5(5) 4_565 .
K26 K18 W11 87.1(4) 4_565 .
O128 K18 W11 103.1(6) . .
O127 K18 W11 170.8(5) . .
O57 K18 W11 27.9(3) . .
O14 K18 W11 34.7(3) . .
O18 K18 W11 67.2(3) . .
O138 K18 W11 107.1(4) 4_565 .
O1 K18 W11 34.2(3) . .
K26 K18 Te2 126.8(4) 4_565 .
O128 K18 Te2 91.2(6) . .
O127 K18 Te2 62.6(5) . .
O57 K18 Te2 110.5(4) . .
O14 K18 Te2 91.6(4) . .
O18 K18 Te2 46.8(3) . .
O138 K18 Te2 53.0(4) 4_565 .
O1 K18 Te2 136.2(4) . .
W11 K18 Te2 113.9(3) . .
K26 K18 Te5 137.6(5) 4_565 .
O128 K18 Te5 79.9(6) . .
O127 K18 Te5 125.0(6) . .
O57 K18 Te5 71.4(4) . .
O14 K18 Te5 26.6(3) . .
O18 K18 Te5 31.8(3) . .
O138 K18 Te5 96.6(5) 4_565 .
O1 K18 Te5 71.4(3) . .
W11 K18 Te5 55.26(14) . .
Te2 K18 Te5 65.05(17) . .
K26 K18 K12 118.8(4) 4_565 .
O128 K18 K12 31.5(5) . .
O127 K18 K12 115.0(5) . .
O57 K18 K12 100.6(4) . .
O14 K18 K12 57.6(4) . .
O18 K18 K12 104.6(4) . .
O138 K18 K12 166.7(5) 4_565 .
O1 K18 K12 45.8(3) . .
W11 K18 K12 74.1(2) . .
Te2 K18 K12 114.0(2) . .
Te5 K18 K12 72.93(19) . .
O153 K19 O152 134.5(13) . .
O153 K19 O50 63.0(11) . .
O152 K19 O50 159.2(9) . .
O153 K19 O45 77.3(11) . 2
O152 K19 O45 77.8(9) . 2
O50 K19 O45 121.6(6) . 2
O153 K19 O143 134.4(12) . .
O152 K19 O143 89.7(9) . .
O50 K19 O143 71.5(6) . .
O45 K19 O143 133.6(7) 2 .
O153 K19 O117 81.3(11) . 2
O152 K19 O117 113.4(9) . 2
O50 K19 O117 77.0(5) . 2
O45 K19 O117 55.2(5) 2 2
O143 K19 O117 91.9(7) . 2
O153 K19 O77 68.9(11) . 2
O152 K19 O77 65.6(8) . 2
O50 K19 O77 130.2(6) . 2
O45 K19 O77 55.0(5) 2 2
O143 K19 O77 152.7(7) . 2
O117 K19 O77 108.0(6) 2 2
O153 K19 O33 82.3(11) . .
O152 K19 O33 110.4(9) . .
O50 K19 O33 55.3(5) . .
O45 K19 O33 156.9(6) 2 .
O143 K19 O33 69.1(6) . .
O117 K19 O33 131.9(6) 2 .
O77 K19 O33 107.5(6) 2 .
O153 K19 O160 20.6(11) . 2
O152 K19 O160 119.3(11) . 2
O50 K19 O160 73.6(9) . 2
O45 K19 O160 83.9(9) 2 2
O143 K19 O160 138.8(10) . 2
O117 K19 O160 101.0(9) 2 2
O77 K19 O160 56.7(9) 2 2
O33 K19 O160 73.3(9) . 2
O153 K19 K20 132.9(11) . .
O152 K19 K20 63.1(8) . .
O50 K19 K20 96.9(4) . .
O45 K19 K20 140.8(5) 2 .
O143 K19 K20 48.2(6) . .
O117 K19 K20 138.3(5) 2 .
O77 K19 K20 107.0(5) 2 .
O33 K19 K20 53.3(4) . .
O160 K19 K20 116.9(9) 2 .
O153 K19 W15 72.0(10) . .
O152 K19 W15 136.4(9) . .
O50 K19 W15 26.9(3) . .
O45 K19 W15 145.2(5) 2 .
O143 K19 W15 65.8(6) . .
O117 K19 W15 103.4(4) 2 .
O77 K19 W15 124.3(5) 2 .
O33 K19 W15 28.5(3) . .
O160 K19 W15 73.1(8) 2 .
K20 K19 W15 73.9(3) . .
O153 K19 W13 71.2(10) . 2
O152 K19 W13 68.9(8) . 2
O50 K19 W13 131.7(4) . 2
O45 K19 W13 28.2(3) 2 2
O143 K19 W13 152.8(6) . 2
O117 K19 W13 82.2(4) 2 2
O77 K19 W13 26.8(3) 2 2
O33 K19 W13 133.0(5) . 2
O160 K19 W13 68.3(8) 2 2
K20 K19 W13 126.3(3) . 2
W15 K19 W13 141.3(3) . 2
O135 K20 O143 143.1(9) . .
O135 K20 O60 90.5(6) . .
O143 K20 O60 119.6(7) . .
O135 K20 O140 77.9(7) . 4_666
O143 K20 O140 94.2(8) . 4_666
O60 K20 O140 131.6(7) . 4_666
O135 K20 O91 133.6(7) . .
O143 K20 O91 83.2(7) . .
O60 K20 O91 54.1(5) . .
O140 K20 O91 102.6(7) 4_666 .
O135 K20 O59 82.6(6) . .
O143 K20 O59 130.7(8) . .
O60 K20 O59 56.5(5) . .
O140 K20 O59 75.3(7) 4_666 .
O91 K20 O59 53.9(5) . .
O135 K20 O33 120.8(6) . .
O143 K20 O33 71.5(7) . .
O60 K20 O33 53.2(5) . .
O140 K20 O33 161.3(7) 4_666 .
O91 K20 O33 64.5(5) . .
O59 K20 O33 104.3(5) . .
O135 K20 O126 67.8(6) . .
O143 K20 O126 110.7(7) . .
O60 K20 O126 54.9(5) . .
O140 K20 O126 145.4(7) 4_666 .
O91 K20 O126 103.8(5) . .
O59 K20 O126 103.2(6) . .
O33 K20 O126 53.3(5) . .
O135 K20 W18 97.0(6) . .
O143 K20 W18 119.8(7) . .
O60 K20 W18 31.4(3) . .
O140 K20 W18 103.0(6) 4_666 .
O91 K20 W18 37.0(3) . .
O59 K20 W18 29.0(3) . .
O33 K20 W18 75.3(4) . .
O126 K20 W18 85.5(4) . .
O135 K20 K19 104.2(6) . .
O143 K20 K19 52.1(6) . .
O60 K20 K19 101.9(4) . .
O140 K20 K19 126.5(7) 4_666 .
O91 K20 K19 111.2(5) . .
O59 K20 K19 157.8(5) . .
O33 K20 K19 54.0(4) . .
O126 K20 K19 61.9(5) . .
W18 K20 K19 129.0(3) . .
O135 K20 W20 87.0(5) . .
O143 K20 W20 107.6(6) . .
O60 K20 W20 30.9(3) . .
O140 K20 W20 157.6(6) 4_666 .
O91 K20 W20 76.0(4) . .
O59 K20 W20 86.5(4) . .
O33 K20 W20 36.9(3) . .
O126 K20 W20 27.8(3) . .
W18 K20 W20 62.21(17) . .
K19 K20 W20 73.1(3) . .
O135 K20 K24 40.1(5) . 4_666
O143 K20 K24 114.8(7) . 4_666
O60 K20 K24 88.0(5) . 4_666
O140 K20 K24 109.3(7) 4_666 4_666
O91 K20 K24 141.4(5) . 4_666
O59 K20 K24 114.1(5) . 4_666
O33 K20 K24 88.2(4) . 4_666
O126 K20 K24 38.8(4) . 4_666
W18 K20 K24 112.6(4) . 4_666
K19 K20 K24 65.6(3) . 4_666
W20 K20 K24 66.2(3) . 4_666
K21 K21 O110 133.1(7) 3 .
K21 K21 O22 156.5(8) 3 .
O110 K21 O22 67.4(5) . .
K21 K21 O145 70.2(10) 3 4_565
O110 K21 O145 101.1(9) . 4_565
O22 K21 O145 122.3(10) . 4_565
K21 K21 O96 64.1(5) 3 3
O110 K21 O96 71.5(5) . 3
O22 K21 O96 127.8(6) . 3
O145 K21 O96 95.8(9) 4_565 3
K21 K21 O96 63.4(5) 3 .
O110 K21 O96 156.7(8) . .
O22 K21 O96 101.6(5) . .
O145 K21 O96 66.5(9) 4_565 .
O96 K21 O96 127.5(5) 3 .
K21 K21 O103 84.4(6) 3 .
O110 K21 O103 133.2(7) . .
O22 K21 O103 72.2(5) . .
O145 K21 O103 120.3(9) 4_565 .
O96 K21 O103 120.4(7) 3 .
O96 K21 O103 53.9(6) . .
K21 K21 O145 59.7(9) 3 2_545
O110 K21 O145 112.4(9) . 2_545
O22 K21 O145 104.9(9) . 2_545
O145 K21 O145 129.9(8) 4_565 2_545
O96 K21 O145 63.3(8) 3 2_545
O96 K21 O145 90.1(8) . 2_545
O103 K21 O145 57.1(8) . 2_545
K21 K21 K24' 100.0(7) 3 3
O110 K21 K24' 56.4(6) . 3
O22 K21 K24' 82.4(5) . 3
O145 K21 K24' 139.8(9) 4_565 3
O96 K21 K24' 47.8(5) 3 3
O96 K21 K24' 145.1(7) . 3
O103 K21 K24' 96.2(6) . 3
O145 K21 K24' 56.0(8) 2_545 3
K21 K21 W27 79.0(4) 3 .
O110 K21 W27 147.7(5) . .
O22 K21 W27 80.4(4) . .
O145 K21 W27 93.4(8) 4_565 .
O96 K21 W27 136.0(5) 3 .
O96 K21 W27 28.1(4) . .
O103 K21 W27 27.7(4) . .
O145 K21 W27 78.0(7) 2_545 .
K24' K21 W27 123.8(5) 3 .
K21 K21 K16 94.9(5) 3 4_565
O110 K21 K16 110.8(6) . 4_565
O22 K21 K16 85.0(4) . 4_565
O145 K21 K16 44.6(8) 4_565 4_565
O96 K21 K16 140.4(6) 3 4_565
O96 K21 K16 46.3(5) . 4_565
O103 K21 K16 87.8(5) . 4_565
O145 K21 K16 136.3(7) 2_545 4_565
K24' K21 K16 164.9(5) 3 4_565
W27 K21 K16 61.6(2) . 4_565
K21 K21 W1 157.9(6) 3 .
O110 K21 W1 66.2(4) . .
O22 K21 W1 24.8(3) . .
O145 K21 W1 97.7(9) 4_565 .
O96 K21 W1 137.2(5) 3 .
O96 K21 W1 95.0(5) . .
O103 K21 W1 86.4(4) . .
O145 K21 W1 129.3(8) 2_545 .
K24' K21 W1 101.0(4) 3 .
W27 K21 W1 83.4(2) . .
K16 K21 W1 64.6(2) 4_565 .
K22' K22 O84 93(5) . .
K22' K22 O150 117(5) . 1_655
O84 K22 O150 59.9(10) . 1_655
K22' K22 O149 117(4) . 1_655
O84 K22 O149 125.6(11) . 1_655
O150 K22 O149 65.9(11) 1_655 1_655
K22' K22 O133 44(4) . .
O84 K22 O133 92.3(11) . .
O150 K22 O133 78.6(12) 1_655 .
O149 K22 O133 82.0(9) 1_655 .
K22' K22 O94 65(4) . .
O84 K22 O94 115.2(11) . .
O150 K22 O94 174.4(13) 1_655 .
O149 K22 O94 118.6(13) 1_655 .
O133 K22 O94 104.9(9) . .
K22' K22 O66 114(4) . .
O84 K22 O66 86.6(8) . .
O150 K22 O66 118.7(12) 1_655 .
O149 K22 O66 116.0(13) 1_655 .
O133 K22 O66 158.4(11) . .
O94 K22 O66 56.8(7) . .
K22' K22 O79 166(4) . .
O84 K22 O79 81.1(7) . .
O150 K22 O79 70.5(11) 1_655 .
O149 K22 O79 76.5(10) 1_655 .
O133 K22 O79 147.5(10) . .
O94 K22 O79 106.6(9) . .
O66 K22 O79 53.6(6) . .
K22' K22 O134 133(5) . .
O84 K22 O134 53.2(7) . .
O150 K22 O134 21.3(9) 1_655 .
O149 K22 O134 74.2(9) 1_655 .
O133 K22 O134 99.2(10) . .
O94 K22 O134 153.9(9) . .
O66 K22 O134 97.4(8) . .
O79 K22 O134 51.7(6) . .
K22' K22 O144 116(5) . .
O84 K22 O144 149.7(10) . .
O150 K22 O144 108.5(13) 1_655 .
O149 K22 O144 49.1(9) 1_655 .
O133 K22 O144 113.7(10) . .
O94 K22 O144 74.3(9) . .
O66 K22 O144 74.8(9) . .
O79 K22 O144 68.7(8) . .
O134 K22 O144 105.0(10) . .
K22' K22 W2 141(4) . .
O84 K22 W2 80.9(6) . .
O150 K22 W2 93.5(10) 1_655 .
O149 K22 W2 97.7(10) 1_655 .
O133 K22 W2 171.5(10) . .
O94 K22 W2 82.7(7) . .
O66 K22 W2 27.2(4) . .
O79 K22 W2 26.5(3) . .
O134 K22 W2 72.7(6) . .
O144 K22 W2 71.6(7) . .
K22' K22 W25 87(4) . .
O84 K22 W25 108.4(8) . .
O150 K22 W25 152.3(11) 1_655 .
O149 K22 W25 117.2(12) 1_655 .
O133 K22 W25 128.6(8) . .
O94 K22 W25 23.7(4) . .
O66 K22 W25 33.8(4) . .
O79 K22 W25 83.3(6) . .
O134 K22 W25 131.1(7) . .
O144 K22 W25 68.0(7) . .
W2 K22 W25 59.0(3) . .
K22 K22' O133 124(5) . .
K22 K22' O94 102(5) . .
O133 K22' O94 127.4(16) . .
K22 K22' O84 74(4) . .
O133 K22' O84 99.6(12) . .
O94 K22' O84 118.5(11) . .
K22 K22' O19 125(4) . .
O133 K22' O19 86.8(12) . .
O94 K22' O19 86.7(10) . .
O84 K22' O19 55.5(6) . .
K22 K22' O150 52(4) . 1_655
O133 K22' O150 78.5(12) . 1_655
O94 K22' O150 153.1(18) . 1_655
O84 K22' O150 54.5(9) . 1_655
O19 K22' O150 103.8(11) . 1_655
K22 K22' O149 52(4) . 1_655
O133 K22' O149 82.0(10) . 1_655
O94 K22' O149 113.4(12) . 1_655
O84 K22' O149 109.9(12) . 1_655
O19 K22' O149 159.8(12) . 1_655
O150 K22' O149 57.6(11) 1_655 1_655
K22 K22' O129 119(4) . 1_655
O133 K22' O129 60.3(9) . 1_655
O94 K22' O129 76.4(8) . 1_655
O84 K22' O129 159.6(15) . 1_655
O19 K22' O129 115.8(13) . 1_655
O150 K22' O129 118.7(12) 1_655 1_655
O149 K22' O129 72.7(8) 1_655 1_655
K22 K22' O66 55(4) . .
O133 K22' O66 178.1(13) . .
O94 K22' O66 54.3(8) . .
O84 K22' O66 78.6(9) . .
O19 K22' O66 92.6(8) . .
O150 K22' O66 99.9(13) 1_655 .
O149 K22' O66 98.1(12) 1_655 .
O129 K22' O66 121.6(10) 1_655 .
K22 K22' Te6 91(4) . .
O133 K22' Te6 133.9(13) . .
O94 K22' Te6 59.5(6) . .
O84 K22' Te6 59.3(5) . .
O19 K22' Te6 47.1(4) . .
O150 K22' Te6 110.0(10) 1_655 .
O149 K22' Te6 141.9(14) 1_655 .
O129 K22' Te6 131.2(10) 1_655 .
O66 K22' Te6 45.6(4) . .
K22 K22' W25 83(4) . .
O133 K22' W25 147.8(13) . .
O94 K22' W25 20.4(5) . .
O84 K22' W25 105.3(9) . .
O19 K22' W25 90.6(7) . .
O150 K22' W25 133.0(14) 1_655 .
O149 K22' W25 107.8(11) 1_655 .
O129 K22' W25 92.6(7) 1_655 .
O66 K22' W25 34.0(4) . .
Te6 K22' W25 51.2(4) . .
K22 K22' W19 95(4) . .
O133 K22' W19 93.0(10) . .
O94 K22' W19 108.5(9) . .
O84 K22' W19 22.4(4) . .
O19 K22' W19 33.3(4) . .
O150 K22' W19 73.1(8) 1_655 .
O149 K22' W19 130.5(10) 1_655 .
O129 K22' W19 144.3(13) 1_655 .
O66 K22' W19 85.5(6) . .
Te6 K22' W19 51.1(3) . .
W25 K22' W19 102.2(6) . .
O156 K23 O85 113.0(11) . .
O156 K23 O139 112.6(11) . .
O85 K23 O139 108.6(7) . .
O156 K23 O44 112.9(10) . .
O85 K23 O44 91.9(7) . .
O139 K23 O44 116.1(7) . .
O156 K23 O160 103.0(13) . .
O85 K23 O160 84.1(10) . .
O139 K23 O160 34.0(10) . .
O44 K23 O160 142.3(10) . .
O156 K23 O103 135.9(10) . .
O85 K23 O103 109.9(7) . .
O139 K23 O103 61.1(6) . .
O44 K23 O103 55.0(5) . .
O160 K23 O103 91.2(10) . .
O156 K23 O148 61.4(11) . .
O85 K23 O148 159.4(8) . .
O139 K23 O148 91.4(8) . .
O44 K23 O148 74.1(7) . .
O160 K23 O148 116.2(11) . .
O103 K23 O148 74.8(7) . .
O156 K23 O64 62.4(10) . .
O85 K23 O64 93.8(6) . .
O139 K23 O64 156.5(7) . .
O44 K23 O64 54.3(5) . .
O160 K23 O64 163.2(10) . .
O103 K23 O64 105.2(6) . .
O148 K23 O64 65.8(7) . .
O156 K23 O154 55.3(11) . 2_545
O85 K23 O154 60.0(9) . 2_545
O139 K23 O154 115.2(9) . 2_545
O44 K23 O154 127.0(9) . 2_545
O160 K23 O154 82.7(11) . 2_545
O103 K23 O154 168.5(9) . 2_545
O148 K23 O154 116.6(10) . 2_545
O64 K23 O154 81.8(8) . 2_545
O156 K23 W12 87.4(9) . .
O85 K23 W12 91.1(5) . .
O139 K23 W12 141.8(6) . .
O44 K23 W12 28.3(3) . .
O160 K23 W12 169.6(10) . .
O103 K23 W12 81.7(4) . .
O148 K23 W12 69.4(6) . .
O64 K23 W12 26.2(3) . .
O154 K23 W12 102.9(8) 2_545 .
O156 K23 W27 126.2(9) . .
O85 K23 W27 107.9(6) . .
O139 K23 W27 84.5(6) . .
O44 K23 W27 32.1(3) . .
O160 K23 W27 114.7(9) . .
O103 K23 W27 23.7(4) . .
O148 K23 W27 67.9(6) . .
O64 K23 W27 81.9(4) . .
O154 K23 W27 158.9(8) 2_545 .
W12 K23 W27 58.03(18) . .
O156 K23 Te7 149.7(10) . .
O85 K23 Te7 58.2(5) . .
O139 K23 Te7 97.3(6) . .
O44 K23 Te7 44.9(4) . .
O160 K23 Te7 104.5(9) . .
O103 K23 Te7 55.8(4) . .
O148 K23 Te7 115.4(7) . .
O64 K23 Te7 88.3(4) . .
O154 K23 Te7 116.4(8) 2_545 .
W12 K23 Te7 65.2(2) . .
W27 K23 Te7 49.77(16) . .
K24 K24' O77 123(3) . 3
K24 K24' O126 85(2) . 4_565
O77 K24' O126 86.9(9) 3 4_565
K24 K24' O96 100(3) . .
O77 K24' O96 133.7(10) 3 .
O126 K24' O96 116.4(10) 4_565 .
K24 K24' O110 93(2) . 3
O77 K24' O110 86.2(8) 3 3
O126 K24' O110 170.0(10) 4_565 3
O96 K24' O110 73.5(8) . 3
K24 K24' O111 40(2) . .
O77 K24' O111 126.9(9) 3 .
O126 K24' O111 123.9(9) 4_565 .
O96 K24' O111 74.3(7) . .
O110 K24' O111 56.2(7) 3 .
K24 K24' O152 55(2) . 4_565
O77 K24' O152 68.4(9) 3 4_565
O126 K24' O152 82.2(10) 4_565 4_565
O96 K24' O152 148.4(11) . 4_565
O110 K24' O152 88.6(10) 3 4_565
O111 K24' O152 74.1(9) . 4_565
K24 K24' O145 148(3) . 4_565
O77 K24' O145 81.4(10) 3 4_565
O126 K24' O145 75.7(10) 4_565 4_565
O96 K24' O145 68.1(9) . 4_565
O110 K24' O145 110.3(11) 3 4_565
O111 K24' O145 142.4(11) . 4_565
O152 K24' O145 143.4(12) 4_565 4_565
K24 K24' O135 21(2) . 4_565
O77 K24' O135 125.8(9) 3 4_565
O126 K24' O135 65.4(7) 4_565 4_565
O96 K24' O135 100.5(8) . 4_565
O110 K24' O135 113.4(8) 3 4_565
O111 K24' O135 58.5(7) . 4_565
O152 K24' O135 62.6(9) 4_565 4_565
O145 K24' O135 128.9(11) 4_565 4_565
K24 K24' K21 140(2) . 3
O77 K24' K21 78.1(7) 3 3
O126 K24' K21 133.2(8) 4_565 3
O96 K24' K21 56.5(6) . 3
O110 K24' K21 51.9(5) 3 3
O111 K24' K21 99.8(7) . 3
O152 K24' K21 129.7(10) 4_565 3
O145 K24' K21 58.4(9) 4_565 3
O135 K24' K21 153.8(8) 4_565 3
K24 K24' K16 101(3) . 4_565
O77 K24' K16 125.4(8) 3 4_565
O126 K24' K16 65.4(7) 4_565 4_565
O96 K24' K16 51.4(6) . 4_565
O110 K24' K16 124.6(7) 3 4_565
O111 K24' K16 107.3(7) . 4_565
O152 K24' K16 142.1(10) 4_565 4_565
O145 K24' K16 47.6(8) 4_565 4_565
O135 K24' K16 85.4(6) 4_565 4_565
K21 K24' K16 88.0(5) 3 4_565
K24 K24' W13 116(3) . 3
O77 K24' W13 18.2(5) 3 3
O126 K24' W13 103.4(7) 4_565 3
O96 K24' W13 128.2(8) . 3
O110 K24' W13 68.9(5) 3 3
O111 K24' W13 110.0(7) . 3
O152 K24' W13 64.1(8) 4_565 3
O145 K24' W13 93.0(9) 4_565 3
O135 K24' W13 126.5(6) 4_565 3
K21 K24' W13 72.3(4) 3 3
K16 K24' W13 140.0(6) 4_565 3
K24' K24 O111 129(2) . .
K24' K24 O126 79(2) . 4_565
O111 K24 O126 149.5(10) . 4_565
K24' K24 O152 113(3) . 4_565
O111 K24 O152 89.2(10) . 4_565
O126 K24 O152 88.8(10) 4_565 4_565
K24' K24 O135 154(3) . 4_565
O111 K24 O135 73.7(8) . 4_565
O126 K24 O135 76.2(8) 4_565 4_565
O152 K24 O135 76.5(10) 4_565 4_565
K24' K24 O96 66(2) . .
O111 K24 O96 79.4(7) . .
O126 K24 O96 108.4(9) 4_565 .
O152 K24 O96 161.5(11) 4_565 .
O135 K24 O96 113.5(8) 4_565 .
K24' K24 O77 45(2) . 3
O111 K24 O77 129.1(9) . 3
O126 K24 O77 77.5(7) 4_565 3
O152 K24 O77 67.6(9) 4_565 3
O135 K24 O77 135.4(8) 4_565 3
O96 K24 O77 108.7(7) . 3
K24' K24 O110 73(2) . 3
O111 K24 O110 59.3(7) . 3
O126 K24 O110 151.2(8) 4_565 3
O152 K24 O110 92.8(10) 4_565 3
O135 K24 O110 132.1(8) 4_565 3
O96 K24 O110 68.8(7) . 3
O77 K24 O110 76.7(6) 3 3
K24' K24 K16 68(2) . 4_565
O111 K24 K16 114.0(7) . 4_565
O126 K24 K16 61.7(6) 4_565 4_565
O152 K24 K16 150.3(10) 4_565 4_565
O135 K24 K16 91.7(7) 4_565 4_565
O96 K24 K16 47.9(5) . 4_565
O77 K24 K16 106.4(6) 3 4_565
O110 K24 K16 114.7(6) 3 4_565
K24' K24 K21 33(2) . 3
O111 K24 K21 95.8(7) . 3
O126 K24 K21 111.3(6) 4_565 3
O152 K24 K21 120.7(10) 4_565 3
O135 K24 K21 160.3(8) 4_565 3
O96 K24 K21 47.2(5) . 3
O77 K24 K21 64.1(5) 3 3
O110 K24 K21 44.7(5) 3 3
K16 K24 K21 77.1(4) 4_565 3
K24' K24 W28 123(2) . .
O111 K24 W28 16.1(5) . .
O126 K24 W28 143.7(7) 4_565 .
O152 K24 W28 104.8(9) 4_565 .
O135 K24 W28 74.7(6) 4_565 .
O96 K24 W28 65.3(4) . .
O77 K24 W28 138.8(6) 3 .
O110 K24 W28 63.0(4) 3 .
K16 K24 W28 98.0(4) 4_565 .
K21 K24 W28 90.6(4) 3 .
K24' K24 K20 124(2) . 4_565
O111 K24 K20 106.9(7) . 4_565
O126 K24 K20 49.0(5) 4_565 4_565
O152 K24 K20 55.1(9) 4_565 4_565
O135 K24 K20 40.3(5) 4_565 4_565
O96 K24 K20 142.3(7) . 4_565
O77 K24 K20 95.9(5) 3 4_565
O110 K24 K20 146.8(7) 3 4_565
K16 K24 K20 98.5(4) 4_565 4_565
K21 K24 K20 156.5(4) 3 4_565
W28 K24 K20 112.9(4) . 4_565
O158 K25 O155 82.9(15) . 4_565
O158 K25 O16 74.9(13) . .
O155 K25 O16 120.1(11) 4_565 .
O158 K25 O51 69.3(12) . .
O155 K25 O51 152.1(11) 4_565 .
O16 K25 O51 56.3(5) . .
O158 K25 O90 71.6(13) . .
O155 K25 O90 67.1(10) 4_565 .
O16 K25 O90 53.2(5) . .
O51 K25 O90 105.1(6) . .
O158 K25 O147 117.1(13) . .
O155 K25 O147 58.6(11) 4_565 .
O16 K25 O147 83.7(7) . .
O51 K25 O147 137.4(8) . .
O90 K25 O147 49.1(6) . .
O158 K25 K25' 135.8(14) . .
O155 K25 K25' 106.3(10) 4_565 .
O16 K25 K25' 62.9(5) . .
O51 K25 K25' 96.0(6) . .
O90 K25 K25' 72.8(6) . .
O147 K25 K25' 48.2(7) . .
O158 K25 W9 72.1(13) . .
O155 K25 W9 144.1(10) 4_565 .
O16 K25 W9 29.0(3) . .
O51 K25 W9 27.5(3) . .
O90 K25 W9 80.6(4) . .
O147 K25 W9 110.8(6) . .
K25' K25 W9 76.9(5) . .
O158 K25 K29' 90.8(13) . .
O155 K25 K29' 137.3(12) 4_565 .
O16 K25 K29' 98.5(8) . .
O51 K25 K29' 44.2(7) . .
O90 K25 K29' 149.2(8) . .
O147 K25 K29' 151.3(9) . .
K25' K25 K29' 107.4(8) . .
W9 K25 K29' 69.9(7) . .
O158 K25 W16 67.6(12) . .
O155 K25 W16 89.9(10) 4_565 .
O16 K25 W16 30.1(3) . .
O51 K25 W16 82.3(4) . .
O90 K25 W16 23.5(3) . .
O147 K25 W16 65.1(5) . .
K25' K25 W16 69.3(5) . .
W9 K25 W16 57.09(18) . .
K29' K25 W16 126.4(7) . .
O158 K25 K29 88.1(12) . .
O155 K25 K29 144.4(11) 4_565 .
O16 K25 K29 90.2(5) . .
O51 K25 K29 36.0(4) . .
O90 K25 K29 141.1(5) . .
O147 K25 K29 151.1(7) . .
K25' K25 K29 104.1(6) . .
W9 K25 K29 61.5(3) . .
K29' K25 K29 8.4(7) . .
W16 K25 K29 118.1(4) . .
O147 K25' O140 122.7(12) . 4_566
O147 K25' O24 125.4(11) . .
O140 K25' O24 111.7(10) 4_566 .
O147 K25' K1 89.2(9) . 1_455
O140 K25' K1 92.4(9) 4_566 1_455
O24 K25' K1 92.6(8) . 1_455
O147 K25' O89 140.8(12) . 1_455
O140 K25' O89 66.0(8) 4_566 1_455
O24 K25' O89 65.5(7) . 1_455
K1 K25' O89 51.5(5) 1_455 1_455
O147 K25' O16 84.4(9) . .
O140 K25' O16 124.2(11) 4_566 .
O24 K25' O16 60.6(6) . .
K1 K25' O16 139.7(9) 1_455 .
O89 K25' O16 124.5(8) 1_455 .
O147 K25' O87 92.7(10) . .
O140 K25' O87 128.8(11) 4_566 .
O24 K25' O87 52.2(6) . .
K1 K25' O87 48.7(5) 1_455 .
O89 K25' O87 63.5(7) 1_455 .
O16 K25' O87 91.8(7) . .
O147 K25' K25 62.0(8) . .
O140 K25' K25 96.7(10) 4_566 .
O24 K25' K25 110.1(8) . .
K1 K25' K25 150.2(8) 1_455 .
O89 K25' K25 156.1(9) 1_455 .
O16 K25' K25 50.8(5) . .
O87 K25' K25 134.1(8) . .
O147 K25' W10 97.8(9) . .
O140 K25' W10 137.4(10) 4_566 .
O24 K25' W10 32.5(4) . .
K1 K25' W10 74.2(6) 1_455 .
O89 K25' W10 74.6(6) 1_455 .
O16 K25' W10 67.3(5) . .
O87 K25' W10 25.8(3) . .
K25 K25' W10 115.1(6) . .
O147 K25' W3 141.5(9) . .
O140 K25' W3 92.0(8) 4_566 .
O24 K25' W3 23.5(4) . .
K1 K25' W3 106.9(7) 1_455 .
O89 K25' W3 65.0(5) 1_455 .
O16 K25' W3 60.5(4) . .
O87 K25' W3 74.4(5) . .
K25 K25' W3 101.2(6) . .
W10 K25' W3 56.0(3) . .
O147 K25' K5 153.1(11) . 4_566
O140 K25' K5 35.4(6) 4_566 4_566
O24 K25' K5 77.9(6) . 4_566
K1 K25' K5 104.3(6) 1_455 4_566
O89 K25' K5 56.8(5) 1_455 4_566
O16 K25' K5 98.9(6) . 4_566
O87 K25' K5 113.7(7) . 4_566
K25 K25' K5 99.4(6) . 4_566
W10 K25' K5 108.2(5) . 4_566
W3 K25' K5 56.8(3) . 4_566
O104 K26 K18 108.5(7) . 4_666
O104 K26 O121 105.7(8) . 4_666
K18 K26 O121 110.6(7) 4_666 4_666
O104 K26 O67 147.9(8) . 4_666
K18 K26 O67 87.2(6) 4_666 4_666
O121 K26 O67 93.8(7) 4_666 4_666
O104 K26 O120 97.0(7) . 4_666
K18 K26 O120 139.4(7) 4_666 4_666
O121 K26 O120 91.3(7) 4_666 4_666
O67 K26 O120 56.6(5) 4_666 4_666
O104 K26 O57 89.5(7) . 4_666
K18 K26 O57 59.8(5) 4_666 4_666
O121 K26 O57 164.4(8) 4_666 4_666
O67 K26 O57 74.2(6) 4_666 4_666
O120 K26 O57 90.3(7) 4_666 4_666
O104 K26 W25 124.2(6) . 4_666
K18 K26 W25 116.8(5) 4_666 4_666
O121 K26 W25 87.6(5) 4_666 4_666
O67 K26 W25 30.0(3) 4_666 4_666
O120 K26 W25 27.5(4) 4_666 4_666
O57 K26 W25 86.6(5) 4_666 4_666
O104 K26 Te8 147.9(7) . 4_666
K18 K26 Te8 95.2(5) 4_666 4_666
O121 K26 Te8 44.0(4) 4_666 4_666
O67 K26 Te8 51.1(4) 4_666 4_666
O120 K26 Te8 76.9(5) 4_666 4_666
O57 K26 Te8 121.7(5) 4_666 4_666
W25 K26 Te8 57.1(2) 4_666 4_666
O104 K26 W18 21.3(4) . .
K18 K26 W18 127.3(5) 4_666 .
O121 K26 W18 88.2(5) 4_666 .
O67 K26 W18 142.1(6) 4_666 .
O120 K26 W18 85.5(5) 4_666 .
O57 K26 W18 107.4(5) 4_666 .
W25 K26 W18 112.6(4) 4_666 .
Te8 K26 W18 127.4(4) 4_666 .
O104 K26 K4 43.9(5) . .
K18 K26 K4 89.8(5) 4_666 .
O121 K26 K4 148.9(6) 4_666 .
O67 K26 K4 111.0(6) 4_666 .
O120 K26 K4 87.3(6) 4_666 .
O57 K26 K4 46.7(4) 4_666 .
W25 K26 K4 104.3(4) 4_666 .
Te8 K26 K4 160.9(4) 4_666 .
W18 K26 K4 60.7(2) . .
O104 K26 K16 100.6(6) . .
K18 K26 K16 80.4(4) 4_666 .
O121 K26 K16 34.8(5) 4_666 .
O67 K26 K16 109.7(6) 4_666 .
O120 K26 K16 126.0(6) 4_666 .
O57 K26 K16 140.0(5) 4_666 .
W25 K26 K16 117.1(4) 4_666 .
Te8 K26 K16 61.6(3) 4_666 .
W18 K26 K16 93.2(3) . .
K4 K26 K16 137.5(4) . .
O104 K26 K5 76.5(5) . 4_666
K18 K26 K5 168.4(6) 4_666 4_666
O121 K26 K5 77.1(5) 4_666 4_666
O67 K26 K5 83.6(4) 4_666 4_666
O120 K26 K5 29.3(4) 4_666 4_666
O57 K26 K5 110.6(5) 4_666 4_666
W25 K26 K5 53.62(19) 4_666 4_666
Te8 K26 K5 84.5(3) 4_666 4_666
W18 K26 K5 60.0(2) . 4_666
K4 K26 K5 87.0(3) . 4_666
K16 K26 K5 109.4(4) . 4_666
K27' K27 K10 166(2) . 3
K27' K27 O88 80.0(17) . .
K10 K27 O88 112.6(11) 3 .
K27' K27 O102 74.6(19) . 3
K10 K27 O102 93.7(8) 3 3
O88 K27 O102 119.2(11) . 3
K27' K27 O134 36.0(16) . 3_655
K10 K27 O134 135.1(11) 3 3_655
O88 K27 O134 109.9(11) . 3_655
O102 K27 O134 77.3(9) 3 3_655
K27' K27 O149 105(2) . 3
K10 K27 O149 78.3(10) 3 3
O88 K27 O149 103.7(11) . 3
O102 K27 O149 135.8(12) 3 3
O134 K27 O149 78.6(10) 3_655 3
K27' K27 O150 60.0(19) . 3
K10 K27 O150 112.2(12) 3 3
O88 K27 O150 127.5(12) . 3
O102 K27 O150 83.4(11) 3 3
O134 K27 O150 24.0(8) 3_655 3
O149 K27 O150 61.0(11) 3 3
K27' K27 O110 126(2) . 3
K10 K27 O110 54.3(6) 3 3
O88 K27 O110 80.6(8) . 3
O102 K27 O110 72.1(7) 3 3
O134 K27 O110 148.8(12) 3_655 3
O149 K27 O110 128.7(12) 3 3
O150 K27 O110 150.0(12) 3 3
K27' K27 K14 75.4(17) . 3
K10 K27 K14 91.6(6) 3 3
O88 K27 K14 155.1(11) . 3
O102 K27 K14 50.7(6) 3 3
O134 K27 K14 48.7(6) 3_655 3
O149 K27 K14 85.8(9) 3 3
O150 K27 K14 38.6(8) 3 3
O110 K27 K14 111.5(7) 3 3
K27' K27 W28 92.2(17) . .
K10 K27 W28 98.6(8) 3 .
O88 K27 W28 19.7(4) . .
O102 K27 W28 108.6(9) 3 .
O134 K27 W28 126.1(10) 3_655 .
O149 K27 W28 115.5(10) 3 .
O150 K27 W28 146.4(11) 3 .
O110 K27 W28 61.0(5) 3 .
K14 K27 W28 157.8(9) 3 .
K27' K27 K13 87.7(17) . .
K10 K27 K13 105.7(9) 3 .
O88 K27 K13 38.3(5) . .
O102 K27 K13 154.8(10) 3 .
O134 K27 K13 98.9(8) 3_655 .
O149 K27 K13 65.6(8) 3 .
O150 K27 K13 103.3(10) 3 .
O110 K27 K13 106.2(8) 3 .
K14 K27 K13 141.8(7) 3 .
W28 K27 K13 53.4(3) . .
K27' K27 K15 43.9(15) . .
K10 K27 K15 148.1(9) 3 .
O88 K27 K15 36.1(5) . .
O102 K27 K15 99.4(8) 3 .
O134 K27 K15 76.4(8) 3_655 .
O149 K27 K15 110.2(8) 3 .
O150 K27 K15 98.2(11) 3 .
O110 K27 K15 102.5(7) 3 .
K14 K27 K15 119.1(8) 3 .
W28 K27 K15 49.7(3) . .
K13 K27 K15 55.8(3) . .
K27 K27' O134 121(3) . 3_655
K27 K27' O150 94(2) . 3
O134 K27' O150 26.9(11) 3_655 3
K27 K27' O79 116(2) . 3_655
O134 K27' O79 71.4(11) 3_655 3_655
O150 K27' O79 80.2(12) 3 3_655
K27 K27' O102 78.3(18) . 3
O134 K27' O102 95.5(13) 3_655 3
O150 K27' O102 91.9(13) 3 3
O79 K27' O102 164.3(15) 3_655 3
K27 K27' O88 72.4(17) . .
O134 K27' O88 146.7(16) 3_655 .
O150 K27' O88 142.7(17) 3 .
O79 K27' O88 75.4(9) 3_655 .
O102 K27' O88 117.6(11) 3 .
K27 K27' K15 121.6(19) . .
O134 K27' K15 111.0(15) 3_655 .
O150 K27' K15 132.6(14) 3 .
O79 K27' K15 57.3(7) 3_655 .
O102 K27' K15 123.3(12) 3 .
O88 K27' K15 49.2(6) . .
K27 K27' K14 85.2(17) . 3
O134 K27' K14 49.9(10) 3_655 3
O150 K27' K14 39.5(10) 3 3
O79 K27' K14 118.6(10) 3_655 3
O102 K27' K14 52.5(6) 3 3
O88 K27' K14 157.4(13) . 3
K15 K27' K14 152.7(11) . 3
K27 K27' K10 9.3(14) . 3
O134 K27' K10 115.3(15) 3_655 3
O150 K27' K10 88.9(13) 3 3
O79 K27' K10 122.4(12) 3_655 3
O102 K27' K10 70.5(8) 3 3
O88 K27' K10 81.0(9) . 3
K15 K27' K10 129.8(9) . 3
K14 K27' K10 76.5(6) 3 3
K27 K27' K13 74.4(18) . .
O134 K27' K13 113.6(13) 3_655 .
O150 K27' K13 107.3(13) 3 .
O79 K27' K13 48.3(6) 3_655 .
O102 K27' K13 147.3(11) 3 .
O88 K27' K13 36.2(6) . .
K15 K27' K13 60.7(5) . .
K14 K27' K13 140.2(10) 3 .
K10 K27' K13 83.4(7) 3 .
K27 K27' K22 93(2) . 3_655
O134 K27' K22 46.2(11) 3_655 3_655
O150 K27' K22 37.4(10) 3 3_655
O79 K27' K22 47.4(7) 3_655 3_655
O102 K27' K22 128.5(10) 3 3_655
O88 K27' K22 107.2(11) . 3_655
K15 K27' K22 104.7(8) . 3_655
K14 K27' K22 76.4(6) 3 3_655
K10 K27' K22 93.9(8) 3 3_655
K13 K27' K22 71.0(7) . 3_655
K27 K27' K22' 92(2) . 3_655
O134 K27' K22' 44.2(11) 3_655 3_655
O150 K27' K22' 33.9(10) 3 3_655
O79 K27' K22' 51.0(8) 3_655 3_655
O102 K27' K22' 124.7(10) 3 3_655
O88 K27' K22' 110.3(10) . 3_655
K15 K27' K22' 108.3(8) . 3_655
K14 K27' K22' 72.7(6) 3 3_655
K10 K27' K22' 92.3(8) 3 3_655
K13 K27' K22' 74.2(6) . 3_655
K22 K27' K22' 3.8(7) 3_655 3_655
O80 K28 K2 113.6(9) . 2_545
O80 K28 O52 56.4(6) . 2_545
K2 K28 O52 95.2(7) 2_545 2_545
O80 K28 O141 115.9(11) . 2_545
K2 K28 O141 54.7(6) 2_545 2_545
O52 K28 O141 145.4(9) 2_545 2_545
O80 K28 O71 63.6(7) . 2_545
K2 K28 O71 55.4(5) 2_545 2_545
O52 K28 O71 48.0(5) 2_545 2_545
O141 K28 O71 97.5(8) 2_545 2_545
O80 K28 K3 54.5(6) . .
K2 K28 K3 168.1(9) 2_545 .
O52 K28 K3 76.9(6) 2_545 .
O141 K28 K3 129.1(8) 2_545 .
O71 K28 K3 113.3(7) 2_545 .
O80 K28 W17 67.3(6) . 2_545
K2 K28 W17 69.3(5) 2_545 2_545
O52 K28 W17 26.1(4) 2_545 2_545
O141 K28 W17 120.3(8) 2_545 2_545
O71 K28 W17 26.0(3) 2_545 2_545
K3 K28 W17 102.0(6) . 2_545
O80 K28 K4 43.9(6) . 3_656
K2 K28 K4 72.3(6) 2_545 3_656
O52 K28 K4 73.2(6) 2_545 3_656
O141 K28 K4 80.7(7) 2_545 3_656
O71 K28 K4 40.9(4) 2_545 3_656
K3 K28 K4 96.6(6) . 3_656
W17 K28 K4 62.8(4) 2_545 3_656
K29' K29 O156 121(4) . 2
K29' K29 O116 85(3) . 4_566
O156 K29 O116 132.5(14) 2 4_566
K29' K29 O51 83(3) . .
O156 K29 O51 85.1(12) 2 .
O116 K29 O51 140.6(10) 4_566 .
K29' K29 O64 76(4) . 2
O156 K29 O64 69.8(12) 2 2
O116 K29 O64 80.2(8) 4_566 2
O51 K29 O64 132.2(9) . 2
K29' K29 O142 113(4) . .
O156 K29 O142 119.3(15) 2 .
O116 K29 O142 76.1(8) 4_566 .
O51 K29 O142 74.4(8) . .
O64 K29 O142 153.4(10) 2 .
K29' K29 O112 163(4) . 4_666
O156 K29 O112 56.6(12) 2 4_666
O116 K29 O112 109.4(9) 4_566 4_666
O51 K29 O112 79.7(7) . 4_666
O64 K29 O112 114.5(9) 2 4_666
O142 K29 O112 63.7(8) . 4_666
K29' K29 K13 114(4) . 2
O156 K29 K13 86.2(11) 2 2
O116 K29 K13 46.4(5) 4_566 2
O51 K29 K13 162.3(10) . 2
O64 K29 K13 57.7(5) 2 2
O142 K29 K13 96.6(8) . 2
O112 K29 K13 82.6(6) 4_666 2
K29' K29 K23 101(3) . 2
O156 K29 K23 24.3(11) 2 2
O116 K29 K23 122.1(8) 4_566 2
O51 K29 K23 97.0(6) . 2
O64 K29 K23 47.2(5) 2 2
O142 K29 K23 143.3(9) . 2
O112 K29 K23 79.7(6) 4_666 2
K13 K29 K23 81.0(4) 2 2
K29' K29 K25 45(3) . .
O156 K29 K25 110.8(12) 2 .
O116 K29 K25 114.6(8) 4_566 .
O51 K29 K25 39.4(5) . .
O64 K29 K25 113.3(8) 2 .
O142 K29 K25 87.8(7) . .
O112 K29 K25 118.7(7) 4_666 .
K13 K29 K25 157.5(7) 2 .
K23 K29 K25 108.3(5) 2 .
K29' K29 K15 53(3) . 4_566
O156 K29 K15 125.8(13) 2 4_566
O116 K29 K15 38.4(5) 4_566 4_566
O51 K29 K15 134.2(8) . 4_566
O64 K29 K15 56.2(5) 2 4_566
O142 K29 K15 108.1(7) . 4_566
O112 K29 K15 143.8(7) 4_666 4_566
K13 K29 K15 62.7(4) 2 4_566
K23 K29 K15 103.3(5) 2 4_566
K25 K29 K15 94.9(5) . 4_566
K29 K29' O156 45(3) . 2
K29 K29' O51 79(3) . .
O156 K29' O51 75.8(13) 2 .
K29 K29' O116 78(3) . 4_566
O156 K29' O116 110.9(17) 2 4_566
O51 K29' O116 136.4(17) . 4_566
K29 K29' O64 87(4) . 2
O156 K29' O64 64.8(12) 2 2
O51 K29' O64 134.7(15) . 2
O116 K29' O64 80.8(11) 4_566 2
K29 K29' K25 127(4) . .
O156 K29' K25 115.0(14) 2 .
O51 K29' K25 48.2(7) . .
O116 K29' K25 131.3(13) 4_566 .
O64 K29' K25 133.5(14) 2 .
K29 K29' K15 118(4) . 4_566
O156 K29' K15 125.8(15) 2 4_566
O51 K29' K15 158.0(14) . 4_566
O116 K29' K15 45.9(7) 4_566 4_566
O64 K29' K15 63.5(8) 2 4_566
K25 K29' K15 111.5(10) . 4_566
K29 K29' K13 56(3) . 2
O156 K29' K13 72.7(12) 2 2
O51 K29' K13 135.0(15) . 2
O116 K29' K13 40.2(7) 4_566 2
O64 K29' K13 52.0(7) 2 2
K25 K29' K13 171.5(11) . 2
K15 K29' K13 63.7(6) 4_566 2
K29 K29' K23 69(3) . 2
O156 K29' K23 27.4(10) 2 2
O51 K29' K23 91.6(10) . 2
O116 K29' K23 113.9(12) 4_566 2
O64 K29' K23 43.5(7) 2 2
K25 K29' K23 114.2(9) . 2
K15 K29' K23 106.9(9) 4_566 2
K13 K29' K23 74.3(7) 2 2
Te6 O1 W11 130.5(8) . .
Te6 O1 K12 90.2(6) . .
W11 O1 K12 137.3(7) . .
Te6 O1 K18 122.7(7) . .
W11 O1 K18 81.0(5) . .
K12 O1 K18 86.7(4) . .
Te4 O2 W5 131.5(7) . .
Te6 O3 W8 130.7(8) . .
Te6 O3 K12 103.6(7) . .
W8 O3 K12 99.3(6) . .
W5 O4 W9 122.3(8) . .
Te7 O5 W1 129.3(9) . .
W5 O6 W3 122.2(8) . .
W15 O7 W7 142.6(8) . .
W15 O7 K11 101.6(7) . .
W7 O7 K11 101.3(6) . .
W19 O8 Te6 116.6(7) . .
W19 O8 K12 152.0(7) . .
Te6 O8 K12 91.4(5) . .
Te5 O9 W5 131.2(8) . .
W9 O10 W17 140.7(8) . .
W11 O11 W4 120.6(8) . .
W11 O11 K7 133.7(7) . 4_665
W4 O11 K7 101.6(5) . 4_665
W7 O12 Te5 115.6(7) . .
Te4 O13 W1 131.1(8) . .
Te5 O14 W11 128.5(9) . .
Te5 O14 K18 108.1(6) . .
W11 O14 K18 88.4(6) . .
Te1 O15 W15 126.5(7) . .
Te1 O15 W4 125.2(7) . .
W15 O15 W4 95.4(5) . .
Te1 O15 W11 116.5(7) . .
W15 O15 W11 92.2(5) . .
W4 O15 W11 92.1(5) . .
W9 O16 W16 141.5(8) . .
W9 O16 K25 99.3(7) . .
W16 O16 K25 106.7(6) . .
W9 O16 K25' 115.3(7) . .
W16 O16 K25' 101.2(7) . .
K25 O16 K25' 66.3(6) . .
W11 O17 W15 122.2(8) . .
W17 O18 Te5 115.4(8) . .
W17 O18 K18 142.4(7) . .
Te5 O18 K18 99.5(6) . .
W4 O19 W19 141.3(8) . .
W4 O19 K22' 113.1(9) . .
W19 O19 K22' 97.0(8) . .
W3 O20 W23 142.2(8) . .
W3 O21 K5 131.2(8) . 4_566
W1 O22 W13 121.9(8) . .
W1 O22 K21 113.4(7) . .
W13 O22 K21 120.3(7) . .
W7 O23 W20 121.5(9) . .
W3 O24 W10 141.8(9) . .
W3 O24 K25' 116.5(8) . .
W10 O24 K25' 101.6(8) . .
W1 O25 K16 145.5(8) . 4_565
W1 O25 K10 100.2(6) . .
K16 O25 K10 109.9(6) 4_565 .
Te2 O26 W3 126.3(7) . .
Te2 O26 W5 120.3(7) . .
W3 O26 W5 92.1(5) . .
Te2 O26 W9 124.4(7) . .
W3 O26 W9 92.6(5) . .
W5 O26 W9 91.7(5) . .
W23 O27 Te4 115.7(7) . .
W14 O28 W6 141.3(8) . .
W14 O28 K14 104.8(6) . .
W6 O28 K14 100.3(6) . .
W12 O29 W28 142.0(8) . .
W12 O29 K13 109.9(7) . .
W28 O29 K13 96.7(6) . .
W5 O30 K9 131.5(9) . 4_666
Te3 O31 W13 125.7(7) . .
Te3 O31 W14 124.1(7) . .
W13 O31 W14 95.1(5) . .
Te3 O31 W1 117.3(7) . .
W13 O31 W1 93.5(5) . .
W14 O31 W1 92.9(5) . .
W27 O32 Te7 118.4(8) . .
W27 O32 K16 93.8(6) . 4_565
Te7 O32 K16 137.5(6) . 4_565
W15 O33 W20 141.0(8) . .
W15 O33 K20 130.0(7) . .
W20 O33 K20 86.9(5) . .
W15 O33 K19 95.3(7) . .
W20 O33 K19 109.7(6) . .
K20 O33 K19 72.7(4) . .
Te3 O34 W22 139.5(9) . .
Te3 O34 W6 118.8(7) . .
W22 O34 W6 95.3(5) . .
W1 O35 W14 121.3(8) . .
W1 O35 K10 103.8(6) . .
W14 O35 K10 131.6(7) . .
W13 O37 W26 143.3(8) . .
Te2 O38 W17 116.6(7) . .
Te2 O38 W16 140.5(7) . .
W17 O38 W16 94.7(6) . .
W10 O39 W16 164.7(9) . .
Te8 O40 W28 140.2(8) . .
Te8 O40 W27 117.2(7) . .
W28 O40 W27 97.2(7) . .
W15 O41 W4 122.0(7) . .
W6 O42 Te4 117.2(8) . .
W6 O42 K9 101.0(6) . 4_666
Te4 O42 K9 135.1(7) . 4_666
W14 O43 W13 121.5(8) . .
W12 O44 W27 138.5(9) . .
W12 O44 K23 104.7(7) . .
W27 O44 K23 103.8(6) . .
W13 O45 W21 141.9(9) . .
W13 O45 K19 101.7(7) . 2_545
W21 O45 K19 101.6(6) . 2_545
W18 O46 W19 120.2(8) . .
W9 O47 W3 123.1(8) . .
W8 O48 W2 122.4(8) . .
W2 O49 W12 124.7(8) . .
W2 O49 K15 109.5(7) . 3_655
W12 O49 K15 122.6(8) . 3_655
W15 O50 K3 144.7(9) . 2
W15 O50 K19 105.3(8) . .
K3 O50 K19 100.0(6) 2 .
W15 O50 K11 97.0(6) . .
K3 O50 K11 98.2(5) 2 .
K19 O50 K11 107.8(6) . .
W9 O51 K29 142.7(10) . .
W9 O51 K29' 153.9(12) . .
K29 O51 K29' 17.2(8) . .
W9 O51 K25 100.3(7) . .
K29 O51 K25 104.5(8) . .
K29' O51 K25 87.7(10) . .
W17 O52 K11 133.2(8) . .
W17 O52 K28 99.3(8) . 2
K11 O52 K28 117.2(8) . 2
Te2 O53 W23 119.3(8) . .
Te2 O53 W10 135.6(9) . .
W23 O53 W10 95.2(5) . .
Te2 O53 K6 102.3(6) . .
W23 O53 K6 100.3(6) . .
W10 O53 K6 97.5(6) . .
Te2 O53 K6' 102.2(7) . .
W23 O53 K6' 91.0(6) . .
W10 O53 K6' 104.3(6) . .
K6 O53 K6' 10.9(4) . .
Te7 O54 W8 136.4(10) . .
Te7 O54 K12 128.5(7) . .
W8 O54 K12 84.2(5) . .
Te1 O55 W7 120.5(7) . .
Te1 O55 W20 135.6(7) . .
W7 O55 W20 93.9(6) . .
Te1 O55 K6 104.9(7) . 4_666
W7 O55 K6 94.1(5) . 4_666
W20 O55 K6 99.0(6) . 4_666
Te1 O55 K6' 115.3(7) . 4_666
W7 O55 K6' 90.3(6) . 4_666
W20 O55 K6' 89.4(6) . 4_666
K6 O55 K6' 10.6(4) 4_666 4_666
Te8 O56 W12 126.1(8) . .
Te8 O56 W2 125.1(8) . .
W12 O56 W2 92.8(5) . .
Te8 O56 W8 119.5(7) . .
W12 O56 W8 92.2(5) . .
W2 O56 W8 91.7(5) . .
W11 O57 K18 98.6(7) . .
W11 O57 K4 143.4(9) . 4_565
K18 O57 K4 112.4(6) . 4_565
W11 O57 K26 130.9(9) . 4_565
K18 O57 K26 53.8(4) . 4_565
K4 O57 K26 84.6(5) 4_565 4_565
W4 O58 K1 135.8(9) . .
W4 O58 K7 106.1(7) . 4_665
K1 O58 K7 105.9(6) . 4_665
W18 O59 K5 168.6(9) . 4_666
W18 O59 K20 94.1(6) . .
K5 O59 K20 94.5(5) 4_666 .
W18 O60 W20 163.7(9) . .
W18 O60 K20 96.3(6) . .
W20 O60 K20 98.9(7) . .
W19 O61 K2 136.2(8) . 4_666
W19 O61 K4 121.6(8) . .
K2 O61 K4 99.0(6) 4_666 .
W8 O62 W12 122.7(8) . .
W16 O63 W17 119.6(9) . .
W16 O63 K2 92.9(6) . .
W17 O63 K2 94.9(6) . .
W12 O64 K29' 161.9(12) . 2_545
W12 O64 K29 167.9(10) . 2_545
K29' O64 K29 16.6(8) 2_545 2_545
W12 O64 K23 97.9(7) . .
K29' O64 K23 99.1(10) 2_545 .
K29 O64 K23 91.0(7) 2_545 .
W12 O64 K13 93.4(7) . .
K29' O64 K13 87.0(9) 2_545 .
K29 O64 K13 75.9(6) 2_545 .
K23 O64 K13 109.1(6) . .
W7 O65 K11 111.0(7) . .
W2 O66 W25 142.9(9) . .
W2 O66 K22 105.9(8) . .
W25 O66 K22 98.9(7) . .
W2 O66 K22' 116.7(9) . .
W25 O66 K22' 90.3(8) . .
K22 O66 K22' 11.0(9) . .
W25 O67 Te6 114.6(7) . .
W25 O67 K26 101.4(6) . 4_565
Te6 O67 K26 140.1(8) . 4_565
W21 O68 W26 117.4(9) . .
W2 O69 W24 142.0(9) . .
W2 O69 K13 108.6(7) . 3_655
W24 O69 K13 96.3(5) . 3_655
W24 O70 W28 164.5(10) . .
W24 O70 K15 99.6(7) . .
W28 O70 K15 95.6(7) . .
W17 O71 K4 140.8(8) . 4_565
W17 O71 K2 111.9(8) . .
K4 O71 K2 96.6(5) 4_565 .
W17 O71 K28 93.0(9) . 2
K4 O71 K28 84.0(6) 4_565 2
K2 O71 K28 51.5(5) . 2
W6 O72 K1 139.9(9) . 4_566
W6 O72 K9 102.1(7) . 4_666
K1 O72 K9 91.5(5) 4_566 4_666
W6 O72 K7 100.7(7) . .
K1 O72 K7 103.4(5) 4_566 .
K9 O72 K7 122.3(6) 4_666 .
Te8 O73 W24 139.0(9) . .
Te8 O73 W25 118.9(8) . .
W24 O73 W25 95.5(6) . .
W14 O74 W22 141.5(10) . .
W8 O75 K2 145.5(8) . 4_666
W8 O75 K12' 121.8(9) . .
K2 O75 K12' 92.2(7) 4_666 .
W8 O75 K12 92.4(6) . .
K2 O75 K12 107.2(6) 4_666 .
K12' O75 K12 50.1(7) . .
W10 O76 K6 116.9(8) . .
W10 O76 K8 107.8(7) . .
K6 O76 K8 90.9(6) . .
W10 O76 K9 94.9(7) . .
K6 O76 K9 147.3(7) . .
K8 O76 K9 86.0(5) . .
W10 O76 K6' 114.8(8) . .
K6 O76 K6' 8.8(4) . .
K8 O76 K6' 83.4(6) . .
K9 O76 K6' 150.3(7) . .
W13 O77 K24' 134.3(10) . 3
W13 O77 K24 130.0(9) . 3
K24' O77 K24 11.8(5) 3 3
W13 O77 K19 99.5(8) . 2_545
K24' O77 K19 99.5(7) 3 2_545
K24 O77 K19 90.4(6) 3 2_545
W6 O78 K14 112.6(9) . .
W6 O78 K7 97.3(7) . .
K14 O78 K7 140.6(6) . .
W2 O79 K27' 165.9(12) . 3_655
W2 O79 K15 94.2(7) . 3_655
K27' O79 K15 76.3(8) 3_655 3_655
W2 O79 K22 95.8(8) . .
K27' O79 K22 93.3(9) 3_655 .
K15 O79 K22 169.5(7) 3_655 .
W2 O79 K13 96.3(7) . 3_655
K27' O79 K13 92.1(9) 3_655 3_655
K15 O79 K13 79.0(5) 3_655 3_655
K22 O79 K13 103.0(8) . 3_655
K28 O80 K4 95.1(8) . 3_656
K28 O80 K3 76.0(7) . .
K4 O80 K3 159.3(7) 3_656 .
Te3 O81 W26 118.6(8) . .
Te3 O81 W21 138.7(8) . .
W26 O81 W21 96.0(7) . .
K12 O82 K9 119.3(7) . 4_666
W23 O83 K6' 116.9(9) . .
W23 O83 K10 98.6(7) . .
K6' O83 K10 134.7(8) . .
W23 O83 K8 106.5(7) . .
K6' O83 K8 90.9(7) . .
K10 O83 K8 105.7(6) . .
W23 O83 K6 111.6(8) . .
K6' O83 K6 8.9(5) . .
K10 O83 K6 143.4(7) . .
K8 O83 K6 85.6(5) . .
W19 O84 K22 131.7(9) . .
W19 O84 K22' 118.8(11) . .
K22 O84 K22' 13.6(10) . .
W26 O85 K23 139.4(9) . .
W22 O86 W6 120.8(9) . .
W10 O87 K1 154.3(9) . 1_455
W10 O87 K9 106.1(7) . .
K1 O87 K9 97.0(5) 1_455 .
W10 O87 K25' 96.2(7) . .
K1 O87 K25' 59.5(5) 1_455 .
K9 O87 K25' 130.3(7) . .
W28 O88 K13 114.5(8) . .
W28 O88 K27 127.3(10) . .
K13 O88 K27 101.5(9) . .
W28 O88 K15 103.6(8) . .
K13 O88 K15 97.0(6) . .
K27 O88 K15 109.0(9) . .
W28 O88 K27' 139.6(11) . .
K13 O88 K27' 104.3(9) . .
K27 O88 K27' 27.6(9) . .
K15 O88 K27' 81.4(9) . .
K1 O89 K25' 59.7(6) . 1_655
W16 O90 K25 109.4(8) . .
W4 O91 W18 139.2(9) . .
W4 O91 K20 130.7(8) . .
W18 O91 K20 86.9(6) . .
K12' O92 K12 49(4) . .
W10 O93 W23 120.8(8) . .
W10 O93 K8 96.0(6) . .
W23 O93 K8 97.6(7) . .
W25 O94 K22' 127.5(12) . .
W25 O94 K7 126.1(9) . 4_665
K22' O94 K7 104.7(11) . 4_665
W25 O94 K22 115.0(9) . .
K22' O94 K22 13.6(11) . .
K7 O94 K22 118.0(8) 4_665 .
W16 O95 K2 114.7(8) . .
W16 O95 K12' 111.7(10) . 4_565
K2 O95 K12' 101.5(8) . 4_565
W27 O96 K24' 145.7(9) . .
W27 O96 K16 113.8(9) . 4_565
K24' O96 K16 82.2(7) . 4_565
W27 O96 K24 132.0(8) . .
K24' O96 K24 14.7(4) . .
K16 O96 K24 84.1(7) 4_565 .
W27 O96 K21 118.7(10) . 3
K24' O96 K21 75.7(7) . 3
K16 O96 K21 114.9(6) 4_565 3
K24 O96 K21 87.9(6) . 3
W27 O96 K21 99.3(8) . .
K24' O96 K21 112.8(7) . .
K16 O96 K21 84.2(5) 4_565 .
K24 O96 K21 127.5(7) . .
K21 O96 K21 52.5(5) 3 .
W24 O97 K5 126.4(10) . .
Te1 O98 W19 117.5(8) . .
Te1 O98 W18 140.0(9) . .
W19 O98 W18 96.1(5) . .
W7 O99 K6' 120.8(9) . 4_666
W7 O99 K8 139.2(9) . 4_666
K6' O99 K8 96.1(7) 4_666 4_666
W7 O99 K6 118.0(8) . 4_666
K6' O99 K6 11.6(4) 4_666 4_666
K8 O99 K6 94.6(6) 4_666 4_666
W26 O100 Te7 115.8(9) . .
W26 O100 K12' 119.4(10) . .
Te7 O100 K12' 123.7(10) . .
W24 O101 W25 120.2(8) . .
W14 O102 K27' 159.7(12) . 3
W14 O102 K27 132.6(10) . 3
K27' O102 K27 27.1(9) 3 3
W14 O102 K14 97.6(7) . .
K27' O102 K14 81.7(8) 3 .
K27 O102 K14 84.0(7) 3 .
W27 O103 K21 98.1(9) . .
W27 O103 K23 111.4(8) . .
K21 O103 K23 148.6(7) . .
W18 O104 K26 125.2(10) . .
W18 O104 K4 122.8(8) . .
K26 O104 K4 94.8(7) . .
K4 O106 K7 117.8(8) . 1_655
W21 O107 W22 163.9(10) . .
W21 O107 K17 100.6(7) . .
W22 O107 K17 94.6(6) . .
K13 O109 K13 180.0(5) 3_655 .
K13 O109 K15 93.5(3) 3_655 .
K13 O109 K15 86.5(3) . .
K13 O109 K15 86.5(3) 3_655 3_655
K13 O109 K15 93.5(3) . 3_655
K15 O109 K15 180.0(4) . 3_655
K21 O110 K10 96.3(7) . .
K21 O110 K24' 71.7(6) . 3
K10 O110 K24' 167.4(9) . 3
K21 O110 K24 84.3(6) . 3
K10 O110 K24 171.4(8) . 3
K24' O110 K24 13.5(3) 3 3
K21 O110 K27 146.1(10) . 3
K10 O110 K27 51.4(6) . 3
K24' O110 K27 139.4(9) 3 3
K24 O110 K27 126.0(8) 3 3
W28 O111 K24 140.6(11) . .
W28 O111 K24' 136.5(10) . .
K24 O111 K24' 10.7(5) . .
K8 O112 K29 151.6(8) . 4_565
W20 O113 K6' 124.5(10) . 4_666
W20 O113 K16 116.1(9) . .
K6' O113 K16 116.8(8) 4_666 .
W20 O113 K6 118.2(9) . 4_666
K6' O113 K6 8.5(5) 4_666 4_666
K16 O113 K6 124.4(7) . 4_666
K12' O115 K9 99.4(10) . 4_666
W24 O116 K29 139.5(11) . 4_665
W24 O116 K29' 141.3(12) . 4_665
K29 O116 K29' 17.2(8) 4_665 4_665
W24 O116 K13 111.5(8) . 3_655
K29 O116 K13 88.7(7) 4_665 3_655
K29' O116 K13 99.9(10) 4_665 3_655
W24 O116 K15 103.7(8) . .
K29 O116 K15 106.6(8) 4_665 .
K29' O116 K15 91.6(11) 4_665 .
K13 O116 K15 100.5(6) 3_655 .
W21 O117 K3 135.2(9) . .
W21 O117 K19 109.2(8) . 2_545
K3 O117 K19 97.3(6) . 2_545
W21 O117 K17 101.9(8) . .
K3 O117 K17 102.8(5) . .
K19 O117 K17 108.7(6) 2_545 .
W23 O118 K14 136.7(10) . .
W23 O118 K10 98.0(8) . .
K14 O118 K10 121.1(8) . .
W28 O119 W27 119.1(9) . .
W25 O120 K5 126.6(9) . .
W25 O120 K26 101.9(7) . 4_565
K5 O120 K26 117.5(7) . 4_565
K26 O121 K16 111.0(8) 4_565 4_565
W22 O123 K3 143.7(10) . 3_556
W22 O123 K17 105.7(7) . .
K3 O123 K17 109.3(6) 3_556 .
W22 O124 K1 139.2(9) . 4_566
K4 O125 K14 120.9(11) . 1_655
W20 O126 K24' 159.4(13) . 4_666
W20 O126 K24 166.0(13) . 4_666
K24' O126 K24 16.0(4) 4_666 4_666
W20 O126 K20 93.0(8) . .
K24' O126 K20 106.7(8) 4_666 .
K24 O126 K20 92.2(7) 4_666 .
W20 O126 K16 91.2(9) . .
K24' O126 K16 71.1(7) 4_666 .
K24 O126 K16 75.8(7) 4_666 .
K20 O126 K16 132.9(6) . .
K18 O127 K16 116.3(9) . 4_565
K18 O127 K6' 121.3(8) . .
K16 O127 K6' 101.3(8) 4_565 .
K18 O127 K6 114.5(7) . .
K16 O127 K6 107.2(7) 4_565 .
K6' O127 K6 7.1(4) . .
K12 O128 K18 114.3(9) . .
K8 O129 K9 88.2(6) . .
K8 O129 K22' 101.6(9) . 1_455
K9 O129 K22' 159.4(10) . 1_455
K11 O131 K3 104.3(7) 2_545 .
K22' O133 K22 11.5(11) . .
O150 O134 K27' 107(3) 1_655 3_655
O150 O134 K27 83(2) 1_655 3_655
K27' O134 K27 23.4(12) 3_655 3_655
O150 O134 K14 54(2) 1_655 1_655
K27' O134 K14 100.0(12) 3_655 1_655
K27 O134 K14 85.1(8) 3_655 1_655
O150 O134 K22 54(2) 1_655 .
K27' O134 K22 108.2(15) 3_655 .
K27 O134 K22 95.9(10) 3_655 .
K14 O134 K22 107.7(9) 1_655 .
K24 O135 K20 99.5(8) 4_666 .
K24 O135 K24' 5.4(5) 4_666 4_666
K20 O135 K24' 97.1(7) . 4_666
K6 O136 K6' 4.8(5) . .
K6 O138 K6' 10.5(4) 4_666 4_666
K6 O138 K18 119.8(7) 4_666 4_666
K6' O138 K18 110.3(7) 4_666 4_666
O160 O139 K23 81.3(17) . .
K25' O140 K5 109.5(10) 4_665 .
K25' O140 K20 129.6(11) 4_665 4_565
K5 O140 K20 95.8(8) . 4_565
K2 O141 K28 52.0(5) . 2
K5 O142 K29 127.9(11) 4_566 .
K20 O143 K19 79.6(8) . .
K13 O144 K22 111.3(9) 3_655 .
K16 O145 K21 86.3(11) . 4_666
K16 O145 K24' 75.1(10) . 4_666
K21 O145 K24' 100.4(12) 4_666 4_666
K16 O145 K21 109.7(13) . 2
K21 O145 K21 50.1(8) 4_666 2
K24' O145 K21 65.6(9) 4_666 2
K25' O147 K25 69.7(9) . .
K13 O148 K23 119.3(10) . .
K22 O149 K8 111.2(11) 1_455 .
K22 O149 K27 107.7(12) 1_455 3
K8 O149 K27 139.1(12) . 3
K22 O149 K22' 11.0(8) 1_455 1_455
K8 O149 K22' 100.9(11) . 1_455
K27 O149 K22' 116.5(12) 3 1_455
O134 O150 K14 103(3) 1_455 .
O134 O150 K27' 46(2) 1_455 3
K14 O150 K27' 98.8(16) . 3
O134 O150 K22 104(3) 1_455 1_455
K14 O150 K22 151(2) . 1_455
K27' O150 K22 107.4(17) 3 1_455
O134 O150 K27 73(2) 1_455 3
K14 O150 K27 92.6(13) . 3
K27' O150 K27 26.2(10) 3 3
K22 O150 K27 105.6(15) 1_455 3
O134 O150 K22' 113(3) 1_455 1_455
K14 O150 K22' 140.4(19) . 1_455
K27' O150 K22' 118.3(17) 3 1_455
K22 O150 K22' 11.0(11) 1_455 1_455
K27 O150 K22' 114.2(15) 3 1_455
K24 O152 K19 101.9(12) 4_666 .
K24 O152 K24' 12.6(5) 4_666 4_666
K19 O152 K24' 93.2(11) . 4_666
O160 O153 K11 102(4) 2 .
O160 O153 K19 102(4) 2 .
K11 O153 K19 126.4(18) . .
K11 O154 K23 92.8(11) . 2
K29 O156 K23 133.5(19) 2_545 .
K29 O156 K29' 14.9(10) 2_545 2_545
K23 O156 K29' 121.4(18) . 2_545
O153 O160 O139 156(5) 2_545 .
O153 O160 K23 113(4) 2_545 .
O139 O160 K23 64.7(15) . .
O153 O160 K11 55(3) 2_545 2_545
O139 O160 K11 146(2) . 2_545
K23 O160 K11 92.9(12) . 2_545
O153 O160 K19 57(3) 2_545 2_545
O139 O160 K19 113(2) . 2_545
K23 O160 K19 152.1(17) . 2_545
K11 O160 K19 98.8(13) 2_545 2_545

loop_
_geom_bond_atom_site_label_1
_geom_bond_atom_site_label_2
_geom_bond_distance
_geom_bond_site_symmetry_2
W1 O25 1.710(15) .
W1 O22 1.818(17) .
W1 O35 1.822(15) .
W1 O13 1.983(16) .
W1 O5 2.028(15) .
W1 O31 2.389(14) .
W1 K10 3.691(8) .
W1 K21 3.977(11) .
W2 O79 1.712(16) .
W2 O69 1.792(16) .
W2 O66 1.812(17) .
W2 O49 1.928(16) .
W2 O48 2.080(16) .
W2 O56 2.391(14) .
W2 K15 3.770(9) 3_655
W2 K22 3.81(2) .
W2 K13 3.850(9) 3_655
W3 O21 1.735(14) .
W3 O24 1.799(16) .
W3 O20 1.800(16) .
W3 O47 1.977(18) .
W3 O6 2.098(15) .
W3 O26 2.389(14) .
W3 K25' 4.03(2) .
W3 K5 4.106(6) 4_566
W4 O58 1.741(15) .
W4 O19 1.785(15) .
W4 O91 1.824(16) .
W4 O41 1.987(16) .
W4 O11 2.143(15) .
W4 O15 2.350(13) .
W4 K7 3.815(6) 4_665
W4 K1 4.117(6) .
W4 K22' 4.13(4) .
W5 O30 1.702(15) .
W5 O4 1.838(16) .
W5 O6 1.846(15) .
W5 O9 1.985(13) .
W5 O2 2.026(15) .
W5 O26 2.408(15) .
W5 K9 3.995(7) 4_666
W6 O72 1.721(16) .
W6 O78 1.772(17) .
W6 O42 1.889(15) .
W6 O86 1.974(16) .
W6 O28 2.185(15) .
W6 O34 2.299(16) .
W6 K9 3.613(7) 4_666
W6 K7 3.669(6) .
W6 K14 3.924(9) .
W7 O99 1.750(17) .
W7 O65 1.750(15) .
W7 O12 1.897(15) .
W7 O23 1.933(15) .
W7 O7 2.153(15) .
W7 O55 2.306(15) .
W7 K6' 3.83(2) 4_666
W7 K11 3.892(8) .
W7 K6 3.892(11) 4_666
W8 O75 1.704(16) .
W8 O62 1.826(16) .
W8 O48 1.842(15) .
W8 O54 1.979(15) .
W8 O3 2.003(16) .
W8 O56 2.401(14) .
W8 K12 3.667(8) .
W9 O51 1.725(17) .
W9 O16 1.804(15) .
W9 O10 1.820(14) .
W9 O47 1.971(16) .
W9 O4 2.106(15) .
W9 O26 2.411(16) .
W9 K25 3.673(12) .
W10 O87 1.724(16) .
W10 O76 1.760(17) .
W10 O39 1.876(16) .
W10 O93 1.941(18) .
W10 O24 2.158(15) .
W10 O53 2.298(15) .
W10 K9 3.610(6) .
W10 K8 3.801(7) .
W10 K6 3.907(12) .
W10 K25' 3.94(2) .
W11 O57 1.683(16) .
W11 O17 1.815(17) .
W11 O11 1.824(14) .
W11 O1 2.021(16) .
W11 O14 2.026(14) .
W11 O15 2.439(14) .
W11 K18 3.555(9) .
W12 O64 1.685(17) .
W12 O29 1.816(15) .
W12 O44 1.851(15) .
W12 O49 1.962(15) .
W12 O62 2.088(16) .
W12 O56 2.367(18) .
W12 K23 3.783(12) .
W12 K13 3.834(9) .
W12 K15 4.068(8) 3_655
W13 O77 1.705(18) .
W13 O45 1.796(16) .
W13 O37 1.813(17) .
W13 O43 1.987(15) .
W13 O22 2.093(16) .
W13 O31 2.309(16) .
W13 K19 3.725(9) 2_545
W13 K24' 3.91(2) 3
W14 O102 1.732(17) .
W14 O74 1.802(16) .
W14 O28 1.823(16) .
W14 O43 1.956(16) .
W14 O35 2.121(15) .
W14 O31 2.354(14) .
W14 K14 3.793(8) .
W15 O50 1.736(16) .
W15 O33 1.776(16) .
W15 O7 1.841(14) .
W15 O41 1.969(14) .
W15 O17 2.109(16) .
W15 O15 2.331(15) .
W15 K11 3.689(8) .
W15 K19 3.702(9) .
W16 O90 1.728(16) .
W16 O95 1.744(18) .
W16 O39 1.906(16) .
W16 O63 1.922(17) .
W16 O16 2.142(15) .
W16 O38 2.298(16) .
W16 K12' 3.81(3) 4_565
W16 K2 3.856(6) .
W16 K25 4.088(13) .
W17 O71 1.714(17) .
W17 O52 1.745(17) .
W17 O18 1.871(17) .
W17 O63 1.943(16) .
W17 O10 2.185(14) .
W17 O38 2.244(14) .
W17 K28 3.91(2) 2
W17 K2 3.921(6) .
W17 K11 4.110(9) .
W18 O59 1.750(15) .
W18 O104 1.762(18) .
W18 O60 1.887(16) .
W18 O46 1.920(17) .
W18 O91 2.166(16) .
W18 O98 2.252(15) .
W18 K20 3.597(11) .
W18 K26 3.973(15) .
W18 K4 4.061(6) .
W19 O61 1.745(18) .
W19 O84 1.746(16) .
W19 O8 1.902(14) .
W19 O46 1.938(16) .
W19 O19 2.224(15) .
W19 O98 2.243(17) .
W19 K22' 4.02(2) .
W19 K4 4.099(6) .
W19 K2 4.114(6) 4_666
W19 K22 4.14(3) .
W20 O126 1.720(18) .
W20 O113 1.723(18) .
W20 O60 1.911(15) .
W20 O23 1.937(15) .
W20 O33 2.210(16) .
W20 O55 2.314(16) .
W20 K20 3.679(10) .
W20 K6' 3.803(19) 4_666
W20 K16 3.865(9) .
W20 K6 4.045(12) 4_666
W21 O117 1.736(19) .
W21 O105 1.740(18) .
W21 O107 1.861(17) .
W21 O68 1.946(18) .
W21 O45 2.139(16) .
W21 O81 2.273(18) .
W21 K17 3.8065(11) .
W21 K19 3.950(12) 2_545
W22 O124 1.729(18) .
W22 O123 1.734(17) .
W22 O86 1.889(18) .
W22 O107 1.921(18) .
W22 O74 2.181(16) .
W22 O34 2.245(14) .
W22 K17 3.6868(11) .
W23 O118 1.735(19) .
W23 O83 1.760(17) .
W23 O27 1.932(15) .
W23 O93 1.944(17) .
W23 O20 2.182(16) .
W23 O53 2.278(16) .
W23 K10 3.585(9) .
W23 K6' 3.760(18) .
W23 K8 3.847(7) .
W23 K6 3.972(10) .
W24 O97 1.735(18) .
W24 O116 1.746(16) .
W24 O70 1.885(18) .
W24 O101 1.914(18) .
W24 O69 2.156(15) .
W24 O73 2.240(15) .
W24 K15 3.756(10) .
W24 K13 3.787(8) 3_655
W24 K5 4.011(6) .
W25 O94 1.722(18) .
W25 O120 1.761(18) .
W25 O67 1.900(15) .
W25 O101 1.959(17) .
W25 O66 2.187(16) .
W25 O73 2.294(17) .
W25 K26 3.727(14) 4_565
W25 K22 3.89(2) .
W25 K22' 3.91(3) .
W25 K5 3.938(6) .
W25 K7 4.055(7) 4_665
W26 O122 1.729(19) .
W26 O85 1.743(19) .
W26 O100 1.88(2) .
W26 O68 1.984(17) .
W26 O37 2.187(17) .
W26 O81 2.246(16) .
W26 K12' 4.04(3) .
W27 O103 1.72(2) .
W27 O96 1.753(18) .
W27 O32 1.875(16) .
W27 O119 1.944(17) .
W27 O44 2.187(16) .
W27 O40 2.234(15) .
W27 K21 3.673(10) .
W27 K16 3.869(9) 4_565
W27 K23 3.997(13) .
W27 K21 4.080(10) 3
W28 O88 1.715(19) .
W28 O111 1.759(19) .
W28 O70 1.904(17) .
W28 O119 1.925(16) .
W28 O29 2.120(16) .
W28 O40 2.213(16) .
W28 K15 3.664(8) .
W28 K13 3.717(9) .
W28 K24 4.042(14) .
W28 K27 4.05(3) .
Te1 O55 1.874(16) .
Te1 O98 1.883(15) .
Te1 O15 1.909(14) .
Te1 K12 3.642(9) .
Te1 K6 3.904(11) 4_666
Te2 O38 1.853(15) .
Te2 O26 1.872(15) .
Te2 O53 1.890(14) .
Te2 K18 3.712(10) .
Te2 K6 3.760(11) .
Te2 K6' 3.82(2) .
Te3 O34 1.869(14) .
Te3 O81 1.886(18) .
Te3 O31 1.932(15) .
Te3 K12' 3.64(3) .
Te3 K9 4.137(7) 4_666
Te4 O2 1.879(14) .
Te4 O13 1.907(15) .
Te4 O27 2.057(14) .
Te4 O42 2.110(16) .
Te4 K14 3.946(8) .
Te5 O14 1.875(16) .
Te5 O9 1.895(14) .
Te5 O12 2.102(14) .
Te5 O18 2.126(15) .
Te5 K11 3.846(9) .
Te5 K18 3.980(10) .
Te6 O3 1.875(15) .
Te6 O1 1.879(16) .
Te6 O67 2.080(15) .
Te6 O8 2.088(16) .
Te6 K12 3.688(7) .
Te6 K22' 3.84(3) .
Te6 K22 3.91(3) .
Te7 O54 1.889(15) .
Te7 O5 1.899(16) .
Te7 O32 2.068(14) .
Te7 O100 2.171(18) .
Te7 K23 4.054(13) .
Te8 O73 1.872(15) .
Te8 O56 1.910(15) .
Te8 O40 1.911(17) .
Te8 K26 3.793(16) 4_565
K1 O87 2.656(17) 1_655
K1 O58 2.686(18) .
K1 O89 2.762(19) .
K1 O124 2.77(2) 4_665
K1 O72 2.792(17) 4_665
K1 K25' 3.05(3) 1_655
K1 K9 4.033(9) 1_655
K1 K7 4.498(9) 4_665
K1 K20 4.809(13) .
K2 O61 2.672(19) 4_565
K2 O95 2.787(17) .
K2 K28 2.80(2) 2
K2 O108 2.82(2) .
K2 O141 2.90(3) .
K2 O75 2.919(17) 4_565
K2 O71 2.946(18) .
K2 O63 3.245(16) .
K2 W19 4.114(6) 4_565
K2 K4 4.245(9) 4_565
K3 O123 2.744(17) 3_556
K3 O117 2.75(2) .
K3 O50 2.821(17) 2_545
K3 O131 2.853(19) .
K3 O80 2.93(2) .
K3 O151 3.04(3) 3_656
K3 O159 3.07(5) .
K3 K28 3.49(2) .
K3 K19 4.338(13) 2_545
K3 K11 4.441(10) 2_545
K3 K17 4.536(6) .
K4 O71 2.737(17) 4_666
K4 O106 2.769(18) .
K4 O125 2.79(3) .
K4 O104 2.828(19) .
K4 O80 2.89(2) 3_656
K4 O61 2.906(17) .
K4 O57 2.969(17) 4_666
K4 K26 4.061(18) .
K4 K28 4.16(3) 3_656
K4 K2 4.245(9) 4_666
K5 O120 2.626(18) .
K5 O59 2.689(16) 4_565
K5 O97 2.73(2) .
K5 O21 2.750(18) 4_665
K5 O140 2.79(3) .
K5 O142 2.84(3) 4_665
K5 W3 4.106(6) 4_665
K5 K20 4.201(12) 4_565
K5 K25' 4.55(2) 4_665
K5 K26 4.761(15) 4_565
K6' K6 0.558(18) .
K6' O113 2.55(3) 4_565
K6' O83 2.62(2) .
K6' O99 2.62(3) 4_565
K6' O53 2.95(2) .
K6' O127 3.00(3) .
K6' O138 3.03(3) 4_565
K6' O55 3.04(2) 4_565
K6' O136 3.11(3) .
K6' O76 3.11(2) .
K6' W20 3.803(19) 4_565
K6 O136 2.60(2) .
K6 O99 2.75(2) 4_565
K6 O76 2.78(2) .
K6 O53 2.873(19) .
K6 O138 2.90(2) 4_565
K6 O113 2.93(2) 4_565
K6 O83 2.97(2) .
K6 O55 2.976(18) 4_565
K6 O127 3.40(3) .
K6 W7 3.892(11) 4_565
K7 O132 2.73(2) .
K7 O11 2.754(16) 4_566
K7 O94 2.79(2) 4_566
K7 O106 2.83(2) 1_455
K7 O114 2.85(2) .
K7 O72 2.938(17) .
K7 O58 2.946(18) 4_566
K7 O78 2.995(19) .
K7 W4 3.815(6) 4_566
K7 W25 4.055(7) 4_566
K7 K22' 4.29(3) 4_566
K8 O99 2.733(17) 4_565
K8 O129 2.79(2) .
K8 O149 2.87(3) .
K8 O76 2.874(19) .
K8 O112 2.91(3) .
K8 O83 2.957(19) .
K8 O93 3.071(18) .
K8 K9 4.013(11) .
K9 O30 2.658(17) 4_565
K9 O87 2.730(17) .
K9 O42 2.740(17) 4_565
K9 O72 2.836(17) 4_565
K9 O115 2.84(2) 4_565
K9 O82 2.970(18) 4_565
K9 O129 2.97(2) .
K9 O76 3.006(18) .
K9 W6 3.613(7) 4_565
K9 W5 3.995(7) 4_565
K10 O146 2.66(3) .
K10 K27 2.75(3) 3
K10 O35 2.806(17) .
K10 O110 2.86(2) .
K10 O83 2.87(2) .
K10 O118 2.91(2) .
K10 O25 2.982(16) .
K10 K27' 4.08(4) 3
K10 K21 4.239(15) .
K10 K16 4.634(12) 4_565
K11 O153 2.54(5) .
K11 O52 2.714(19) .
K11 O154 2.77(4) .
K11 O131 2.77(2) 2
K11 O7 2.848(18) .
K11 O65 2.906(17) .
K11 O160 3.01(5) 2
K11 O50 3.049(17) .
K12' O92 0.61(4) .
K12' K12 2.66(3) .
K12' O115 2.67(3) .
K12' O100 2.76(3) .
K12' O95 2.81(3) 4_666
K12' O75 3.09(3) .
K12' W16 3.81(3) 4_666
K12' K9 4.20(3) 4_666
K12' K2 4.33(3) 4_666
K12 O128 2.53(3) .
K12 O3 2.765(16) .
K12 O82 2.778(17) .
K12 O8 2.991(16) .
K12 O92 3.02(3) .
K12 O1 3.167(17) .
K12 O75 3.177(18) .
K12 O54 3.293(19) .
K13 O88 2.66(2) .
K13 O144 2.77(3) 3_655
K13 O116 2.780(19) 3_655
K13 O29 2.815(19) .
K13 O69 2.884(17) 3_655
K13 O109 2.914(11) .
K13 O148 2.98(3) .
K13 O79 3.265(19) 3_655
K13 O64 3.345(19) .
K13 W24 3.787(8) 3_655
K14 O150 2.53(4) .
K14 O36 2.632(19) .
K14 O118 2.79(2) .
K14 O78 2.89(2) .
K14 O28 2.892(17) .
K14 O125 2.95(3) 1_455
K14 O134 3.06(3) 1_455
K14 O102 3.15(2) .
K14 K27' 3.93(3) 3
K15 O49 2.660(17) 3_655
K15 O88 2.860(19) .
K15 O116 2.94(2) .
K15 O70 2.949(19) .
K15 O109 3.119(9) .
K15 O79 3.24(2) 3_655
K15 K27' 3.74(3) .
K15 W2 3.770(9) 3_655
K15 W12 4.068(8) 3_655
K15 K29' 4.09(4) 4_665
K16 O25 2.675(16) 4_666
K16 O145 2.73(4) .
K16 O121 2.76(2) 4_666
K16 O113 2.78(2) .
K16 O96 2.81(2) 4_666
K16 O127 2.88(3) 4_666
K16 O32 3.262(17) 4_666
K16 O126 3.43(2) .
K16 K24' 3.57(2) 4_666
K16 K24 3.77(2) 4_666
K16 W27 3.869(9) 4_666
K17 O157 2.73(5) 3_556
K17 O157 2.73(5) .
K17 O123 2.817(19) 3_556
K17 O123 2.817(19) .
K17 O107 2.996(17) 3_556
K17 O107 2.996(17) .
K17 O117 3.050(17) .
K17 O117 3.050(17) 3_556
K17 W22 3.6868(11) 3_556
K17 W21 3.8065(11) 3_556
K18 K26 2.697(17) 4_565
K18 O128 2.72(2) .
K18 O127 2.84(2) .
K18 O57 2.889(18) .
K18 O14 2.976(19) .
K18 O18 3.033(19) .
K18 O138 3.17(2) 4_565
K18 O1 3.259(18) .
K19 O153 2.79(5) .
K19 O152 2.80(4) .
K19 O50 2.84(2) .
K19 O45 2.920(19) 2
K19 O143 2.93(3) .
K19 O117 3.02(2) 2
K19 O77 3.04(2) 2
K19 O33 3.09(2) .
K19 O160 3.25(4) 2
K19 K20 3.647(15) .
K19 W13 3.725(9) 2
K20 O135 2.75(2) .
K20 O143 2.77(3) .
K20 O60 2.863(18) .
K20 O140 2.87(3) 4_666
K20 O91 2.99(2) .
K20 O59 3.02(2) .
K20 O33 3.064(18) .
K20 O126 3.16(2) .
K20 K24 4.19(2) 4_666
K21 K21 2.61(2) 3
K21 O110 2.83(2) .
K21 O22 2.888(19) .
K21 O145 2.93(4) 4_565
K21 O96 2.94(2) 3
K21 O96 2.96(2) .
K21 O103 3.01(2) .
K21 O145 3.19(4) 2_545
K21 K24' 3.41(2) 3
K21 K16 3.871(17) 4_565
K22 K22' 0.68(5) .
K22 O84 2.76(4) .
K22 O150 2.80(5) 1_655
K22 O149 2.81(4) 1_655
K22 O133 2.82(3) .
K22 O94 2.84(3) .
K22 O66 2.89(3) .
K22 O79 3.24(3) .
K22 O134 3.33(3) .
K22 O144 3.38(4) .
K22' O133 2.38(4) .
K22' O94 2.62(3) .
K22' O84 2.88(3) .
K22' O19 3.09(3) .
K22' O150 3.16(5) 1_655
K22' O149 3.17(4) 1_655
K22' O129 3.22(3) 1_655
K22' O66 3.23(4) .
K23 O156 2.44(4) .
K23 O85 2.69(2) .
K23 O139 2.70(2) .
K23 O44 2.86(2) .
K23 O160 2.95(4) .
K23 O103 3.03(2) .
K23 O148 3.16(3) .
K23 O64 3.16(2) .
K23 O154 3.20(4) 2_545
K24' K24 0.727(18) .
K24' O77 2.52(3) 3
K24' O126 2.60(3) 4_565
K24' O96 2.61(3) .
K24' O110 2.99(3) 3
K24' O111 3.04(3) .
K24' O152 3.06(4) 4_565
K24' O145 3.11(4) 4_565
K24' O135 3.41(3) 4_565
K24' K21 3.41(2) 3
K24' K16 3.57(2) 4_565
K24' W13 3.91(2) 3
K24 O111 2.53(2) .
K24 O126 2.63(2) 4_565
K24 O152 2.70(4) 4_565
K24 O135 2.74(3) 4_565
K24 O96 2.82(3) .
K24 O77 2.98(2) 3
K24 O110 3.12(3) 3
K24 K16 3.77(2) 4_565
K24 K21 3.997(19) 3
K24 K20 4.19(2) 4_565
K25 O158 2.79(6) .
K25 O155 2.83(5) 4_565
K25 O16 2.92(2) .
K25 O51 2.949(19) .
K25 O90 3.18(2) .
K25 O147 3.25(3) .
K25 K25' 3.45(3) .
K25 K29' 3.95(4) .
K25 K29 4.49(3) .
K25' O147 2.74(4) .
K25' O140 2.78(3) 4_566
K25' O24 2.89(3) .
K25' K1 3.05(3) 1_455
K25' O89 3.29(3) 1_455
K25' O16 3.35(3) .
K25' O87 3.36(3) .
K25' K5 4.55(2) 4_566
K26 O104 2.69(2) .
K26 K18 2.697(17) 4_666
K26 O121 2.72(3) 4_666
K26 O67 2.85(2) 4_666
K26 O120 2.94(2) 4_666
K26 O57 3.06(2) 4_666
K26 W25 3.727(14) 4_666
K26 Te8 3.793(16) 4_666
K26 K5 4.761(15) 4_666
K27 K27' 1.35(4) .
K27 K10 2.75(3) 3
K27 O88 2.78(3) .
K27 O102 2.90(3) 3
K27 O134 2.93(4) 3_655
K27 O149 2.96(4) 3
K27 O150 3.05(5) 3
K27 O110 3.39(3) 3
K27 K14 4.05(3) 3
K27' O134 2.00(4) 3_655
K27' O150 2.65(5) 3
K27' O79 2.79(3) 3_655
K27' O102 2.85(4) 3
K27' O88 2.87(3) .
K27' K14 3.93(3) 3
K27' K10 4.08(4) 3
K27' K22 4.39(4) 3_655
K27' K22' 5.00(5) 3_655
K28 O80 2.74(3) .
K28 K2 2.80(2) 2_545
K28 O52 3.23(3) 2_545
K28 O141 3.41(4) 2_545
K28 O71 3.42(3) 2_545
K28 W17 3.91(2) 2_545
K28 K4 4.16(3) 3_656
K29 K29' 0.82(4) .
K29 O156 2.24(4) 2
K29 O116 2.71(3) 4_566
K29 O51 2.73(3) .
K29 O64 2.87(3) 2
K29 O142 3.13(4) .
K29 O112 3.28(3) 4_666
K29 K13 3.84(2) 2
K29 K23 4.31(2) 2
K29 K15 4.53(2) 4_566
K29' O156 2.75(5) 2
K29' O51 2.76(4) .
K29' O116 2.76(4) 4_566
K29' O64 2.79(4) 2
K29' K15 4.09(4) 4_566
K29' K13 4.24(4) 2
K29' K23 4.53(4) 2
O11 K7 2.754(16) 4_665
O21 K5 2.750(18) 4_566
O25 K16 2.675(16) 4_565
O30 K9 2.658(17) 4_666
O32 K16 3.262(17) 4_565
O42 K9 2.740(17) 4_666
O45 K19 2.920(19) 2_545
O49 K15 2.660(17) 3_655
O50 K3 2.821(17) 2
O52 K28 3.23(3) 2
O55 K6 2.976(18) 4_666
O55 K6' 3.04(2) 4_666
O57 K4 2.969(17) 4_565
O57 K26 3.06(2) 4_565
O58 K7 2.946(18) 4_665
O59 K5 2.689(16) 4_666
O61 K2 2.672(19) 4_666
O64 K29' 2.79(4) 2_545
O64 K29 2.87(3) 2_545
O67 K26 2.85(2) 4_565
O69 K13 2.884(17) 3_655
O71 K4 2.737(17) 4_565
O71 K28 3.42(3) 2
O72 K1 2.792(17) 4_566
O72 K9 2.836(17) 4_666
O75 K2 2.919(17) 4_666
O77 K24' 2.52(3) 3
O77 K24 2.98(2) 3
O77 K19 3.04(2) 2_545
O79 K27' 2.79(3) 3_655
O79 K15 3.24(2) 3_655
O79 K13 3.265(19) 3_655
O80 K4 2.89(2) 3_656
O82 K9 2.970(18) 4_666
O87 K1 2.656(17) 1_455
O89 K25' 3.29(3) 1_655
O94 K7 2.79(2) 4_665
O95 K12' 2.81(3) 4_565
O96 K16 2.81(2) 4_565
O96 K21 2.94(2) 3
O99 K6' 2.62(3) 4_666
O99 K8 2.733(17) 4_666
O99 K6 2.75(2) 4_666
O102 K27' 2.85(4) 3
O102 K27 2.90(3) 3
O106 K7 2.83(2) 1_655
O109 K13 2.914(11) 3_655
O109 K15 3.119(9) 3_655
O110 K24' 2.99(3) 3
O110 K24 3.12(3) 3
O110 K27 3.39(3) 3
O112 K29 3.28(3) 4_565
O113 K6' 2.55(3) 4_666
O113 K6 2.93(2) 4_666
O115 K9 2.84(2) 4_666
O116 K29 2.71(3) 4_665
O116 K29' 2.76(4) 4_665
O116 K13 2.780(19) 3_655
O117 K19 3.02(2) 2_545
O120 K26 2.94(2) 4_565
O121 K26 2.72(3) 4_565
O121 K16 2.76(2) 4_565
O123 K3 2.744(17) 3_556
O124 K1 2.77(2) 4_566
O125 K14 2.95(3) 1_655
O126 K24' 2.60(3) 4_666
O126 K24 2.63(2) 4_666
O127 K16 2.88(3) 4_565
O129 K22' 3.22(3) 1_455
O131 K11 2.77(2) 2_545
O134 O150 1.25(4) 1_655
O134 K27' 2.00(4) 3_655
O134 K27 2.93(4) 3_655
O134 K14 3.06(3) 1_655
O135 K24 2.74(3) 4_666
O135 K24' 3.41(3) 4_666
O138 K6 2.90(2) 4_666
O138 K6' 3.03(3) 4_666
O138 K18 3.17(2) 4_666
O139 O160 1.67(5) .
O140 K25' 2.78(3) 4_665
O140 K20 2.87(3) 4_565
O141 K28 3.41(4) 2
O142 K5 2.84(3) 4_566
O144 K13 2.77(3) 3_655
O145 K21 2.93(4) 4_666
O145 K24' 3.11(4) 4_666
O145 K21 3.19(4) 2
O149 K22 2.81(4) 1_455
O149 K27 2.96(4) 3
O149 K22' 3.17(4) 1_455
O150 O134 1.25(4) 1_455
O150 K27' 2.65(5) 3
O150 K22 2.80(5) 1_455
O150 K27 3.05(5) 3
O150 K22' 3.16(5) 1_455
O151 K3 3.04(3) 3_656
O152 K24 2.70(4) 4_666
O152 K24' 3.06(4) 4_666
O153 O160 1.17(5) 2
O154 K23 3.20(4) 2
O155 K25 2.83(5) 4_666
O156 K29 2.24(4) 2_545
O156 K29' 2.75(5) 2_545
O160 O153 1.17(5) 2_545
O160 K11 3.01(5) 2_545
O160 K19 3.25(4) 2_545
